data_7204111
loop_
_publ_author_name
'Zaman, Md. B.'
'Toyoda, J.'
'Morita, Y.'
'Nakamura, S.'
'Yamochi, H.'
'Saito, G.'
'Nishimura, K.'
'Yoneyama, N.'
'Enoki, T.'
'Nakasuji, K.'

_publ_section_title
;
 Preparation of a Mott insulator based on a BEDT-TTF charge transfer
 complex of hydrogen cyananilate: \a'-(BEDT-TTF)2HCNAL
;
_journal_issue 9
_journal_name_full 'Journal of Materials Chemistry'
_journal_page_first 2211
_journal_paper_doi 10.1039/b101635k
_journal_volume 11
_journal_year 2001
_chemical_formula_sum 'C28 H17 N2 O4 S16'
_chemical_formula_weight 958.41
_space_group_IT_number 13
_symmetry_cell_setting monoclinic
_symmetry_Int_Tables_number 13
_symmetry_space_group_name_Hall '-P 2yc'
_symmetry_space_group_name_H-M 'P 1 2/c 1'
_cell_angle_alpha 90
_cell_angle_beta 93.12(1)
_cell_angle_gamma 90
_cell_formula_units_Z 2
_cell_length_a 7.606(3)
_cell_length_b 6.773(3)
_cell_length_c 34.531(2)
_cell_measurement_reflns_used 25
_cell_measurement_temperature 296.2
_cell_measurement_theta_max 14.4
_cell_measurement_theta_min 10.2
_cell_volume 1776.2(11)
_computing_cell_refinement 'MSC/AFC Diffractometer Control'
_computing_data_collection 'MSC/AFC Diffractometer Control'
_computing_data_reduction 'teXsan Ver. 1.10'
_computing_publication_material 'teXsan Ver. 1.10'
_computing_structure_refinement 'teXsan Ver. 1.10'
_computing_structure_solution SHELXS86
_diffrn_measured_fraction_theta_full 0.9995
_diffrn_measured_fraction_theta_max 0.9995
_diffrn_measurement_device_type 'Rigaku AFC5R'
_diffrn_measurement_method \w-2\q
_diffrn_radiation_type 'Mo K\a'
_diffrn_radiation_wavelength 0.7107
_diffrn_reflns_av_R_equivalents 0.014
_diffrn_reflns_limit_h_max 9
_diffrn_reflns_limit_h_min 0
_diffrn_reflns_limit_k_max 8
_diffrn_reflns_limit_k_min 0
_diffrn_reflns_limit_l_max 44
_diffrn_reflns_limit_l_min -44
_diffrn_reflns_number 4741
_diffrn_reflns_theta_full 27.49
_diffrn_reflns_theta_max 27.49
_diffrn_standards_decay_% 0.47
_diffrn_standards_interval_count 150
_diffrn_standards_number 3
_exptl_absorpt_coefficient_mu 1.015
_exptl_absorpt_correction_T_max 0.816
_exptl_absorpt_correction_T_min 0.749
_exptl_absorpt_correction_type psi-scan
_exptl_absorpt_process_details '(North, Phillips & Mathews, 1968)'
_exptl_crystal_colour colorless
_exptl_crystal_density_diffrn 1.792
_exptl_crystal_density_method 'not measured'
_exptl_crystal_description prismatic
_exptl_crystal_size_max 0.200
_exptl_crystal_size_mid 0.200
_exptl_crystal_size_min 0.200
_refine_diff_density_max 0.62
_refine_diff_density_min -0.67
_refine_ls_extinction_coef 0.00062(6)
_refine_ls_extinction_method 'Zachariasen(1967) type 2 Gaussian isotropic'
_refine_ls_goodness_of_fit_ref 1.001
_refine_ls_hydrogen_treatment refU
_refine_ls_number_parameters 236
_refine_ls_number_reflns 2449
_refine_ls_R_factor_gt 0.0378
_refine_ls_shift/su_max 0.0139
_refine_ls_structure_factor_coef F
_refine_ls_weighting_scheme unit
_refine_ls_wR_factor_ref 0.0370
_reflns_number_gt 2449
_reflns_number_total 4076
_reflns_threshold_expression F^2^>3.0\s(F^2^)
_cod_data_source_file b101635k.txt
_cod_data_source_block afc5r.xtl_master_file
_cod_original_cell_volume 1776.3(10)
_cod_original_formula_sum 'C28 H17 N2 O4 S16 '
_cod_database_code 7204111

loop_
_symmetry_equiv_pos_as_xyz
x,y,z
-x,y,1/2-z
-x,-y,-z
x,-y,1/2+z

loop_
_atom_site_label
_atom_site_type_symbol
_atom_site_fract_x
_atom_site_fract_y
_atom_site_fract_z
_atom_site_U_iso_or_equiv
_atom_site_adp_type
_atom_site_occupancy
_atom_site_calc_flag
_atom_site_refinement_flags
_atom_site_disorder_assembly
_atom_site_disorder_group
S(1) S 0.6301(1) 0.4061(1) 0.82546(3) 0.0367(3) Uani 1.00 d . . .
S(2) S 0.6762(2) -0.0068(2) 0.80386(3) 0.0436(3) Uani 1.00 d . . .
S(3) S 0.7496(2) 0.5424(1) 0.74066(3) 0.0410(3) Uani 1.00 d . . .
S(4) S 0.7798(2) 0.1273(1) 0.71856(3) 0.0423(3) Uani 1.00 d . . .
S(5) S 0.5931(2) 0.3305(2) 0.90863(3) 0.0496(3) Uani 1.00 d . . .
S(6) S 0.6377(2) -0.1616(2) 0.88334(3) 0.0485(3) Uani 1.00 d . . .
S(7) S 0.8956(2) 0.6952(2) 0.66883(4) 0.0675(4) Uani 1.00 d . . .
S(8) S 0.9122(1) 0.2037(2) 0.64165(3) 0.0394(3) Uani 1.00 d . . .
O(1) O 1.2736(4) 0.7328(5) 0.51983(9) 0.0541(10) Uani 1.00 d . . .
O(2) O 0.6651(4) 0.6059(5) 0.51507(9) 0.0498(9) Uani 1.00 d . . .
N(1) N 0.9209(6) 1.0186(6) 0.5527(1) 0.056(1) Uani 1.00 d . . .
C(1) C 0.6893(5) 0.2386(5) 0.7903(1) 0.0326(10) Uani 1.00 d . . .
C(2) C 0.6225(5) 0.2309(6) 0.8628(1) 0.0326(10) Uani 1.00 d . . .
C(3) C 0.6437(5) 0.0429(6) 0.8527(1) 0.0338(10) Uani 1.00 d . . .
C(4) C 0.5621(7) 0.1138(7) 0.9384(1) 0.049(1) Uani 1.00 d . . .
C(5) C 0.4876(6) -0.0616(6) 0.9171(1) 0.043(1) Uani 1.00 d . . .
C(6) C 0.7359(5) 0.2968(6) 0.7545(1) 0.0335(10) Uani 1.00 d . . .
C(7) C 0.8397(5) 0.4900(6) 0.6962(1) 0.037(1) Uani 1.00 d . . .
C(8) C 0.8496(5) 0.3014(6) 0.6856(1) 0.0326(10) Uani 1.00 d . . .
C(9) C 0.846(1) 0.5986(8) 0.6227(1) 0.106(2) Uani 1.00 d . . .
C(10) C 0.9186(8) 0.4170(7) 0.6105(1) 0.066(2) Uani 1.00 d . . .
C(11) C 1.1437(5) 0.6310(6) 0.5115(1) 0.037(1) Uani 1.00 d . . .
C(12) C 0.9656(6) 0.6843(6) 0.5191(1) 0.037(1) Uani 1.00 d . . .
C(13) C 0.8251(6) 0.5648(6) 0.5087(1) 0.040(1) Uani 1.00 d . . .
C(14) C 0.9398(6) 0.8712(6) 0.5375(1) 0.042(1) Uani 1.00 d . . .
H(02) H 0.5818 0.5341 0.5004 0.04(2) Uiso 0.50 calc P . .
H(41) H 0.4859 0.1581 0.9568 0.07(2) Uiso 1.00 calc . . .
H(42) H 0.6793 0.0807 0.9529 0.07(2) Uiso 1.00 calc . . .
H(51) H 0.3805 -0.0332 0.9019 0.05(1) Uiso 1.00 calc . . .
H(52) H 0.4685 -0.1699 0.9332 0.06(1) Uiso 1.00 calc . . .
H(91) H 0.7220 0.5825 0.6204 0.7(2) Uiso 1.00 calc . . .
H(92) H 0.8807 0.6955 0.6047 0.09(2) Uiso 1.00 calc . . .
H(101) H 0.8582 0.3831 0.5867 0.12(2) Uiso 1.00 calc . . .
H(102) H 1.0439 0.5143 0.6190 0.15(3) Uiso 1.00 calc . . .

loop_
_atom_site_aniso_label
_atom_site_aniso_U_11
_atom_site_aniso_U_22
_atom_site_aniso_U_33
_atom_site_aniso_U_12
_atom_site_aniso_U_13
_atom_site_aniso_U_23
S(1) 0.0510(6) 0.0301(5) 0.0295(5) 0.0046(4) 0.0084(4) 0.0006(4)
S(2) 0.0691(7) 0.0306(5) 0.0321(5) 0.0032(5) 0.0126(5) -0.0013(4)
S(3) 0.0626(7) 0.0303(5) 0.0312(5) 0.0007(5) 0.0112(5) -0.0022(4)
S(4) 0.0673(7) 0.0290(5) 0.0321(5) -0.0015(5) 0.0170(5) -0.0018(4)
S(5) 0.0832(8) 0.0369(5) 0.0301(5) -0.0053(6) 0.0160(5) -0.0034(4)
S(6) 0.0746(8) 0.0309(5) 0.0416(5) 0.0024(5) 0.0180(5) 0.0062(4)
S(7) 0.128(1) 0.0315(6) 0.0454(6) -0.0128(7) 0.0293(7) -0.0007(5)
S(8) 0.0551(6) 0.0345(5) 0.0297(5) 0.0051(5) 0.0131(4) -0.0008(4)
O(1) 0.048(2) 0.053(2) 0.061(2) -0.006(2) 0.001(2) -0.015(2)
O(2) 0.046(2) 0.048(2) 0.056(2) 0.003(2) 0.012(1) -0.007(2)
N(1) 0.074(3) 0.043(2) 0.052(2) 0.002(2) 0.021(2) -0.008(2)
C(1) 0.038(2) 0.030(2) 0.030(2) 0.000(2) 0.004(2) -0.003(2)
C(2) 0.037(2) 0.034(2) 0.027(2) -0.006(2) 0.008(2) 0.001(2)
C(3) 0.041(2) 0.033(2) 0.028(2) -0.004(2) 0.004(2) -0.001(1)
C(4) 0.071(3) 0.045(2) 0.031(2) 0.005(2) 0.007(2) 0.006(2)
C(5) 0.050(3) 0.042(2) 0.038(2) -0.003(2) 0.012(2) 0.010(2)
C(6) 0.044(2) 0.031(2) 0.026(2) 0.003(2) 0.005(2) 0.000(1)
C(7) 0.050(2) 0.034(2) 0.028(2) -0.005(2) 0.010(2) 0.000(2)
C(8) 0.040(2) 0.032(2) 0.026(2) -0.001(2) 0.008(2) 0.002(1)
C(9) 0.239(9) 0.044(3) 0.038(3) 0.016(4) 0.028(4) 0.013(2)
C(10) 0.124(5) 0.045(3) 0.030(2) 0.007(3) 0.016(3) 0.004(2)
C(11) 0.045(2) 0.039(2) 0.029(2) -0.001(2) 0.005(2) 0.002(2)
C(12) 0.055(3) 0.028(2) 0.030(2) 0.001(2) 0.008(2) 0.001(2)
C(13) 0.054(3) 0.036(2) 0.029(2) 0.000(2) 0.005(2) 0.004(2)
C(14) 0.056(3) 0.038(2) 0.033(2) -0.003(2) 0.013(2) 0.002(2)

loop_
_atom_type_symbol
_atom_type_description
_atom_type_scat_dispersion_real
_atom_type_scat_dispersion_imag
_atom_type_scat_source
S S 0.125 0.123
;International Tables for Crystallography
(1992, Vol. C, Tables 4.2.6.8 and 6.1.1.1)
;
O O 0.011 0.006
;International Tables for Crystallography
(1992, Vol. C, Tables 4.2.6.8 and 6.1.1.1)
;
N N 0.006 0.003
;International Tables for Crystallography
(1992, Vol. C, Tables 4.2.6.8 and 6.1.1.1)
;
C C 0.003 0.002
;International Tables for Crystallography
(1992, Vol. C, Tables 4.2.6.8 and 6.1.1.1)
;
H H 0.000 0.000
;International Tables for Crystallography
(1992, Vol. C, Table 6.1.1.2)
;

loop_
_geom_angle_atom_site_label_1
_geom_angle_atom_site_label_2
_geom_angle_atom_site_label_3
_geom_angle
_geom_angle_site_symmetry_1
_geom_angle_site_symmetry_2
_geom_angle_site_symmetry_3
_geom_angle_publ_flag
S(2) S(1) S(3) 89.92(4) . 1_555 1_555 yes
S(2) S(1) S(5) 95.84(4) . 1_555 1_555 yes
S(2) S(1) S(6) 159.51(4) . 1_555 1_565 yes
S(2) S(1) C(1) 32.6(1) . 1_555 1_555 yes
S(2) S(1) C(2) 63.2(1) . 1_555 1_555 yes
S(2) S(1) C(3) 36.30(8) . 1_555 1_555 yes
S(2) S(1) C(6) 57.61(8) . 1_555 1_555 yes
S(3) S(1) S(5) 167.16(5) . 1_555 1_555 yes
S(3) S(1) S(6) 106.07(4) . 1_555 1_565 yes
S(3) S(1) C(1) 57.3(1) . 1_555 1_555 yes
S(3) S(1) C(2) 151.2(1) . 1_555 1_555 yes
S(3) S(1) C(3) 125.49(9) . 1_555 1_555 yes
S(3) S(1) C(6) 32.31(8) . 1_555 1_555 yes
S(5) S(1) S(6) 66.00(3) . 1_555 1_565 yes
S(5) S(1) C(1) 127.6(1) . 1_555 1_555 yes
S(5) S(1) C(2) 32.7(1) . 1_555 1_555 yes
S(5) S(1) C(3) 59.55(8) . 1_555 1_555 yes
S(5) S(1) C(6) 151.48(9) . 1_555 1_555 yes
S(6) S(1) C(1) 159.4(1) . 1_565 1_555 yes
S(6) S(1) C(2) 98.3(1) . 1_565 1_555 yes
S(6) S(1) C(3) 124.81(8) . 1_565 1_555 yes
S(6) S(1) C(6) 137.35(9) . 1_565 1_555 yes
C(1) S(1) C(2) 95.3(2) . 1_555 1_555 yes
C(1) S(1) C(3) 68.5(1) . 1_555 1_555 yes
C(1) S(1) C(6) 25.0(1) . 1_555 1_555 yes
C(2) S(1) C(3) 26.9(1) . 1_555 1_555 yes
C(2) S(1) C(6) 120.0(2) . 1_555 1_555 yes
C(3) S(1) C(6) 93.4(1) . 1_555 1_555 yes
S(1) S(2) S(4) 90.14(4) . 1_555 1_555 yes
S(1) S(2) S(6) 94.76(4) . 1_555 1_555 yes
S(1) S(2) C(1) 32.8(1) . 1_555 1_555 yes
S(1) S(2) C(2) 36.33(8) . 1_555 1_555 yes
S(1) S(2) C(3) 62.9(1) . 1_555 1_555 yes
S(1) S(2) C(6) 57.54(8) . 1_555 1_555 yes
S(4) S(2) S(6) 170.67(5) . 1_555 1_555 yes
S(4) S(2) C(1) 57.4(1) . 1_555 1_555 yes
S(4) S(2) C(2) 126.00(9) . 1_555 1_555 yes
S(4) S(2) C(3) 151.8(1) . 1_555 1_555 yes
S(4) S(2) C(6) 32.65(8) . 1_555 1_555 yes
S(6) S(2) C(1) 126.8(1) . 1_555 1_555 yes
S(6) S(2) C(2) 58.43(8) . 1_555 1_555 yes
S(6) S(2) C(3) 31.9(1) . 1_555 1_555 yes
S(6) S(2) C(6) 150.84(9) . 1_555 1_555 yes
C(1) S(2) C(2) 68.7(1) . 1_555 1_555 yes
C(1) S(2) C(3) 95.1(2) . 1_555 1_555 yes
C(1) S(2) C(6) 24.8(1) . 1_555 1_555 yes
C(2) S(2) C(3) 26.6(1) . 1_555 1_555 yes
C(2) S(2) C(6) 93.4(1) . 1_555 1_555 yes
C(3) S(2) C(6) 119.6(2) . 1_555 1_555 yes
S(1) S(3) S(4) 89.53(4) . 1_555 1_555 yes
S(1) S(3) S(7) 172.57(5) . 1_555 1_555 yes
S(1) S(3) C(1) 32.38(8) . 1_555 1_555 yes
S(1) S(3) C(6) 57.0(1) . 1_555 1_555 yes
S(1) S(3) C(7) 151.1(1) . 1_555 1_555 yes
S(1) S(3) C(8) 125.29(9) . 1_555 1_555 yes
S(4) S(3) S(7) 94.53(4) . 1_555 1_555 yes
S(4) S(3) C(1) 57.19(8) . 1_555 1_555 yes
S(4) S(3) C(6) 32.6(1) . 1_555 1_555 yes
S(4) S(3) C(7) 62.4(1) . 1_555 1_555 yes
S(4) S(3) C(8) 35.99(8) . 1_555 1_555 yes
S(7) S(3) C(1) 150.75(9) . 1_555 1_555 yes
S(7) S(3) C(6) 126.7(1) . 1_555 1_555 yes
S(7) S(3) C(7) 32.2(1) . 1_555 1_555 yes
S(7) S(3) C(8) 58.54(8) . 1_555 1_555 yes
C(1) S(3) C(6) 24.6(1) . 1_555 1_555 yes
C(1) S(3) C(7) 119.0(2) . 1_555 1_555 yes
C(1) S(3) C(8) 92.9(1) . 1_555 1_555 yes
C(6) S(3) C(7) 94.6(2) . 1_555 1_555 yes
C(6) S(3) C(8) 68.4(1) . 1_555 1_555 yes
C(7) S(3) C(8) 26.4(1) . 1_555 1_555 yes
S(2) S(4) S(3) 90.33(4) . 1_555 1_555 yes
S(2) S(4) S(7) 106.94(4) . 1_555 1_545 yes
S(2) S(4) S(8) 171.74(5) . 1_555 1_555 yes
S(2) S(4) C(1) 32.51(8) . 1_555 1_555 yes
S(2) S(4) C(6) 57.7(1) . 1_555 1_555 yes
S(2) S(4) C(7) 126.07(9) . 1_555 1_555 yes
S(2) S(4) C(8) 152.5(1) . 1_555 1_555 yes
S(3) S(4) S(7) 161.64(5) . 1_555 1_545 yes
S(3) S(4) S(8) 95.86(4) . 1_555 1_555 yes
S(3) S(4) C(1) 57.82(8) . 1_555 1_555 yes
S(3) S(4) C(6) 32.6(1) . 1_555 1_555 yes
S(3) S(4) C(7) 36.31(8) . 1_555 1_555 yes
S(3) S(4) C(8) 63.3(1) . 1_555 1_555 yes
S(7) S(4) S(8) 66.37(3) . 1_545 1_555 yes
S(7) S(4) C(1) 139.21(9) . 1_545 1_555 yes
S(7) S(4) C(6) 163.5(1) . 1_545 1_555 yes
S(7) S(4) C(7) 125.54(9) . 1_545 1_555 yes
S(7) S(4) C(8) 98.6(1) . 1_545 1_555 yes
S(8) S(4) C(1) 153.24(9) . 1_555 1_555 yes
S(8) S(4) C(6) 128.2(1) . 1_555 1_555 yes
S(8) S(4) C(7) 59.64(8) . 1_555 1_555 yes
S(8) S(4) C(8) 32.7(1) . 1_555 1_555 yes
C(1) S(4) C(6) 25.2(1) . 1_555 1_555 yes
C(1) S(4) C(7) 93.8(1) . 1_555 1_555 yes
C(1) S(4) C(8) 120.7(2) . 1_555 1_555 yes
C(6) S(4) C(7) 68.6(1) . 1_555 1_555 yes
C(6) S(4) C(8) 95.6(2) . 1_555 1_555 yes
C(7) S(4) C(8) 27.0(1) . 1_555 1_555 yes
S(1) S(5) S(6) 84.58(4) . 1_555 1_555 yes
S(1) S(5) S(6) 65.08(3) . 1_555 1_565 yes
S(1) S(5) C(2) 32.8(1) . 1_555 1_555 yes
S(1) S(5) C(3) 54.64(8) . 1_555 1_555 yes
S(1) S(5) C(4) 135.7(1) . 1_555 1_555 yes
S(1) S(5) C(5) 108.06(9) . 1_555 1_555 yes
S(6) S(5) S(6) 148.52(5) . 1_555 1_565 yes
S(6) S(5) C(2) 51.8(1) . 1_555 1_555 yes
S(6) S(5) C(3) 29.95(8) . 1_555 1_555 yes
S(6) S(5) C(4) 51.9(1) . 1_555 1_555 yes
S(6) S(5) C(5) 31.25(9) . 1_555 1_555 yes
S(6) S(5) C(2) 97.6(1) . 1_565 1_555 yes
S(6) S(5) C(3) 119.07(8) . 1_565 1_555 yes
S(6) S(5) C(4) 159.2(1) . 1_565 1_555 yes
S(6) S(5) C(5) 166.7(1) . 1_565 1_555 yes
C(2) S(5) C(3) 21.8(1) . 1_555 1_555 yes
C(2) S(5) C(4) 103.2(2) . 1_555 1_555 yes
C(2) S(5) C(5) 77.2(2) . 1_555 1_555 yes
C(3) S(5) C(4) 81.6(2) . 1_555 1_555 yes
C(3) S(5) C(5) 57.2(1) . 1_555 1_555 yes
C(4) S(5) C(5) 29.0(2) . 1_555 1_555 yes
S(1) S(6) S(2) 76.69(4) . 1_545 1_555 yes
S(1) S(6) S(5) 159.65(4) . 1_545 1_555 yes
S(1) S(6) S(5) 48.93(3) . 1_545 1_545 yes
S(1) S(6) O(1) 111.82(6) . 1_545 2_746 yes
S(1) S(6) C(2) 130.78(8) . 1_545 1_555 yes
S(1) S(6) C(3) 108.3(1) . 1_545 1_555 yes
S(1) S(6) C(4) 162.5(1) . 1_545 1_555 yes
S(1) S(6) C(5) 133.0(1) . 1_545 1_555 yes
S(2) S(6) S(5) 84.79(4) . 1_555 1_555 yes
S(2) S(6) S(5) 125.61(4) . 1_555 1_545 yes
S(2) S(6) O(1) 161.06(7) . 1_555 2_746 yes
S(2) S(6) C(2) 54.88(8) . 1_555 1_555 yes
S(2) S(6) C(3) 32.0(1) . 1_555 1_555 yes
S(2) S(6) C(4) 115.80(10) . 1_555 1_555 yes
S(2) S(6) C(5) 124.1(1) . 1_555 1_555 yes
S(5) S(6) S(5) 148.52(5) . 1_555 1_545 yes
S(5) S(6) O(1) 88.39(6) . 1_555 2_746 yes
S(5) S(6) C(2) 29.92(7) . 1_555 1_555 yes
S(5) S(6) C(3) 52.8(1) . 1_555 1_555 yes
S(5) S(6) C(4) 31.32(9) . 1_555 1_555 yes
S(5) S(6) C(5) 53.3(1) . 1_555 1_555 yes
S(5) S(6) O(1) 65.12(6) . 1_545 2_746 yes
S(5) S(6) C(2) 172.14(10) . 1_545 1_555 yes
S(5) S(6) C(3) 156.8(1) . 1_545 1_555 yes
S(5) S(6) C(4) 117.30(10) . 1_545 1_555 yes
S(5) S(6) C(5) 97.6(1) . 1_545 1_555 yes
O(1) S(6) C(2) 116.99(10) . 2_746 1_555 yes
O(1) S(6) C(3) 137.9(1) . 2_746 1_555 yes
O(1) S(6) C(4) 60.5(1) . 2_746 1_555 yes
O(1) S(6) C(5) 63.3(1) . 2_746 1_555 yes
C(2) S(6) C(3) 22.9(1) . 1_555 1_555 yes
C(2) S(6) C(4) 61.0(1) . 1_555 1_555 yes
C(2) S(6) C(5) 77.6(2) . 1_555 1_555 yes
C(3) S(6) C(4) 83.9(2) . 1_555 1_555 yes
C(3) S(6) C(5) 97.5(2) . 1_555 1_555 yes
C(4) S(6) C(5) 30.2(2) . 1_555 1_555 yes
S(3) S(7) S(4) 76.53(4) . 1_555 1_565 yes
S(3) S(7) S(8) 84.94(4) . 1_555 1_555 yes
S(3) S(7) S(8) 125.27(5) . 1_555 1_565 yes
S(3) S(7) C(7) 32.3(1) . 1_555 1_555 yes
S(3) S(7) C(8) 55.09(8) . 1_555 1_555 yes
S(3) S(7) C(9) 124.2(3) . 1_555 1_555 yes
S(3) S(7) C(10) 114.4(1) . 1_555 1_555 yes
S(4) S(7) S(8) 160.52(5) . 1_565 1_555 yes
S(4) S(7) S(8) 48.85(3) . 1_565 1_565 yes
S(4) S(7) C(7) 108.8(1) . 1_565 1_555 yes
S(4) S(7) C(8) 131.49(8) . 1_565 1_555 yes
S(4) S(7) C(9) 135.0(2) . 1_565 1_555 yes
S(4) S(7) C(10) 160.9(1) . 1_565 1_555 yes
S(8) S(7) S(8) 148.54(5) . 1_555 1_565 yes
S(8) S(7) C(7) 52.7(1) . 1_555 1_555 yes
S(8) S(7) C(8) 29.92(7) . 1_555 1_555 yes
S(8) S(7) C(9) 53.2(2) . 1_555 1_555 yes
S(8) S(7) C(10) 31.21(10) . 1_555 1_555 yes
S(8) S(7) C(7) 157.3(1) . 1_565 1_555 yes
S(8) S(7) C(8) 174.1(1) . 1_565 1_555 yes
S(8) S(7) C(9) 97.5(2) . 1_565 1_555 yes
S(8) S(7) C(10) 117.4(1) . 1_565 1_555 yes
C(7) S(7) C(8) 22.8(1) . 1_555 1_555 yes
C(7) S(7) C(9) 98.5(2) . 1_555 1_555 yes
C(7) S(7) C(10) 83.0(2) . 1_555 1_555 yes
C(8) S(7) C(9) 78.8(2) . 1_555 1_555 yes
C(8) S(7) C(10) 60.5(1) . 1_555 1_555 yes
C(9) S(7) C(10) 25.9(3) . 1_555 1_555 yes
S(4) S(8) S(7) 84.56(4) . 1_555 1_555 yes
S(4) S(8) S(7) 64.78(3) . 1_555 1_545 yes
S(4) S(8) N(1) 142.63(8) . 1_555 1_545 yes
S(4) S(8) C(2) 116.03(7) . 1_555 2_756 yes
S(4) S(8) C(3) 105.60(7) . 1_555 2_756 yes
S(4) S(8) C(7) 54.56(8) . 1_555 1_555 yes
S(4) S(8) C(8) 32.6(1) . 1_555 1_555 yes
S(4) S(8) C(9) 108.3(1) . 1_555 1_555 yes
S(4) S(8) C(10) 134.6(2) . 1_555 1_555 yes
S(7) S(8) S(7) 148.54(5) . 1_555 1_545 yes
S(7) S(8) N(1) 128.05(8) . 1_555 1_545 yes
S(7) S(8) C(2) 90.73(7) . 1_555 2_756 yes
S(7) S(8) C(3) 109.21(8) . 1_555 2_756 yes
S(7) S(8) C(7) 30.00(8) . 1_555 1_555 yes
S(7) S(8) C(8) 52.0(1) . 1_555 1_555 yes
S(7) S(8) C(9) 30.0(1) . 1_555 1_555 yes
S(7) S(8) C(10) 52.7(2) . 1_555 1_555 yes
S(7) S(8) N(1) 83.21(7) . 1_545 1_545 yes
S(7) S(8) C(2) 96.35(7) . 1_545 2_756 yes
S(7) S(8) C(3) 74.73(7) . 1_545 2_756 yes
S(7) S(8) C(7) 118.92(8) . 1_545 1_555 yes
S(7) S(8) C(8) 97.0(1) . 1_545 1_555 yes
S(7) S(8) C(9) 167.4(2) . 1_545 1_555 yes
S(7) S(8) C(10) 158.6(2) . 1_545 1_555 yes
N(1) S(8) C(2) 84.82(10) . 1_545 2_756 yes
N(1) S(8) C(3) 82.39(10) . 1_545 2_756 yes
N(1) S(8) C(7) 154.8(1) . 1_545 1_555 yes
N(1) S(8) C(8) 165.3(2) . 1_545 1_555 yes
N(1) S(8) C(9) 99.0(1) . 1_545 1_555 yes
N(1) S(8) C(10) 75.4(2) . 1_545 1_555 yes
C(2) S(8) C(3) 21.61(8) . 2_756 2_756 yes
C(2) S(8) C(7) 103.2(1) . 2_756 1_555 yes
C(2) S(8) C(8) 109.7(1) . 2_756 1_555 yes
C(2) S(8) C(9) 96.2(2) . 2_756 1_555 yes
C(2) S(8) C(10) 82.7(2) . 2_756 1_555 yes
C(3) S(8) C(7) 113.6(1) . 2_756 1_555 yes
C(3) S(8) C(8) 111.9(1) . 2_756 1_555 yes
C(3) S(8) C(9) 117.8(2) . 2_756 1_555 yes
C(3) S(8) C(10) 102.8(2) . 2_756 1_555 yes
C(7) S(8) C(8) 22.0(1) . 1_555 1_555 yes
C(7) S(8) C(9) 56.7(1) . 1_555 1_555 yes
C(7) S(8) C(10) 81.9(2) . 1_555 1_555 yes
C(8) S(8) C(9) 77.7(2) . 1_555 1_555 yes
C(8) S(8) C(10) 103.5(2) . 1_555 1_555 yes
C(9) S(8) C(10) 26.3(2) . 1_555 1_555 yes
S(6) O(1) O(2) 88.36(10) . 2_766 1_655 yes
S(6) O(1) O(2) 126.3(1) . 2_766 3_766 yes
S(6) O(1) N(1) 71.81(9) . 2_766 1_555 yes
S(6) O(1) N(1) 133.3(1) . 2_766 3_776 yes
S(6) O(1) C(4) 48.76(9) . 2_766 2_766 yes
S(6) O(1) C(5) 31.46(8) . 2_766 2_766 yes
S(6) O(1) C(11) 117.2(3) . 2_766 1_555 yes
S(6) O(1) C(12) 100.4(1) . 2_766 1_555 yes
S(6) O(1) C(12) 126.6(1) . 2_766 3_766 yes
S(6) O(1) C(13) 107.7(1) . 2_766 1_555 yes
S(6) O(1) C(13) 128.7(2) . 2_766 3_766 yes
S(6) O(1) C(14) 81.4(1) . 2_766 1_555 yes
O(2) O(1) O(2) 62.8(1) . 1_655 3_766 yes
O(2) O(1) N(1) 155.6(1) . 1_655 1_555 yes
O(2) O(1) N(1) 119.4(1) . 1_655 3_776 yes
O(2) O(1) C(4) 83.9(1) . 1_655 2_766 yes
O(2) O(1) C(5) 68.6(1) . 1_655 2_766 yes
O(2) O(1) C(11) 126.4(3) . 1_655 1_555 yes
O(2) O(1) C(12) 155.7(2) . 1_655 1_555 yes
O(2) O(1) C(12) 103.3(1) . 1_655 3_766 yes
O(2) O(1) C(13) 144.3(1) . 1_655 1_555 yes
O(2) O(1) C(13) 91.5(2) . 1_655 3_766 yes
O(2) O(1) C(14) 169.7(2) . 1_655 1_555 yes
O(2) O(1) N(1) 140.8(1) . 3_766 1_555 yes
O(2) O(1) N(1) 100.3(1) . 3_766 3_776 yes
O(2) O(1) C(4) 146.7(2) . 3_766 2_766 yes
O(2) O(1) C(5) 126.9(2) . 3_766 2_766 yes
O(2) O(1) C(11) 64.2(2) . 3_766 1_555 yes
O(2) O(1) C(12) 94.2(2) . 3_766 1_555 yes
O(2) O(1) C(12) 40.8(1) . 3_766 3_766 yes
O(2) O(1) C(13) 82.3(1) . 3_766 1_555 yes
O(2) O(1) C(13) 28.9(1) . 3_766 3_766 yes
O(2) O(1) C(14) 125.0(2) . 3_766 1_555 yes
N(1) O(1) N(1) 69.4(1) . 1_555 3_776 yes
N(1) O(1) C(4) 72.4(1) . 1_555 2_766 yes
N(1) O(1) C(5) 87.4(1) . 1_555 2_766 yes
N(1) O(1) C(11) 76.6(3) . 1_555 1_555 yes
N(1) O(1) C(12) 46.6(1) . 1_555 1_555 yes
N(1) O(1) C(12) 100.0(1) . 1_555 3_766 yes
N(1) O(1) C(13) 58.5(1) . 1_555 1_555 yes
N(1) O(1) C(13) 111.9(2) . 1_555 3_766 yes
N(1) O(1) C(14) 15.8(1) . 1_555 1_555 yes
N(1) O(1) C(4) 94.5(1) . 3_776 2_766 yes
N(1) O(1) C(5) 121.8(1) . 3_776 2_766 yes
N(1) O(1) C(11) 77.6(3) . 3_776 1_555 yes
N(1) O(1) C(12) 70.1(1) . 3_776 1_555 yes
N(1) O(1) C(12) 85.4(1) . 3_776 3_766 yes
N(1) O(1) C(13) 72.4(1) . 3_776 1_555 yes
N(1) O(1) C(13) 90.0(1) . 3_776 3_766 yes
N(1) O(1) C(14) 67.7(1) . 3_776 1_555 yes
C(4) O(1) C(5) 27.5(1) . 2_766 2_766 yes
C(4) O(1) C(11) 148.8(3) . 2_766 1_555 yes
C(4) O(1) C(12) 118.8(2) . 2_766 1_555 yes
C(4) O(1) C(12) 171.7(2) . 2_766 3_766 yes
C(4) O(1) C(13) 130.7(1) . 2_766 1_555 yes
C(4) O(1) C(13) 174.7(2) . 2_766 3_766 yes
C(4) O(1) C(14) 88.2(1) . 2_766 1_555 yes
C(5) O(1) C(11) 148.7(3) . 2_766 1_555 yes
C(5) O(1) C(12) 127.9(2) . 2_766 1_555 yes
C(5) O(1) C(12) 152.5(2) . 2_766 3_766 yes
C(5) O(1) C(13) 137.3(1) . 2_766 1_555 yes
C(5) O(1) C(13) 147.6(2) . 2_766 3_766 yes
C(5) O(1) C(14) 101.5(1) . 2_766 1_555 yes
C(11) O(1) C(12) 30.1(2) . 1_555 1_555 yes
C(11) O(1) C(12) 23.4(2) . 1_555 3_766 yes
C(11) O(1) C(13) 18.1(2) . 1_555 1_555 yes
C(11) O(1) C(13) 35.3(2) . 1_555 3_766 yes
C(11) O(1) C(14) 60.8(2) . 1_555 1_555 yes
C(12) O(1) C(12) 53.4(1) . 1_555 3_766 yes
C(12) O(1) C(13) 11.9(1) . 1_555 1_555 yes
C(12) O(1) C(13) 65.3(2) . 1_555 3_766 yes
C(12) O(1) C(14) 30.7(1) . 1_555 1_555 yes
C(12) O(1) C(13) 41.50(10) . 3_766 1_555 yes
C(12) O(1) C(13) 11.9(1) . 3_766 3_766 yes
C(12) O(1) C(14) 84.2(1) . 3_766 1_555 yes
C(13) O(1) C(13) 53.4(2) . 1_555 3_766 yes
C(13) O(1) C(14) 42.7(1) . 1_555 1_555 yes
C(13) O(1) C(14) 96.1(2) . 3_766 1_555 yes
O(1) O(2) O(1) 117.2(1) . 1_455 3_766 yes
O(1) O(2) O(2) 51.0(1) . 1_455 3_666 yes
O(1) O(2) C(4) 72.5(1) . 1_455 4_564 yes
O(1) O(2) C(5) 55.4(1) . 1_455 2_666 yes
O(1) O(2) C(11) 144.3(2) . 1_455 3_766 yes
O(1) O(2) C(12) 150.2(2) . 1_455 1_555 yes
O(1) O(2) C(13) 172.4(3) . 1_455 1_555 yes
O(1) O(2) C(14) 120.3(1) . 1_455 1_555 yes
O(1) O(2) O(2) 66.2(1) . 3_766 3_666 yes
O(1) O(2) C(4) 99.9(1) . 3_766 4_564 yes
O(1) O(2) C(5) 159.7(2) . 3_766 2_666 yes
O(1) O(2) C(11) 27.6(1) . 3_766 3_766 yes
O(1) O(2) C(12) 91.6(1) . 3_766 1_555 yes
O(1) O(2) C(13) 62.6(2) . 3_766 1_555 yes
O(1) O(2) C(14) 122.0(2) . 3_766 1_555 yes
O(2) O(2) C(4) 80.9(1) . 3_666 4_564 yes
O(2) O(2) C(5) 103.7(1) . 3_666 2_666 yes
O(2) O(2) C(11) 93.5(2) . 3_666 3_766 yes
O(2) O(2) C(12) 156.4(2) . 3_666 1_555 yes
O(2) O(2) C(13) 128.1(3) . 3_666 1_555 yes
O(2) O(2) C(14) 168.8(2) . 3_666 1_555 yes
C(4) O(2) C(5) 95.4(1) . 4_564 2_666 yes
C(4) O(2) C(11) 101.6(2) . 4_564 3_766 yes
C(4) O(2) C(12) 96.0(2) . 4_564 1_555 yes
C(4) O(2) C(13) 100.0(2) . 4_564 1_555 yes
C(4) O(2) C(14) 89.7(1) . 4_564 1_555 yes
C(5) O(2) C(11) 157.6(2) . 2_666 3_766 yes
C(5) O(2) C(12) 100.0(2) . 2_666 1_555 yes
C(5) O(2) C(13) 127.6(3) . 2_666 1_555 yes
C(5) O(2) C(14) 71.0(1) . 2_666 1_555 yes
C(11) O(2) C(12) 64.0(2) . 3_766 1_555 yes
C(11) O(2) C(13) 35.0(2) . 3_766 1_555 yes
C(11) O(2) C(14) 94.4(2) . 3_766 1_555 yes
C(12) O(2) C(13) 29.0(2) . 1_555 1_555 yes
C(12) O(2) C(14) 30.4(1) . 1_555 1_555 yes
C(13) O(2) C(14) 59.4(2) . 1_555 1_555 yes
S(8) N(1) O(1) 123.8(1) . 1_565 1_555 yes
S(8) N(1) O(1) 118.6(1) . 1_565 3_776 yes
S(8) N(1) C(5) 73.1(1) . 1_565 2_666 yes
S(8) N(1) C(10) 31.35(8) . 1_565 1_565 yes
S(8) N(1) C(11) 134.4(1) . 1_565 1_555 yes
S(8) N(1) C(11) 110.1(1) . 1_565 3_776 yes
S(8) N(1) C(12) 139.3(2) . 1_565 1_555 yes
S(8) N(1) C(12) 118.5(1) . 1_565 3_776 yes
S(8) N(1) C(13) 136.2(1) . 1_565 1_555 yes
S(8) N(1) C(14) 139.9(3) . 1_565 1_555 yes
S(8) N(1) C(14) 141.4(2) . 1_565 3_776 yes
O(1) N(1) O(1) 110.6(1) . 1_555 3_776 yes
O(1) N(1) C(5) 137.4(1) . 1_555 2_666 yes
O(1) N(1) C(10) 131.2(2) . 1_555 1_565 yes
O(1) N(1) C(11) 20.09(8) . 1_555 1_555 yes
O(1) N(1) C(11) 105.6(1) . 1_555 3_776 yes
O(1) N(1) C(12) 41.8(1) . 1_555 1_555 yes
O(1) N(1) C(12) 82.0(1) . 1_555 3_776 yes
O(1) N(1) C(13) 61.5(1) . 1_555 1_555 yes
O(1) N(1) C(14) 42.1(3) . 1_555 1_555 yes
O(1) N(1) C(14) 63.3(1) . 1_555 3_776 yes
O(1) N(1) C(5) 86.3(1) . 3_776 2_666 yes
O(1) N(1) C(10) 91.4(1) . 3_776 1_565 yes
O(1) N(1) C(11) 106.4(1) . 3_776 1_555 yes
O(1) N(1) C(11) 21.51(9) . 3_776 3_776 yes
O(1) N(1) C(12) 99.9(2) . 3_776 1_555 yes
O(1) N(1) C(12) 41.7(1) . 3_776 3_776 yes
O(1) N(1) C(13) 92.6(1) . 3_776 1_555 yes
O(1) N(1) C(14) 99.2(3) . 3_776 1_555 yes
O(1) N(1) C(14) 49.2(1) . 3_776 3_776 yes
C(5) N(1) C(10) 84.9(2) . 2_666 1_565 yes
C(5) N(1) C(11) 118.9(1) . 2_666 1_555 yes
C(5) N(1) C(11) 102.7(2) . 2_666 3_776 yes
C(5) N(1) C(12) 98.3(2) . 2_666 1_555 yes
C(5) N(1) C(12) 127.3(2) . 2_666 3_776 yes
C(5) N(1) C(13) 79.6(1) . 2_666 1_555 yes
C(5) N(1) C(14) 98.2(3) . 2_666 1_555 yes
C(5) N(1) C(14) 130.7(2) . 2_666 3_776 yes
C(10) N(1) C(11) 150.5(2) . 1_565 1_555 yes
C(10) N(1) C(11) 79.2(1) . 1_565 3_776 yes
C(10) N(1) C(12) 168.5(2) . 1_565 1_555 yes
C(10) N(1) C(12) 88.1(1) . 1_565 3_776 yes
C(10) N(1) C(13) 163.7(2) . 1_565 1_555 yes
C(10) N(1) C(14) 169.1(4) . 1_565 1_555 yes
C(10) N(1) C(14) 112.1(2) . 1_565 3_776 yes
C(11) N(1) C(11) 109.3(1) . 1_555 3_776 yes
C(11) N(1) C(12) 21.7(1) . 1_555 1_555 yes
C(11) N(1) C(12) 90.0(1) . 1_555 3_776 yes
C(11) N(1) C(13) 41.4(1) . 1_555 1_555 yes
C(11) N(1) C(14) 22.0(3) . 1_555 1_555 yes
C(11) N(1) C(14) 67.0(1) . 1_555 3_776 yes
C(11) N(1) C(12) 110.6(2) . 3_776 1_555 yes
C(11) N(1) C(12) 25.2(1) . 3_776 3_776 yes
C(11) N(1) C(13) 108.9(1) . 3_776 1_555 yes
C(11) N(1) C(14) 110.0(3) . 3_776 1_555 yes
C(11) N(1) C(14) 42.9(1) . 3_776 3_776 yes
C(12) N(1) C(12) 98.6(1) . 1_555 3_776 yes
C(12) N(1) C(13) 19.7(1) . 1_555 1_555 yes
C(12) N(1) C(14) 0.6(3) . 1_555 1_555 yes
C(12) N(1) C(14) 74.2(1) . 1_555 3_776 yes
C(12) N(1) C(13) 105.3(1) . 3_776 1_555 yes
C(12) N(1) C(14) 98.2(3) . 3_776 1_555 yes
C(12) N(1) C(14) 24.43(10) . 3_776 3_776 yes
C(13) N(1) C(14) 19.4(3) . 1_555 1_555 yes
C(13) N(1) C(14) 82.2(1) . 1_555 3_776 yes
C(14) N(1) C(14) 73.7(3) . 1_555 3_776 yes
S(1) C(1) S(2) 114.6(2) . 1_555 1_555 yes
S(1) C(1) S(3) 90.3(2) . 1_555 1_555 yes
S(1) C(1) S(4) 155.1(2) . 1_555 1_555 yes
S(1) C(1) C(2) 42.6(1) . 1_555 1_555 yes
S(1) C(1) C(3) 72.5(2) . 1_555 1_555 yes
S(1) C(1) C(6) 122.3(3) . 1_555 1_555 yes
S(1) C(1) C(6) 88.1(2) . 1_555 2_656 yes
S(1) C(1) C(8) 92.7(2) . 1_555 2_756 yes
S(2) C(1) S(3) 155.1(2) . 1_555 1_555 yes
S(2) C(1) S(4) 90.1(1) . 1_555 1_555 yes
S(2) C(1) C(2) 72.6(2) . 1_555 1_555 yes
S(2) C(1) C(3) 42.7(1) . 1_555 1_555 yes
S(2) C(1) C(6) 123.0(3) . 1_555 1_555 yes
S(2) C(1) C(6) 99.3(2) . 1_555 2_656 yes
S(2) C(1) C(8) 96.9(2) . 1_555 2_756 yes
S(3) C(1) S(4) 64.99(9) . 1_555 1_555 yes
S(3) C(1) C(2) 132.2(2) . 1_555 1_555 yes
S(3) C(1) C(3) 161.7(2) . 1_555 1_555 yes
S(3) C(1) C(6) 32.0(2) . 1_555 1_555 yes
S(3) C(1) C(6) 79.7(1) . 1_555 2_656 yes
S(3) C(1) C(8) 82.0(1) . 1_555 2_756 yes
S(4) C(1) C(2) 162.3(2) . 1_555 1_555 yes
S(4) C(1) C(3) 132.4(2) . 1_555 1_555 yes
S(4) C(1) C(6) 33.0(2) . 1_555 1_555 yes
S(4) C(1) C(6) 84.4(1) . 1_555 2_656 yes
S(4) C(1) C(8) 87.2(1) . 1_555 2_756 yes
C(2) C(1) C(3) 30.0(1) . 1_555 1_555 yes
C(2) C(1) C(6) 163.7(3) . 1_555 1_555 yes
C(2) C(1) C(6) 101.7(2) . 1_555 2_656 yes
C(2) C(1) C(8) 91.1(1) . 1_555 2_756 yes
C(3) C(1) C(6) 164.5(3) . 1_555 1_555 yes
C(3) C(1) C(6) 105.3(2) . 1_555 2_656 yes
C(3) C(1) C(8) 92.3(1) . 1_555 2_756 yes
C(6) C(1) C(6) 81.3(3) . 1_555 2_656 yes
C(6) C(1) C(8) 82.9(2) . 1_555 2_756 yes
C(6) C(1) C(8) 161.7(1) . 2_656 2_756 yes
S(1) C(2) S(2) 80.5(1) . 1_555 1_555 yes
S(1) C(2) S(5) 114.5(2) . 1_555 1_555 yes
S(1) C(2) S(6) 147.2(2) . 1_555 1_555 yes
S(1) C(2) S(8) 86.0(1) . 1_555 2_756 yes
S(1) C(2) C(1) 42.1(1) . 1_555 1_555 yes
S(1) C(2) C(3) 116.5(3) . 1_555 1_555 yes
S(1) C(2) C(4) 153.2(2) . 1_555 1_555 yes
S(1) C(2) C(5) 161.3(2) . 1_555 1_555 yes
S(2) C(2) S(5) 164.9(2) . 1_555 1_555 yes
S(2) C(2) S(6) 66.69(9) . 1_555 1_555 yes
S(2) C(2) S(8) 74.92(9) . 1_555 2_756 yes
S(2) C(2) C(1) 38.69(10) . 1_555 1_555 yes
S(2) C(2) C(3) 36.0(2) . 1_555 1_555 yes
S(2) C(2) C(4) 126.0(2) . 1_555 1_555 yes
S(2) C(2) C(5) 98.8(1) . 1_555 1_555 yes
S(5) C(2) S(6) 98.3(2) . 1_555 1_555 yes
S(5) C(2) S(8) 103.6(2) . 1_555 2_756 yes
S(5) C(2) C(1) 155.9(2) . 1_555 1_555 yes
S(5) C(2) C(3) 128.9(3) . 1_555 1_555 yes
S(5) C(2) C(4) 39.3(1) . 1_555 1_555 yes
S(5) C(2) C(5) 67.5(1) . 1_555 1_555 yes
S(6) C(2) S(8) 86.2(1) . 1_555 2_756 yes
S(6) C(2) C(1) 105.2(2) . 1_555 1_555 yes
S(6) C(2) C(3) 30.7(2) . 1_555 1_555 yes
S(6) C(2) C(4) 59.4(1) . 1_555 1_555 yes
S(6) C(2) C(5) 36.73(10) . 1_555 1_555 yes
S(8) C(2) C(1) 73.2(1) . 2_756 1_555 yes
S(8) C(2) C(3) 78.7(2) . 2_756 1_555 yes
S(8) C(2) C(4) 103.9(2) . 2_756 1_555 yes
S(8) C(2) C(5) 112.0(1) . 2_756 1_555 yes
C(1) C(2) C(3) 74.6(2) . 1_555 1_555 yes
C(1) C(2) C(4) 164.6(2) . 1_555 1_555 yes
C(1) C(2) C(5) 136.3(2) . 1_555 1_555 yes
C(3) C(2) C(4) 90.0(2) . 1_555 1_555 yes
C(3) C(2) C(5) 64.8(2) . 1_555 1_555 yes
C(4) C(2) C(5) 30.0(1) . 1_555 1_555 yes
S(1) C(3) S(2) 80.8(1) . 1_555 1_555 yes
S(1) C(3) S(5) 65.81(9) . 1_555 1_555 yes
S(1) C(3) S(6) 163.0(2) . 1_555 1_555 yes
S(1) C(3) S(8) 75.61(9) . 1_555 2_756 yes
S(1) C(3) C(1) 39.0(1) . 1_555 1_555 yes
S(1) C(3) C(2) 36.6(2) . 1_555 1_555 yes
S(1) C(3) C(4) 101.0(1) . 1_555 1_555 yes
S(1) C(3) C(5) 122.3(2) . 1_555 1_555 yes
S(2) C(3) S(5) 146.6(2) . 1_555 1_555 yes
S(2) C(3) S(6) 116.2(2) . 1_555 1_555 yes
S(2) C(3) S(8) 85.9(1) . 1_555 2_756 yes
S(2) C(3) C(1) 42.1(1) . 1_555 1_555 yes
S(2) C(3) C(2) 117.4(3) . 1_555 1_555 yes
S(2) C(3) C(4) 176.0(2) . 1_555 1_555 yes
S(2) C(3) C(5) 147.4(2) . 1_555 1_555 yes
S(5) C(3) S(6) 97.3(2) . 1_555 1_555 yes
S(5) C(3) S(8) 85.10(10) . 1_555 2_756 yes
S(5) C(3) C(1) 104.5(2) . 1_555 1_555 yes
S(5) C(3) C(2) 29.2(2) . 1_555 1_555 yes
S(5) C(3) C(4) 35.48(10) . 1_555 1_555 yes
S(5) C(3) C(5) 61.6(1) . 1_555 1_555 yes
S(6) C(3) S(8) 105.5(2) . 1_555 2_756 yes
S(6) C(3) C(1) 157.9(2) . 1_555 1_555 yes
S(6) C(3) C(2) 126.4(3) . 1_555 1_555 yes
S(6) C(3) C(4) 62.0(1) . 1_555 1_555 yes
S(6) C(3) C(5) 42.1(1) . 1_555 1_555 yes
S(8) C(3) C(1) 73.5(1) . 2_756 1_555 yes
S(8) C(3) C(2) 79.7(2) . 2_756 1_555 yes
S(8) C(3) C(4) 98.1(1) . 2_756 1_555 yes
S(8) C(3) C(5) 120.1(2) . 2_756 1_555 yes
C(1) C(3) C(2) 75.5(2) . 1_555 1_555 yes
C(1) C(3) C(4) 140.0(2) . 1_555 1_555 yes
C(1) C(3) C(5) 157.0(2) . 1_555 1_555 yes
C(2) C(3) C(4) 64.5(2) . 1_555 1_555 yes
C(2) C(3) C(5) 88.4(2) . 1_555 1_555 yes
C(4) C(3) C(5) 28.9(1) . 1_555 1_555 yes
S(5) C(4) S(6) 96.8(2) . 1_555 1_555 yes
S(5) C(4) O(1) 148.6(2) . 1_555 2_746 yes
S(5) C(4) O(2) 87.5(2) . 1_555 4_565 yes
S(5) C(4) C(2) 37.5(1) . 1_555 1_555 yes
S(5) C(4) C(3) 62.9(1) . 1_555 1_555 yes
S(5) C(4) C(5) 114.9(3) . 1_555 1_555 yes
S(6) C(4) O(1) 70.8(1) . 1_555 2_746 yes
S(6) C(4) O(2) 153.1(2) . 1_555 4_565 yes
S(6) C(4) C(2) 59.6(1) . 1_555 1_555 yes
S(6) C(4) C(3) 34.11(9) . 1_555 1_555 yes
S(6) C(4) C(5) 37.5(2) . 1_555 1_555 yes
O(1) C(4) O(2) 91.9(1) . 2_746 4_565 yes
O(1) C(4) C(2) 125.0(2) . 2_746 1_555 yes
O(1) C(4) C(3) 102.3(2) . 2_746 1_555 yes
O(1) C(4) C(5) 73.0(2) . 2_746 1_555 yes
O(2) C(4) C(2) 122.7(2) . 4_565 1_555 yes
O(2) C(4) C(3) 143.2(2) . 4_565 1_555 yes
O(2) C(4) C(5) 156.4(3) . 4_565 1_555 yes
C(2) C(4) C(3) 25.5(1) . 1_555 1_555 yes
C(2) C(4) C(5) 80.9(2) . 1_555 1_555 yes
C(3) C(4) C(5) 59.7(2) . 1_555 1_555 yes
S(5) C(5) S(6) 95.4(2) . 1_555 1_555 yes
S(5) C(5) O(1) 109.9(2) . 1_555 2_746 yes
S(5) C(5) O(2) 142.2(2) . 1_555 2_646 yes
S(5) C(5) N(1) 98.8(1) . 1_555 2_646 yes
S(5) C(5) C(2) 35.29(9) . 1_555 1_555 yes
S(5) C(5) C(3) 61.2(1) . 1_555 1_555 yes
S(5) C(5) C(4) 36.1(2) . 1_555 1_555 yes
S(6) C(5) O(1) 85.3(2) . 1_555 2_746 yes
S(6) C(5) O(2) 115.8(2) . 1_555 2_646 yes
S(6) C(5) N(1) 152.2(2) . 1_555 2_646 yes
S(6) C(5) C(2) 65.7(1) . 1_555 1_555 yes
S(6) C(5) C(3) 40.4(1) . 1_555 1_555 yes
S(6) C(5) C(4) 112.4(3) . 1_555 1_555 yes
O(1) C(5) O(2) 56.0(1) . 2_746 2_646 yes
O(1) C(5) N(1) 111.7(1) . 2_746 2_646 yes
O(1) C(5) C(2) 122.6(2) . 2_746 1_555 yes
O(1) C(5) C(3) 115.8(2) . 2_746 1_555 yes
O(1) C(5) C(4) 79.5(2) . 2_746 1_555 yes
O(2) C(5) N(1) 63.3(1) . 2_646 2_646 yes
O(2) C(5) C(2) 177.3(2) . 2_646 1_555 yes
O(2) C(5) C(3) 155.2(2) . 2_646 1_555 yes
O(2) C(5) C(4) 108.2(2) . 2_646 1_555 yes
N(1) C(5) C(2) 116.5(2) . 2_646 1_555 yes
N(1) C(5) C(3) 132.3(2) . 2_646 1_555 yes
N(1) C(5) C(4) 92.9(3) . 2_646 1_555 yes
C(2) C(5) C(3) 26.8(1) . 1_555 1_555 yes
C(2) C(5) C(4) 69.2(2) . 1_555 1_555 yes
C(3) C(5) C(4) 91.5(3) . 1_555 1_555 yes
S(1) C(6) S(2) 64.85(8) . 1_555 1_555 yes
S(1) C(6) S(3) 90.7(1) . 1_555 1_555 yes
S(1) C(6) S(4) 154.3(2) . 1_555 1_555 yes
S(1) C(6) C(1) 32.7(2) . 1_555 1_555 yes
S(1) C(6) C(1) 96.7(1) . 1_555 2_656 yes
S(1) C(6) C(6) 74.6(1) . 1_555 2_656 yes
S(1) C(6) C(7) 133.4(2) . 1_555 1_555 yes
S(1) C(6) C(8) 163.4(2) . 1_555 1_555 yes
S(2) C(6) S(3) 155.6(2) . 1_555 1_555 yes
S(2) C(6) S(4) 89.6(2) . 1_555 1_555 yes
S(2) C(6) C(1) 32.2(2) . 1_555 1_555 yes
S(2) C(6) C(1) 90.6(1) . 1_555 2_656 yes
S(2) C(6) C(6) 81.6(1) . 1_555 2_656 yes
S(2) C(6) C(7) 161.1(2) . 1_555 1_555 yes
S(2) C(6) C(8) 131.5(2) . 1_555 1_555 yes
S(3) C(6) S(4) 114.8(2) . 1_555 1_555 yes
S(3) C(6) C(1) 123.4(3) . 1_555 1_555 yes
S(3) C(6) C(1) 93.0(2) . 1_555 2_656 yes
S(3) C(6) C(6) 92.9(1) . 1_555 2_656 yes
S(3) C(6) C(7) 43.0(1) . 1_555 1_555 yes
S(3) C(6) C(8) 72.9(1) . 1_555 1_555 yes
S(4) C(6) C(1) 121.8(3) . 1_555 1_555 yes
S(4) C(6) C(1) 79.6(2) . 1_555 2_656 yes
S(4) C(6) C(6) 99.7(2) . 1_555 2_656 yes
S(4) C(6) C(7) 72.3(2) . 1_555 1_555 yes
S(4) C(6) C(8) 42.3(1) . 1_555 1_555 yes
C(1) C(6) C(1) 95.0(3) . 1_555 2_656 yes
C(1) C(6) C(6) 76.7(2) . 1_555 2_656 yes
C(1) C(6) C(7) 165.4(3) . 1_555 1_555 yes
C(1) C(6) C(8) 163.4(3) . 1_555 1_555 yes
C(1) C(6) C(6) 22.04(8) . 2_656 2_656 yes
C(1) C(6) C(7) 91.5(2) . 2_656 1_555 yes
C(1) C(6) C(8) 86.6(1) . 2_656 1_555 yes
C(6) C(6) C(7) 106.3(2) . 2_656 1_555 yes
C(6) C(6) C(8) 107.7(2) . 2_656 1_555 yes
C(7) C(6) C(8) 30.0(1) . 1_555 1_555 yes
S(3) C(7) S(4) 81.3(1) . 1_555 1_555 yes
S(3) C(7) S(7) 115.5(2) . 1_555 1_555 yes
S(3) C(7) S(8) 146.8(2) . 1_555 1_555 yes
S(3) C(7) C(6) 42.4(1) . 1_555 1_555 yes
S(3) C(7) C(8) 117.7(3) . 1_555 1_555 yes
S(3) C(7) C(9) 144.4(3) . 1_555 1_555 yes
S(3) C(7) C(10) 167.8(2) . 1_555 1_555 yes
S(4) C(7) S(7) 163.0(2) . 1_555 1_555 yes
S(4) C(7) S(8) 65.80(10) . 1_555 1_555 yes
S(4) C(7) C(6) 39.1(1) . 1_555 1_555 yes
S(4) C(7) C(8) 36.5(2) . 1_555 1_555 yes
S(4) C(7) C(9) 123.8(2) . 1_555 1_555 yes
S(4) C(7) C(10) 100.3(2) . 1_555 1_555 yes
S(7) C(7) S(8) 97.3(2) . 1_555 1_555 yes
S(7) C(7) C(6) 157.8(2) . 1_555 1_555 yes
S(7) C(7) C(8) 126.6(3) . 1_555 1_555 yes
S(7) C(7) C(9) 40.7(2) . 1_555 1_555 yes
S(7) C(7) C(10) 62.9(1) . 1_555 1_555 yes
S(8) C(7) C(6) 104.9(2) . 1_555 1_555 yes
S(8) C(7) C(8) 29.4(2) . 1_555 1_555 yes
S(8) C(7) C(9) 61.9(1) . 1_555 1_555 yes
S(8) C(7) C(10) 35.3(1) . 1_555 1_555 yes
C(6) C(7) C(8) 75.6(2) . 1_555 1_555 yes
C(6) C(7) C(9) 156.7(3) . 1_555 1_555 yes
C(6) C(7) C(10) 139.1(2) . 1_555 1_555 yes
C(8) C(7) C(9) 90.0(3) . 1_555 1_555 yes
C(8) C(7) C(10) 64.4(2) . 1_555 1_555 yes
C(9) C(7) C(10) 27.3(2) . 1_555 1_555 yes
S(3) C(8) S(4) 80.7(1) . 1_555 1_555 yes
S(3) C(8) S(7) 66.37(9) . 1_555 1_555 yes
S(3) C(8) S(8) 163.9(2) . 1_555 1_555 yes
S(3) C(8) C(1) 102.8(1) . 1_555 2_756 yes
S(3) C(8) C(6) 38.76(10) . 1_555 1_555 yes
S(3) C(8) C(7) 35.8(2) . 1_555 1_555 yes
S(3) C(8) C(9) 96.7(2) . 1_555 1_555 yes
S(3) C(8) C(10) 124.8(2) . 1_555 1_555 yes
S(4) C(8) S(7) 147.1(2) . 1_555 1_555 yes
S(4) C(8) S(8) 114.7(2) . 1_555 1_555 yes
S(4) C(8) C(1) 95.5(2) . 1_555 2_756 yes
S(4) C(8) C(6) 42.1(1) . 1_555 1_555 yes
S(4) C(8) C(7) 116.5(3) . 1_555 1_555 yes
S(4) C(8) C(9) 161.6(3) . 1_555 1_555 yes
S(4) C(8) C(10) 151.4(2) . 1_555 1_555 yes
S(7) C(8) S(8) 98.1(2) . 1_555 1_555 yes
S(7) C(8) C(1) 91.7(1) . 1_555 2_756 yes
S(7) C(8) C(6) 105.0(2) . 1_555 1_555 yes
S(7) C(8) C(7) 30.6(2) . 1_555 1_555 yes
S(7) C(8) C(9) 35.3(1) . 1_555 1_555 yes
S(7) C(8) C(10) 60.0(1) . 1_555 1_555 yes
S(8) C(8) C(1) 81.2(1) . 1_555 2_756 yes
S(8) C(8) C(6) 156.9(2) . 1_555 1_555 yes
S(8) C(8) C(7) 128.6(3) . 1_555 1_555 yes
S(8) C(8) C(9) 67.2(2) . 1_555 1_555 yes
S(8) C(8) C(10) 39.0(1) . 1_555 1_555 yes
C(1) C(8) C(6) 99.0(1) . 2_756 1_555 yes
C(1) C(8) C(7) 96.8(3) . 2_756 1_555 yes
C(1) C(8) C(9) 102.8(2) . 2_756 1_555 yes
C(1) C(8) C(10) 91.0(2) . 2_756 1_555 yes
C(6) C(8) C(7) 74.4(2) . 1_555 1_555 yes
C(6) C(8) C(9) 134.1(2) . 1_555 1_555 yes
C(6) C(8) C(10) 162.4(2) . 1_555 1_555 yes
C(7) C(8) C(9) 63.3(2) . 1_555 1_555 yes
C(7) C(8) C(10) 90.1(2) . 1_555 1_555 yes
C(9) C(8) C(10) 28.4(2) . 1_555 1_555 yes
S(7) C(9) S(8) 96.7(2) . 1_555 1_555 yes
S(7) C(9) C(7) 40.7(1) . 1_555 1_555 yes
S(7) C(9) C(8) 65.9(2) . 1_555 1_555 yes
S(7) C(9) C(10) 121.7(5) . 1_555 1_555 yes
S(7) C(9) C(14) 120.9(3) . 1_555 1_555 yes
S(8) C(9) C(7) 61.4(1) . 1_555 1_555 yes
S(8) C(9) C(8) 35.15(10) . 1_555 1_555 yes
S(8) C(9) C(10) 34.2(2) . 1_555 1_555 yes
S(8) C(9) C(14) 130.2(2) . 1_555 1_555 yes
C(7) C(9) C(8) 26.7(1) . 1_555 1_555 yes
C(7) C(9) C(10) 94.1(3) . 1_555 1_555 yes
C(7) C(9) C(14) 161.2(3) . 1_555 1_555 yes
C(8) C(9) C(10) 69.0(3) . 1_555 1_555 yes
C(8) C(9) C(14) 163.7(3) . 1_555 1_555 yes
C(10) C(9) C(14) 96.0(3) . 1_555 1_555 yes
S(7) C(10) S(8) 96.1(2) . 1_555 1_555 yes
S(7) C(10) N(1) 168.9(2) . 1_555 1_545 yes
S(7) C(10) C(7) 34.09(9) . 1_555 1_555 yes
S(7) C(10) C(8) 59.4(1) . 1_555 1_555 yes
S(7) C(10) C(9) 32.4(3) . 1_555 1_555 yes
S(8) C(10) N(1) 73.3(2) . 1_555 1_545 yes
S(8) C(10) C(7) 62.8(1) . 1_555 1_555 yes
S(8) C(10) C(8) 37.5(1) . 1_555 1_555 yes
S(8) C(10) C(9) 119.5(4) . 1_555 1_555 yes
N(1) C(10) C(7) 134.8(2) . 1_545 1_555 yes
N(1) C(10) C(8) 109.6(2) . 1_545 1_555 yes
N(1) C(10) C(9) 152.4(5) . 1_545 1_555 yes
C(7) C(10) C(8) 25.5(1) . 1_555 1_555 yes
C(7) C(10) C(9) 58.6(3) . 1_555 1_555 yes
C(8) C(10) C(9) 82.6(3) . 1_555 1_555 yes
O(1) C(11) O(2) 88.2(3) . 1_555 3_766 yes
O(1) C(11) N(1) 83.3(3) . 1_555 1_555 yes
O(1) C(11) N(1) 80.9(3) . 1_555 3_776 yes
O(1) C(11) C(11) 175.3(4) . 1_555 3_766 yes
O(1) C(11) C(12) 124.7(4) . 1_555 1_555 yes
O(1) C(11) C(12) 145.5(3) . 1_555 3_766 yes
O(1) C(11) C(13) 152.9(3) . 1_555 1_555 yes
O(1) C(11) C(13) 117.0(4) . 1_555 3_766 yes
O(1) C(11) C(14) 93.3(3) . 1_555 1_555 yes
O(2) C(11) N(1) 171.5(2) . 3_766 1_555 yes
O(2) C(11) N(1) 107.5(2) . 3_766 3_776 yes
O(2) C(11) C(11) 87.1(2) . 3_766 3_766 yes
O(2) C(11) C(12) 147.1(3) . 3_766 1_555 yes
O(2) C(11) C(12) 57.3(2) . 3_766 3_766 yes
O(2) C(11) C(13) 118.9(2) . 3_766 1_555 yes
O(2) C(11) C(13) 28.8(2) . 3_766 3_766 yes
O(2) C(11) C(14) 178.3(2) . 3_766 1_555 yes
N(1) C(11) N(1) 70.7(1) . 1_555 3_776 yes
N(1) C(11) C(11) 101.4(2) . 1_555 3_766 yes
N(1) C(11) C(12) 41.4(2) . 1_555 1_555 yes
N(1) C(11) C(12) 131.3(2) . 1_555 3_766 yes
N(1) C(11) C(13) 69.6(2) . 1_555 1_555 yes
N(1) C(11) C(13) 159.7(3) . 1_555 3_766 yes
N(1) C(11) C(14) 10.0(1) . 1_555 1_555 yes
N(1) C(11) C(11) 100.2(2) . 3_776 3_766 yes
N(1) C(11) C(12) 80.4(2) . 3_776 1_555 yes
N(1) C(11) C(12) 107.4(2) . 3_776 3_766 yes
N(1) C(11) C(13) 89.7(2) . 3_776 1_555 yes
N(1) C(11) C(13) 110.2(2) . 3_776 3_766 yes
N(1) C(11) C(14) 72.1(1) . 3_776 1_555 yes
C(11) C(11) C(12) 60.0(2) . 3_766 1_555 yes
C(11) C(11) C(12) 29.9(1) . 3_766 3_766 yes
C(11) C(11) C(13) 31.7(1) . 3_766 1_555 yes
C(11) C(11) C(13) 58.3(2) . 3_766 3_766 yes
C(11) C(11) C(14) 91.3(2) . 3_766 1_555 yes
C(12) C(11) C(12) 89.8(3) . 1_555 3_766 yes
C(12) C(11) C(13) 28.2(2) . 1_555 1_555 yes
C(12) C(11) C(13) 118.3(4) . 1_555 3_766 yes
C(12) C(11) C(14) 31.4(2) . 1_555 1_555 yes
C(12) C(11) C(13) 61.6(2) . 3_766 1_555 yes
C(12) C(11) C(13) 28.4(2) . 3_766 3_766 yes
C(12) C(11) C(14) 121.2(2) . 3_766 1_555 yes
C(13) C(11) C(13) 90.1(3) . 1_555 3_766 yes
C(13) C(11) C(14) 59.6(2) . 1_555 1_555 yes
C(13) C(11) C(14) 149.7(3) . 3_766 1_555 yes
O(1) C(12) O(1) 126.6(1) . 1_555 3_766 yes
O(1) C(12) O(2) 174.2(2) . 1_555 1_555 yes
O(1) C(12) N(1) 91.6(2) . 1_555 1_555 yes
O(1) C(12) N(1) 68.2(1) . 1_555 3_776 yes
O(1) C(12) C(11) 25.2(2) . 1_555 1_555 yes
O(1) C(12) C(11) 115.4(2) . 1_555 3_766 yes
O(1) C(12) C(12) 85.4(2) . 1_555 3_766 yes
O(1) C(12) C(13) 147.3(3) . 1_555 1_555 yes
O(1) C(12) C(13) 57.0(2) . 1_555 3_766 yes
O(1) C(12) C(14) 91.8(3) . 1_555 1_555 yes
O(1) C(12) O(2) 47.6(1) . 3_766 1_555 yes
O(1) C(12) N(1) 141.8(2) . 3_766 1_555 yes
O(1) C(12) N(1) 110.0(1) . 3_766 3_776 yes
O(1) C(12) C(11) 101.4(2) . 3_766 1_555 yes
O(1) C(12) C(11) 11.2(1) . 3_766 3_766 yes
O(1) C(12) C(12) 41.2(1) . 3_766 3_766 yes
O(1) C(12) C(13) 20.7(2) . 3_766 1_555 yes
O(1) C(12) C(13) 69.6(1) . 3_766 3_766 yes
O(1) C(12) C(14) 141.6(3) . 3_766 1_555 yes
O(2) C(12) N(1) 94.2(2) . 1_555 1_555 yes
O(2) C(12) N(1) 112.5(2) . 1_555 3_776 yes
O(2) C(12) C(11) 148.9(3) . 1_555 1_555 yes
O(2) C(12) C(11) 58.8(2) . 1_555 3_766 yes
O(2) C(12) C(12) 88.7(2) . 1_555 3_766 yes
O(2) C(12) C(13) 26.9(2) . 1_555 1_555 yes
O(2) C(12) C(13) 117.1(2) . 1_555 3_766 yes
O(2) C(12) C(14) 94.0(3) . 1_555 1_555 yes
N(1) C(12) N(1) 81.4(1) . 1_555 3_776 yes
N(1) C(12) C(11) 116.8(3) . 1_555 1_555 yes
N(1) C(12) C(11) 153.0(2) . 1_555 3_766 yes
N(1) C(12) C(12) 177.0(3) . 1_555 3_766 yes
N(1) C(12) C(13) 121.1(3) . 1_555 1_555 yes
N(1) C(12) C(13) 148.6(2) . 1_555 3_766 yes
N(1) C(12) C(14) 0.5(2) . 1_555 1_555 yes
N(1) C(12) C(11) 74.4(2) . 3_776 1_555 yes
N(1) C(12) C(11) 107.1(2) . 3_776 3_766 yes
N(1) C(12) C(12) 97.0(2) . 3_776 3_766 yes
N(1) C(12) C(13) 112.9(3) . 3_776 1_555 yes
N(1) C(12) C(13) 85.8(1) . 3_776 3_766 yes
N(1) C(12) C(14) 81.1(2) . 3_776 1_555 yes
C(11) C(12) C(11) 90.2(3) . 1_555 3_766 yes
C(11) C(12) C(12) 60.2(2) . 1_555 3_766 yes
C(11) C(12) C(13) 122.1(4) . 1_555 1_555 yes
C(11) C(12) C(13) 31.8(2) . 1_555 3_766 yes
C(11) C(12) C(14) 117.1(4) . 1_555 1_555 yes
C(11) C(12) C(12) 30.0(1) . 3_766 3_766 yes
C(11) C(12) C(13) 31.9(2) . 3_766 1_555 yes
C(11) C(12) C(13) 58.4(2) . 3_766 3_766 yes
C(11) C(12) C(14) 152.7(3) . 3_766 1_555 yes
C(12) C(12) C(13) 61.8(2) . 3_766 1_555 yes
C(12) C(12) C(13) 28.4(1) . 3_766 3_766 yes
C(12) C(12) C(14) 177.1(4) . 3_766 1_555 yes
C(13) C(12) C(13) 90.3(3) . 1_555 3_766 yes
C(13) C(12) C(14) 120.9(4) . 1_555 1_555 yes
C(13) C(12) C(14) 148.9(3) . 3_766 1_555 yes
O(1) C(13) O(1) 126.6(2) . 1_555 3_766 yes
O(1) C(13) O(2) 144.9(3) . 1_555 1_555 yes
O(1) C(13) N(1) 60.0(1) . 1_555 1_555 yes
O(1) C(13) C(11) 8.9(1) . 1_555 1_555 yes
O(1) C(13) C(11) 98.9(3) . 1_555 3_766 yes
O(1) C(13) C(12) 20.8(2) . 1_555 1_555 yes
O(1) C(13) C(12) 68.9(1) . 1_555 3_766 yes
O(1) C(13) C(13) 40.6(1) . 1_555 3_766 yes
O(1) C(13) C(14) 51.1(1) . 1_555 1_555 yes
O(1) C(13) O(2) 88.5(3) . 3_766 1_555 yes
O(1) C(13) N(1) 173.4(2) . 3_766 1_555 yes
O(1) C(13) C(11) 117.7(2) . 3_766 1_555 yes
O(1) C(13) C(11) 27.7(2) . 3_766 3_766 yes
O(1) C(13) C(12) 147.4(3) . 3_766 1_555 yes
O(1) C(13) C(12) 57.6(2) . 3_766 3_766 yes
O(1) C(13) C(13) 85.9(2) . 3_766 3_766 yes
O(1) C(13) C(14) 177.7(2) . 3_766 1_555 yes
O(2) C(13) N(1) 84.9(2) . 1_555 1_555 yes
O(2) C(13) C(11) 153.8(3) . 1_555 1_555 yes
O(2) C(13) C(11) 116.2(4) . 1_555 3_766 yes
O(2) C(13) C(12) 124.1(4) . 1_555 1_555 yes
O(2) C(13) C(12) 146.1(3) . 1_555 3_766 yes
O(2) C(13) C(13) 174.4(4) . 1_555 3_766 yes
O(2) C(13) C(14) 93.8(3) . 1_555 1_555 yes
N(1) C(13) C(11) 68.9(2) . 1_555 1_555 yes
N(1) C(13) C(11) 158.9(3) . 1_555 3_766 yes
N(1) C(13) C(12) 39.2(2) . 1_555 1_555 yes
N(1) C(13) C(12) 128.9(2) . 1_555 3_766 yes
N(1) C(13) C(13) 100.6(2) . 1_555 3_766 yes
N(1) C(13) C(14) 8.9(1) . 1_555 1_555 yes
C(11) C(13) C(11) 89.9(3) . 1_555 3_766 yes
C(11) C(13) C(12) 29.7(2) . 1_555 1_555 yes
C(11) C(13) C(12) 60.0(2) . 1_555 3_766 yes
C(11) C(13) C(13) 31.7(1) . 1_555 3_766 yes
C(11) C(13) C(14) 60.0(2) . 1_555 1_555 yes
C(11) C(13) C(12) 119.7(4) . 3_766 1_555 yes
C(11) C(13) C(12) 29.9(2) . 3_766 3_766 yes
C(11) C(13) C(13) 58.2(2) . 3_766 3_766 yes
C(11) C(13) C(14) 149.9(3) . 3_766 1_555 yes
C(12) C(13) C(12) 89.7(3) . 1_555 3_766 yes
C(12) C(13) C(13) 61.4(2) . 1_555 3_766 yes
C(12) C(13) C(14) 30.3(2) . 1_555 1_555 yes
C(12) C(13) C(13) 28.3(1) . 3_766 3_766 yes
C(12) C(13) C(14) 120.0(2) . 3_766 1_555 yes
C(13) C(13) C(14) 91.7(2) . 3_766 1_555 yes
O(1) C(14) O(2) 113.0(2) . 1_555 1_555 yes
O(1) C(14) N(1) 122.1(4) . 1_555 1_555 yes
O(1) C(14) N(1) 63.0(1) . 1_555 3_776 yes
O(1) C(14) C(9) 103.3(2) . 1_555 1_555 yes
O(1) C(14) C(11) 25.9(1) . 1_555 1_555 yes
O(1) C(14) C(12) 57.4(2) . 1_555 1_555 yes
O(1) C(14) C(13) 86.3(2) . 1_555 1_555 yes
O(1) C(14) C(14) 73.3(2) . 1_555 3_776 yes
O(2) C(14) N(1) 124.9(4) . 1_555 1_555 yes
O(2) C(14) N(1) 98.6(1) . 1_555 3_776 yes
O(2) C(14) C(9) 73.7(2) . 1_555 1_555 yes
O(2) C(14) C(11) 87.2(2) . 1_555 1_555 yes
O(2) C(14) C(12) 55.6(2) . 1_555 1_555 yes
O(2) C(14) C(13) 26.8(1) . 1_555 1_555 yes
O(2) C(14) C(14) 110.7(2) . 1_555 3_776 yes
N(1) C(14) N(1) 106.3(3) . 1_555 3_776 yes
N(1) C(14) C(9) 92.2(3) . 1_555 1_555 yes
N(1) C(14) C(11) 147.9(4) . 1_555 1_555 yes
N(1) C(14) C(12) 178.9(5) . 1_555 1_555 yes
N(1) C(14) C(13) 151.7(4) . 1_555 1_555 yes
N(1) C(14) C(14) 86.9(3) . 1_555 3_776 yes
N(1) C(14) C(9) 161.0(2) . 3_776 1_555 yes
N(1) C(14) C(11) 65.0(1) . 3_776 1_555 yes
N(1) C(14) C(12) 74.5(2) . 3_776 1_555 yes
N(1) C(14) C(13) 86.3(2) . 3_776 1_555 yes
N(1) C(14) C(14) 19.40(10) . 3_776 3_776 yes
C(9) C(14) C(11) 96.8(2) . 1_555 1_555 yes
C(9) C(14) C(12) 87.0(2) . 1_555 1_555 yes
C(9) C(14) C(13) 79.2(2) . 1_555 1_555 yes
C(9) C(14) C(14) 175.1(3) . 1_555 3_776 yes
C(11) C(14) C(12) 31.5(2) . 1_555 1_555 yes
C(11) C(14) C(13) 60.4(2) . 1_555 1_555 yes
C(11) C(14) C(14) 81.6(2) . 1_555 3_776 yes
C(12) C(14) C(13) 28.8(2) . 1_555 1_555 yes
C(12) C(14) C(14) 93.9(2) . 1_555 3_776 yes
C(13) C(14) C(14) 103.8(2) . 1_555 3_776 yes

loop_
_geom_bond_atom_site_label_1
_geom_bond_atom_site_label_2
_geom_bond_distance
_geom_bond_site_symmetry_1
_geom_bond_site_symmetry_2
_geom_bond_publ_flag
S(1) S(2) 2.920(1) . . yes
S(1) S(3) 3.247(1) . . yes
S(1) S(5) 2.946(1) . . yes
S(1) S(6) 3.544(2) . 1_565 yes
S(1) C(1) 1.739(4) . . yes
S(1) C(2) 1.754(4) . . yes
S(1) C(3) 2.634(4) . . yes
S(1) C(6) 2.722(4) . . yes
S(2) S(4) 3.221(1) . . yes
S(2) S(6) 2.967(2) . . yes
S(2) C(1) 1.731(4) . . yes
S(2) C(2) 2.643(4) . . yes
S(2) C(3) 1.751(4) . . yes
S(2) C(6) 2.724(4) . . yes
S(3) S(4) 2.926(1) . . yes
S(3) S(7) 2.959(2) . . yes
S(3) C(1) 2.733(4) . . yes
S(3) C(6) 1.736(4) . . yes
S(3) C(7) 1.753(4) . . yes
S(3) C(8) 2.649(4) . . yes
S(4) S(7) 3.529(2) . 1_545 yes
S(4) S(8) 2.937(1) . . yes
S(4) C(1) 2.714(4) . . yes
S(4) C(6) 1.738(4) . . yes
S(4) C(7) 2.623(4) . . yes
S(4) C(8) 1.742(4) . . yes
S(5) S(6) 3.467(2) . . yes
S(5) S(6) 3.570(2) . 1_565 yes
S(5) C(2) 1.747(4) . . yes
S(5) C(3) 2.784(4) . . yes
S(5) C(4) 1.815(4) . . yes
S(5) C(5) 2.794(4) . . yes
S(6) O(1) 3.450(3) . 2_746 yes
S(6) C(2) 2.753(4) . . yes
S(6) C(3) 1.745(4) . . yes
S(6) C(4) 2.747(4) . . yes
S(6) C(5) 1.807(4) . . yes
S(7) S(8) 3.463(2) . . yes
S(7) S(8) 3.573(2) . 1_565 yes
S(7) C(7) 1.745(4) . . yes
S(7) C(8) 2.756(4) . . yes
S(7) C(9) 1.746(6) . . yes
S(7) C(10) 2.772(5) . . yes
S(8) N(1) 3.322(4) . 1_545 yes
S(8) C(2) 3.556(4) . 2_756 yes
S(8) C(3) 3.544(4) . 2_756 yes
S(8) C(7) 2.779(4) . . yes
S(8) C(8) 1.745(4) . . yes
S(8) C(9) 2.794(6) . . yes
S(8) C(10) 1.804(5) . . yes
O(1) O(2) 3.112(4) . 1_655 yes
O(1) O(2) 2.645(4) . 3_766 yes
O(1) N(1) 3.544(5) . . yes
O(1) N(1) 3.301(5) . 3_776 yes
O(1) C(4) 3.179(5) . 2_766 yes
O(1) C(5) 3.092(5) . 2_766 yes
O(1) C(11) 1.226(5) . . yes
O(1) C(12) 2.365(5) . . yes
O(1) C(12) 3.582(5) . 3_766 yes
O(1) C(13) 3.597(6) . . yes
O(1) C(13) 2.348(5) . 3_766 yes
O(1) C(14) 2.805(5) . . yes
O(2) O(2) 3.027(6) . 3_666 yes
O(2) C(4) 3.316(5) . 4_564 yes
O(2) C(5) 3.494(5) . 2_666 yes
O(2) C(11) 2.382(5) . 3_766 yes
O(2) C(12) 2.343(5) . . yes
O(2) C(13) 1.279(5) . . yes
O(2) C(14) 2.832(5) . . yes
N(1) C(5) 3.376(6) . 2_666 yes
N(1) C(10) 3.356(6) . 1_565 yes
N(1) C(11) 3.472(6) . . yes
N(1) C(11) 3.266(6) . 3_776 yes
N(1) C(12) 2.575(5) . . yes
N(1) C(12) 3.342(5) . 3_776 yes
N(1) C(13) 3.488(6) . . yes
N(1) C(14) 1.140(5) . . yes
N(1) C(14) 3.427(5) . 3_776 yes
C(1) C(2) 2.581(5) . . yes
C(1) C(3) 2.570(5) . . yes
C(1) C(6) 1.362(5) . . yes
C(1) C(6) 3.531(6) . 2_656 yes
C(1) C(8) 3.586(6) . 2_756 yes
C(2) C(3) 1.331(5) . . yes
C(2) C(4) 2.793(5) . . yes
C(2) C(5) 2.950(5) . . yes
C(3) C(4) 3.094(6) . . yes
C(3) C(5) 2.671(5) . . yes
C(4) C(5) 1.494(6) . . yes
C(6) C(6) 3.586(8) . 2_656 yes
C(6) C(7) 2.564(5) . . yes
C(6) C(8) 2.577(5) . . yes
C(7) C(8) 1.332(5) . . yes
C(7) C(9) 2.645(6) . . yes
C(7) C(10) 3.091(6) . . yes
C(8) C(9) 2.961(6) . . yes
C(8) C(10) 2.787(6) . . yes
C(9) C(10) 1.422(8) . . yes
C(9) C(14) 3.576(6) . . yes
C(11) C(11) 2.893(8) . 3_766 yes
C(11) C(12) 1.441(6) . . yes
C(11) C(12) 2.504(6) . 3_766 yes
C(11) C(13) 2.462(6) . . yes
C(11) C(13) 1.522(5) . 3_766 yes
C(11) C(14) 2.453(6) . . yes
C(12) C(12) 2.885(8) . 3_766 yes
C(12) C(13) 1.373(6) . . yes
C(12) C(13) 2.543(6) . 3_766 yes
C(12) C(14) 1.435(5) . . yes
C(13) C(13) 2.896(9) . 3_766 yes
C(13) C(14) 2.442(6) . . yes
C(14) C(14) 3.295(8) . 3_776 yes

loop_
_geom_contact_atom_site_label_1
_geom_contact_atom_site_label_2
_geom_contact_distance
_geom_contact_site_symmetry_1
_geom_contact_site_symmetry_2
_geom_contact_publ_flag
S(1) S(2) 2.920(1) . . ?
S(1) S(3) 3.247(1) . . ?
S(1) S(5) 2.946(1) . . ?
S(1) S(6) 3.544(2) . 1_565 ?
S(1) C(3) 2.634(4) . . ?
S(1) C(6) 2.722(4) . . ?
S(2) S(4) 3.221(1) . . ?
S(2) S(6) 2.967(2) . . ?
S(2) C(2) 2.643(4) . . ?
S(2) C(6) 2.724(4) . . ?
S(3) S(4) 2.926(1) . . ?
S(3) S(7) 2.959(2) . . ?
S(3) C(1) 2.733(4) . . ?
S(3) C(8) 2.649(4) . . ?
S(4) S(7) 3.529(2) . 1_545 ?
S(4) S(8) 2.937(1) . . ?
S(4) C(1) 2.714(4) . . ?
S(4) C(7) 2.623(4) . . ?
S(5) S(6) 3.467(2) . . ?
S(5) S(6) 3.570(2) . 1_565 ?
S(5) C(3) 2.784(4) . . ?
S(5) C(5) 2.794(4) . . ?
S(6) O(1) 3.450(3) . 2_746 ?
S(6) C(2) 2.753(4) . . ?
S(6) C(4) 2.747(4) . . ?
S(7) S(8) 3.463(2) . . ?
S(7) S(8) 3.573(2) . 1_565 ?
S(7) C(8) 2.756(4) . . ?
S(7) C(10) 2.772(5) . . ?
S(8) N(1) 3.322(4) . 1_545 ?
S(8) C(2) 3.556(4) . 2_756 ?
S(8) C(3) 3.544(4) . 2_756 ?
S(8) C(7) 2.779(4) . . ?
S(8) C(9) 2.794(6) . . ?
O(1) O(2) 3.112(4) . 1_655 ?
O(1) O(2) 2.645(4) . 3_766 ?
O(1) N(1) 3.544(5) . . ?
O(1) N(1) 3.301(5) . 3_776 ?
O(1) C(4) 3.179(5) . 2_766 ?
O(1) C(5) 3.092(5) . 2_766 ?
O(1) C(12) 3.582(5) . 3_766 ?
O(1) C(13) 3.597(6) . . ?
O(1) C(14) 2.805(5) . . ?
O(2) O(2) 3.027(6) . 3_666 ?
O(2) C(4) 3.316(5) . 4_564 ?
O(2) C(5) 3.494(5) . 2_666 ?
O(2) C(14) 2.832(5) . . ?
N(1) C(5) 3.376(6) . 2_666 ?
N(1) C(10) 3.356(6) . 1_565 ?
N(1) C(11) 3.472(6) . . ?
N(1) C(11) 3.266(6) . 3_776 ?
N(1) C(12) 2.575(5) . . ?
N(1) C(12) 3.342(5) . 3_776 ?
N(1) C(13) 3.488(6) . . ?
N(1) C(14) 3.427(5) . 3_776 ?
C(1) C(2) 2.581(5) . . ?
C(1) C(3) 2.570(5) . . ?
C(1) C(6) 3.531(6) . 2_656 ?
C(1) C(8) 3.586(6) . 2_756 ?
C(2) C(4) 2.793(5) . . ?
C(2) C(5) 2.950(5) . . ?
C(3) C(4) 3.094(6) . . ?
C(3) C(5) 2.671(5) . . ?
C(6) C(6) 3.586(8) . 2_656 ?
C(6) C(7) 2.564(5) . . ?
C(6) C(8) 2.577(5) . . ?
C(7) C(9) 2.645(6) . . ?
C(7) C(10) 3.091(6) . . ?
C(8) C(9) 2.961(6) . . ?
C(8) C(10) 2.787(6) . . ?
C(9) C(14) 3.576(6) . . ?
C(11) C(11) 2.893(8) . 3_766 ?
C(11) C(12) 2.504(6) . 3_766 ?
C(12) C(12) 2.885(8) . 3_766 ?
C(12) C(13) 2.543(6) . 3_766 ?
C(13) C(13) 2.896(9) . 3_766 ?
C(14) C(14) 3.295(8) . 3_776 ?
S(1) S(6) 3.544(2) . 1_565 ?
S(4) S(7) 3.529(2) . 1_545 ?
S(5) S(6) 3.570(2) . 1_565 ?
S(6) O(1) 3.450(3) . 2_746 ?
S(7) S(8) 3.573(2) . 1_565 ?
S(8) N(1) 3.322(4) . 1_545 ?
S(8) C(3) 3.544(4) . 2_756 ?
S(8) C(2) 3.556(4) . 2_756 ?
O(1) C(5) 3.092(5) . 2_766 ?
O(1) O(2) 3.112(4) . 1_655 ?
O(1) C(4) 3.179(5) . 2_766 ?
O(1) N(1) 3.301(5) . 3_776 ?
O(2) O(2) 3.027(6) . 3_666 ?
O(2) C(4) 3.316(5) . 4_564 ?
O(2) C(5) 3.494(5) . 2_666 ?
N(1) C(11) 3.266(6) . 3_776 ?
N(1) C(12) 3.342(5) . 3_776 ?
N(1) C(10) 3.356(6) . 1_565 ?
N(1) C(5) 3.376(6) . 2_666 ?
N(1) C(14) 3.427(5) . 3_776 ?
C(1) C(6) 3.531(6) . 2_656 ?
C(1) C(8) 3.586(6) . 2_756 ?
C(6) C(6) 3.586(8) . 2_656 ?
C(9) C(14) 3.576(6) . . ?
C(14) C(14) 3.295(8) . 3_776 ?

loop_
_geom_torsion_atom_site_label_1
_geom_torsion_atom_site_label_2
_geom_torsion_atom_site_label_3
_geom_torsion_atom_site_label_4
_geom_torsion
_geom_torsion_site_symmetry_1
_geom_torsion_site_symmetry_2
_geom_torsion_site_symmetry_3
_geom_torsion_site_symmetry_4
_geom_torsion_publ_flag
S(1) S(2) S(4) S(3) 2.34(5) 1_555 1_555 1_555 1_555 yes
S(1) S(2) S(4) S(7) 175.99(5) 1_555 1_555 1_555 1_545 yes
S(1) S(2) S(4) S(8) 140.9(4) 1_555 1_555 1_555 1_555 yes
S(1) S(2) S(4) C(1) 1.9(2) 1_555 1_555 1_555 1_555 yes
S(1) S(2) S(4) C(6) 2.8(2) 1_555 1_555 1_555 1_555 yes
S(1) S(2) S(4) C(7) 9.2(1) 1_555 1_555 1_555 1_555 yes
S(1) S(2) S(4) C(8) 18.3(3) 1_555 1_555 1_555 1_555 yes
S(1) S(2) S(6) S(5) -1.23(5) 1_555 1_555 1_555 1_555 yes
S(1) S(2) S(6) S(5) 169.91(6) 1_555 1_555 1_555 1_545 yes
S(1) S(2) S(6) O(1) -70.6(2) 1_555 1_555 1_555 2_746 yes
S(1) S(2) S(6) C(2) -0.5(1) 1_555 1_555 1_555 1_555 yes
S(1) S(2) S(6) C(3) -1.2(2) 1_555 1_555 1_555 1_555 yes
S(1) S(2) S(6) C(4) 3.3(1) 1_555 1_555 1_555 1_555 yes
S(1) S(2) S(6) C(5) 37.0(2) 1_555 1_555 1_555 1_555 yes
S(1) S(2) C(1) S(3) -177.8(7) 1_555 1_555 1_555 1_555 yes
S(1) S(2) C(1) S(4) -176.6(3) 1_555 1_555 1_555 1_555 yes
S(1) S(2) C(1) C(2) 7.3(2) 1_555 1_555 1_555 1_555 yes
S(1) S(2) C(1) C(3) 10.3(3) 1_555 1_555 1_555 1_555 yes
S(1) S(2) C(1) C(6) -177.8(5) 1_555 1_555 1_555 1_555 yes
S(1) S(2) C(1) C(6) -92.2(2) 1_555 1_555 1_555 2_656 yes
S(1) S(2) C(1) C(8) 96.2(2) 1_555 1_555 1_555 2_756 yes
S(1) S(2) C(2) S(5) -174.9(9) 1_555 1_555 1_555 1_555 yes
S(1) S(2) C(2) S(6) 179.2(2) 1_555 1_555 1_555 1_555 yes
S(1) S(2) C(2) S(8) -88.4(1) 1_555 1_555 1_555 2_756 yes
S(1) S(2) C(2) C(1) -6.6(2) 1_555 1_555 1_555 1_555 yes
S(1) S(2) C(2) C(3) -179.9(4) 1_555 1_555 1_555 1_555 yes
S(1) S(2) C(2) C(4) 175.1(3) 1_555 1_555 1_555 1_555 yes
S(1) S(2) C(2) C(5) 161.1(2) 1_555 1_555 1_555 1_555 yes
S(1) S(2) C(3) S(5) -1.4(3) 1_555 1_555 1_555 1_555 yes
S(1) S(2) C(3) S(6) 178.7(3) 1_555 1_555 1_555 1_555 yes
S(1) S(2) C(3) S(8) -76.07(8) 1_555 1_555 1_555 2_756 yes
S(1) S(2) C(3) C(1) -6.2(2) 1_555 1_555 1_555 1_555 yes
S(1) S(2) C(3) C(2) 0.0(3) 1_555 1_555 1_555 1_555 yes
S(1) S(2) C(3) C(4) 116(3) 1_555 1_555 1_555 1_555 yes
S(1) S(2) C(3) C(5) 138.7(4) 1_555 1_555 1_555 1_555 yes
S(1) S(2) C(6) S(3) 1.5(5) 1_555 1_555 1_555 1_555 yes
S(1) S(2) C(6) S(4) -176.7(2) 1_555 1_555 1_555 1_555 yes
S(1) S(2) C(6) C(1) 1.4(3) 1_555 1_555 1_555 1_555 yes
S(1) S(2) C(6) C(1) -97.1(1) 1_555 1_555 1_555 2_656 yes
S(1) S(2) C(6) C(6) -76.89(9) 1_555 1_555 1_555 2_656 yes
S(1) S(2) C(6) C(7) 166.7(6) 1_555 1_555 1_555 1_555 yes
S(1) S(2) C(6) C(8) 176.9(3) 1_555 1_555 1_555 1_555 yes
S(1) S(3) S(4) S(2) -2.10(4) 1_555 1_555 1_555 1_555 yes
S(1) S(3) S(4) S(7) -162.5(2) 1_555 1_555 1_555 1_545 yes
S(1) S(3) S(4) S(8) -176.62(4) 1_555 1_555 1_555 1_555 yes
S(1) S(3) S(4) C(1) -1.8(1) 1_555 1_555 1_555 1_555 yes
S(1) S(3) S(4) C(6) -2.8(2) 1_555 1_555 1_555 1_555 yes
S(1) S(3) S(4) C(7) -172.7(2) 1_555 1_555 1_555 1_555 yes
S(1) S(3) S(4) C(8) -173.9(2) 1_555 1_555 1_555 1_555 yes
S(1) S(3) S(7) S(4) -60.7(4) 1_555 1_555 1_555 1_565 yes
S(1) S(3) S(7) S(8) 125.4(4) 1_555 1_555 1_555 1_555 yes
S(1) S(3) S(7) S(8) -64.2(4) 1_555 1_555 1_555 1_565 yes
S(1) S(3) S(7) C(7) 121.2(5) 1_555 1_555 1_555 1_555 yes
S(1) S(3) S(7) C(8) 123.1(4) 1_555 1_555 1_555 1_555 yes
S(1) S(3) S(7) C(9) 163.5(5) 1_555 1_555 1_555 1_555 yes
S(1) S(3) S(7) C(10) 135.9(4) 1_555 1_555 1_555 1_555 yes
S(1) S(3) C(1) S(2) 178.0(6) 1_555 1_555 1_555 1_555 yes
S(1) S(3) C(1) S(4) 176.7(2) 1_555 1_555 1_555 1_555 yes
S(1) S(3) C(1) C(2) -8.6(1) 1_555 1_555 1_555 1_555 yes
S(1) S(3) C(1) C(3) -19.7(5) 1_555 1_555 1_555 1_555 yes
S(1) S(3) C(1) C(6) 177.9(4) 1_555 1_555 1_555 1_555 yes
S(1) S(3) C(1) C(6) 88.1(2) 1_555 1_555 1_555 2_656 yes
S(1) S(3) C(1) C(8) -92.7(2) 1_555 1_555 1_555 2_756 yes
S(1) S(3) C(6) S(2) -1.4(4) 1_555 1_555 1_555 1_555 yes
S(1) S(3) C(6) S(4) 176.7(3) 1_555 1_555 1_555 1_555 yes
S(1) S(3) C(6) C(1) -1.3(3) 1_555 1_555 1_555 1_555 yes
S(1) S(3) C(6) C(1) 96.7(1) 1_555 1_555 1_555 2_656 yes
S(1) S(3) C(6) C(6) 74.6(1) 1_555 1_555 1_555 2_656 yes
S(1) S(3) C(6) C(7) -174.4(2) 1_555 1_555 1_555 1_555 yes
S(1) S(3) C(6) C(8) -177.7(2) 1_555 1_555 1_555 1_555 yes
S(1) S(3) C(7) S(4) 15.3(3) 1_555 1_555 1_555 1_555 yes
S(1) S(3) C(7) S(7) -166.8(1) 1_555 1_555 1_555 1_555 yes
S(1) S(3) C(7) S(8) 22.8(6) 1_555 1_555 1_555 1_555 yes
S(1) S(3) C(7) C(6) 9.8(3) 1_555 1_555 1_555 1_555 yes
S(1) S(3) C(7) C(8) 16.9(6) 1_555 1_555 1_555 1_555 yes
S(1) S(3) C(7) C(9) 154.0(4) 1_555 1_555 1_555 1_555 yes
S(1) S(3) C(7) C(10) 113.6(10) 1_555 1_555 1_555 1_555 yes
S(1) S(3) C(8) S(4) 7.5(2) 1_555 1_555 1_555 1_555 yes
S(1) S(3) C(8) S(7) -172.37(7) 1_555 1_555 1_555 1_555 yes
S(1) S(3) C(8) S(8) 171.0(7) 1_555 1_555 1_555 1_555 yes
S(1) S(3) C(8) C(1) -86.2(1) 1_555 1_555 1_555 2_756 yes
S(1) S(3) C(8) C(6) 2.3(2) 1_555 1_555 1_555 1_555 yes
S(1) S(3) C(8) C(7) -170.1(3) 1_555 1_555 1_555 1_555 yes
S(1) S(3) C(8) C(9) 169.0(2) 1_555 1_555 1_555 1_555 yes
S(1) S(3) C(8) C(10) 173.4(2) 1_555 1_555 1_555 1_555 yes
S(1) S(5) S(6) S(2) 1.22(5) 1_555 1_555 1_555 1_555 yes
S(1) S(5) S(6) S(5) -164.91(10) 1_555 1_555 1_555 1_545 yes
S(1) S(5) S(6) O(1) 163.53(7) 1_555 1_555 1_555 2_746 yes
S(1) S(5) S(6) C(2) 0.0(2) 1_555 1_555 1_555 1_555 yes
S(1) S(5) S(6) C(3) 1.2(2) 1_555 1_555 1_555 1_555 yes
S(1) S(5) S(6) C(4) -170.9(2) 1_555 1_555 1_555 1_555 yes
S(1) S(5) S(6) C(5) -139.1(2) 1_555 1_555 1_555 1_555 yes
S(1) S(5) C(2) S(2) 174.5(10) 1_555 1_555 1_555 1_555 yes
S(1) S(5) C(2) S(6) 179.9(3) 1_555 1_555 1_555 1_555 yes
S(1) S(5) C(2) S(8) 91.9(2) 1_555 1_555 1_555 2_756 yes
S(1) S(5) C(2) C(1) 12.6(4) 1_555 1_555 1_555 1_555 yes
S(1) S(5) C(2) C(3) 178.3(6) 1_555 1_555 1_555 1_555 yes
S(1) S(5) C(2) C(4) -172.7(2) 1_555 1_555 1_555 1_555 yes
S(1) S(5) C(2) C(5) -159.7(2) 1_555 1_555 1_555 1_555 yes
S(1) S(5) C(3) S(2) 1.5(3) 1_555 1_555 1_555 1_555 yes
S(1) S(5) C(3) S(6) -178.6(2) 1_555 1_555 1_555 1_555 yes
S(1) S(5) C(3) S(8) 76.42(7) 1_555 1_555 1_555 2_756 yes
S(1) S(5) C(3) C(1) 4.9(1) 1_555 1_555 1_555 1_555 yes
S(1) S(5) C(3) C(2) -1.1(4) 1_555 1_555 1_555 1_555 yes
S(1) S(5) C(3) C(4) -172.3(2) 1_555 1_555 1_555 1_555 yes
S(1) S(5) C(3) C(5) -155.4(2) 1_555 1_555 1_555 1_555 yes
S(1) S(5) C(4) S(6) 13.0(3) 1_555 1_555 1_555 1_555 yes
S(1) S(5) C(4) O(1) 76.7(5) 1_555 1_555 1_555 2_746 yes
S(1) S(5) C(4) O(2) 166.3(1) 1_555 1_555 1_555 4_565 yes
S(1) S(5) C(4) C(2) 5.6(2) 1_555 1_555 1_555 1_555 yes
S(1) S(5) C(4) C(3) 9.0(2) 1_555 1_555 1_555 1_555 yes
S(1) S(5) C(4) C(5) -21.4(5) 1_555 1_555 1_555 1_555 yes
S(1) S(5) C(5) S(6) 43.2(2) 1_555 1_555 1_555 1_555 yes
S(1) S(5) C(5) O(1) 130.1(1) 1_555 1_555 1_555 2_746 yes
S(1) S(5) C(5) O(2) -170.1(2) 1_555 1_555 1_555 2_646 yes
S(1) S(5) C(5) N(1) -112.8(1) 1_555 1_555 1_555 2_646 yes
S(1) S(5) C(5) C(2) 11.4(1) 1_555 1_555 1_555 1_555 yes
S(1) S(5) C(5) C(3) 21.0(1) 1_555 1_555 1_555 1_555 yes
S(1) S(5) C(5) C(4) 164.5(4) 1_555 1_555 1_555 1_555 yes
S(1) C(1) S(2) S(4) 176.6(3) 1_555 1_555 1_555 1_555 yes
S(1) C(1) S(2) S(6) -13.5(3) 1_555 1_555 1_555 1_555 yes
S(1) C(1) S(2) C(2) -7.3(2) 1_555 1_555 1_555 1_555 yes
S(1) C(1) S(2) C(3) -10.3(3) 1_555 1_555 1_555 1_555 yes
S(1) C(1) S(2) C(6) 177.8(5) 1_555 1_555 1_555 1_555 yes
S(1) C(1) S(3) S(4) -176.7(2) 1_555 1_555 1_555 1_555 yes
S(1) C(1) S(3) S(7) 166.8(1) 1_555 1_555 1_555 1_555 yes
S(1) C(1) S(3) C(6) -177.9(4) 1_555 1_555 1_555 1_555 yes
S(1) C(1) S(3) C(7) 174.1(2) 1_555 1_555 1_555 1_555 yes
S(1) C(1) S(3) C(8) 178.7(2) 1_555 1_555 1_555 1_555 yes
S(1) C(1) S(4) S(2) -172.6(6) 1_555 1_555 1_555 1_555 yes
S(1) C(1) S(4) S(3) 8.0(4) 1_555 1_555 1_555 1_555 yes
S(1) C(1) S(4) S(7) 178.8(4) 1_555 1_555 1_555 1_545 yes
S(1) C(1) S(4) S(8) 19.5(7) 1_555 1_555 1_555 1_555 yes
S(1) C(1) S(4) C(6) 9.2(5) 1_555 1_555 1_555 1_555 yes
S(1) C(1) S(4) C(7) 13.4(5) 1_555 1_555 1_555 1_555 yes
S(1) C(1) S(4) C(8) 16.2(6) 1_555 1_555 1_555 1_555 yes
S(1) C(1) C(2) S(2) 170.2(2) 1_555 1_555 1_555 1_555 yes
S(1) C(1) C(2) S(5) -17.2(5) 1_555 1_555 1_555 1_555 yes
S(1) C(1) C(2) S(6) 175.8(2) 1_555 1_555 1_555 1_555 yes
S(1) C(1) C(2) S(8) -103.1(2) 1_555 1_555 1_555 2_756 yes
S(1) C(1) C(2) C(3) 174.3(3) 1_555 1_555 1_555 1_555 yes
S(1) C(1) C(2) C(4) 175.6(8) 1_555 1_555 1_555 1_555 yes
S(1) C(1) C(2) C(5) 152.5(3) 1_555 1_555 1_555 1_555 yes
S(1) C(1) C(3) S(2) 170.2(3) 1_555 1_555 1_555 1_555 yes
S(1) C(1) C(3) S(5) -7.1(2) 1_555 1_555 1_555 1_555 yes
S(1) C(1) C(3) S(6) -178.0(6) 1_555 1_555 1_555 1_555 yes
S(1) C(1) C(3) S(8) -87.4(1) 1_555 1_555 1_555 2_756 yes
S(1) C(1) C(3) C(2) -4.0(2) 1_555 1_555 1_555 1_555 yes
S(1) C(1) C(3) C(4) -4.5(3) 1_555 1_555 1_555 1_555 yes
S(1) C(1) C(3) C(5) 42.5(5) 1_555 1_555 1_555 1_555 yes
S(1) C(1) C(6) S(2) -177.6(6) 1_555 1_555 1_555 1_555 yes
S(1) C(1) C(6) S(3) 2.4(5) 1_555 1_555 1_555 1_555 yes
S(1) C(1) C(6) S(4) -175.4(2) 1_555 1_555 1_555 1_555 yes
S(1) C(1) C(6) C(1) -94.5(3) 1_555 1_555 1_555 2_656 yes
S(1) C(1) C(6) C(6) -82.2(3) 1_555 1_555 1_555 2_656 yes
S(1) C(1) C(6) C(7) 21(1) 1_555 1_555 1_555 1_555 yes
S(1) C(1) C(6) C(8) 170.4(9) 1_555 1_555 1_555 1_555 yes
S(1) C(1) C(6) S(3) 32.9(2) 1_555 1_555 2_656 2_656 yes
S(1) C(1) C(6) S(4) -81.7(2) 1_555 1_555 2_656 2_656 yes
S(1) C(1) C(6) C(1) 156.8(2) 1_555 1_555 2_656 2_656 yes
S(1) C(1) C(8) S(4) 177.4(2) 1_555 1_555 2_756 2_756 yes
S(1) C(1) C(8) S(8) 63.2(2) 1_555 1_555 2_756 2_756 yes
S(1) C(1) C(8) C(7) -65.0(3) 1_555 1_555 2_756 2_756 yes
S(1) C(2) S(2) S(4) 10.7(2) 1_555 1_555 1_555 1_555 yes
S(1) C(2) S(2) S(6) -179.2(2) 1_555 1_555 1_555 1_555 yes
S(1) C(2) S(2) C(1) 6.6(2) 1_555 1_555 1_555 1_555 yes
S(1) C(2) S(2) C(3) 179.9(4) 1_555 1_555 1_555 1_555 yes
S(1) C(2) S(2) C(6) 8.8(1) 1_555 1_555 1_555 1_555 yes
S(1) C(2) S(5) S(6) -179.9(3) 1_555 1_555 1_555 1_555 yes
S(1) C(2) S(5) S(6) -7.8(2) 1_555 1_555 1_555 1_565 yes
S(1) C(2) S(5) C(3) -178.3(6) 1_555 1_555 1_555 1_555 yes
S(1) C(2) S(5) C(4) 172.7(2) 1_555 1_555 1_555 1_555 yes
S(1) C(2) S(5) C(5) 159.7(2) 1_555 1_555 1_555 1_555 yes
S(1) C(2) S(6) S(2) 1.4(3) 1_555 1_555 1_555 1_555 yes
S(1) C(2) S(6) S(5) 179.9(5) 1_555 1_555 1_555 1_555 yes
S(1) C(2) S(6) S(5) -95.0(7) 1_555 1_555 1_555 1_545 yes
S(1) C(2) S(6) O(1) 161.4(3) 1_555 1_555 1_555 2_746 yes
S(1) C(2) S(6) C(3) 2.4(4) 1_555 1_555 1_555 1_555 yes
S(1) C(2) S(6) C(4) -174.7(4) 1_555 1_555 1_555 1_555 yes
S(1) C(2) S(6) C(5) -147.6(4) 1_555 1_555 1_555 1_555 yes
S(1) C(2) S(8) C(8) -18.1(2) 1_555 1_555 2_756 2_756 yes
S(1) C(2) S(8) C(10) 83.7(2) 1_555 1_555 2_756 2_756 yes
S(1) C(2) C(1) S(2) -170.2(2) 1_555 1_555 1_555 1_555 yes
S(1) C(2) C(1) S(3) 12.7(2) 1_555 1_555 1_555 1_555 yes
S(1) C(2) C(1) S(4) 177.0(7) 1_555 1_555 1_555 1_555 yes
S(1) C(2) C(1) C(3) -174.3(3) 1_555 1_555 1_555 1_555 yes
S(1) C(2) C(1) C(6) 25(1) 1_555 1_555 1_555 1_555 yes
S(1) C(2) C(1) C(6) -74.1(2) 1_555 1_555 1_555 2_656 yes
S(1) C(2) C(1) C(8) 92.8(2) 1_555 1_555 1_555 2_756 yes
S(1) C(2) C(3) S(2) -0.1(5) 1_555 1_555 1_555 1_555 yes
S(1) C(2) C(3) S(5) 178.3(6) 1_555 1_555 1_555 1_555 yes
S(1) C(2) C(3) S(6) -178.6(2) 1_555 1_555 1_555 1_555 yes
S(1) C(2) C(3) S(8) 79.7(2) 1_555 1_555 1_555 2_756 yes
S(1) C(2) C(3) C(1) 4.3(2) 1_555 1_555 1_555 1_555 yes
S(1) C(2) C(3) C(4) -176.1(3) 1_555 1_555 1_555 1_555 yes
S(1) C(2) C(3) C(5) -159.2(2) 1_555 1_555 1_555 1_555 yes
S(1) C(2) C(4) S(5) -14.8(5) 1_555 1_555 1_555 1_555 yes
S(1) C(2) C(4) S(6) 173.7(5) 1_555 1_555 1_555 1_555 yes
S(1) C(2) C(4) O(1) -157.8(4) 1_555 1_555 1_555 2_746 yes
S(1) C(2) C(4) O(2) -37.9(6) 1_555 1_555 1_555 4_565 yes
S(1) C(2) C(4) C(3) 172.2(7) 1_555 1_555 1_555 1_555 yes
S(1) C(2) C(4) C(5) 140.6(5) 1_555 1_555 1_555 1_555 yes
S(1) C(2) C(5) S(5) -100.2(7) 1_555 1_555 1_555 1_555 yes
S(1) C(2) C(5) S(6) 115.0(6) 1_555 1_555 1_555 1_555 yes
S(1) C(2) C(5) O(1) -178.4(6) 1_555 1_555 1_555 2_746 yes
S(1) C(2) C(5) O(2) -120(3) 1_555 1_555 1_555 2_646 yes
S(1) C(2) C(5) N(1) -34.2(7) 1_555 1_555 1_555 2_646 yes
S(1) C(2) C(5) C(3) 98.6(7) 1_555 1_555 1_555 1_555 yes
S(1) C(2) C(5) C(4) -116.8(7) 1_555 1_555 1_555 1_555 yes
S(1) C(3) S(2) S(4) 18.5(3) 1_555 1_555 1_555 1_555 yes
S(1) C(3) S(2) S(6) -178.7(3) 1_555 1_555 1_555 1_555 yes
S(1) C(3) S(2) C(1) 6.2(2) 1_555 1_555 1_555 1_555 yes
S(1) C(3) S(2) C(2) 0.0(3) 1_555 1_555 1_555 1_555 yes
S(1) C(3) S(2) C(6) 10.1(2) 1_555 1_555 1_555 1_555 yes
S(1) C(3) S(5) S(6) 178.6(2) 1_555 1_555 1_555 1_555 yes
S(1) C(3) S(5) S(6) -9.7(1) 1_555 1_555 1_555 1_565 yes
S(1) C(3) S(5) C(2) 1.1(4) 1_555 1_555 1_555 1_555 yes
S(1) C(3) S(5) C(4) 172.3(2) 1_555 1_555 1_555 1_555 yes
S(1) C(3) S(5) C(5) 155.4(2) 1_555 1_555 1_555 1_555 yes
S(1) C(3) S(6) S(2) 175.6(9) 1_555 1_555 1_555 1_555 yes
S(1) C(3) S(6) S(5) -4.5(6) 1_555 1_555 1_555 1_555 yes
S(1) C(3) S(6) S(5) 156.9(5) 1_555 1_555 1_555 1_545 yes
S(1) C(3) S(6) O(1) -31.4(9) 1_555 1_555 1_555 2_746 yes
S(1) C(3) S(6) C(2) -2.9(5) 1_555 1_555 1_555 1_555 yes
S(1) C(3) S(6) C(4) -0.4(7) 1_555 1_555 1_555 1_555 yes
S(1) C(3) S(6) C(5) 26.6(8) 1_555 1_555 1_555 1_555 yes
S(1) C(3) S(8) C(8) -51.0(2) 1_555 1_555 2_756 2_756 yes
S(1) C(3) S(8) C(10) 59.4(2) 1_555 1_555 2_756 2_756 yes
S(1) C(3) C(1) S(2) -170.2(3) 1_555 1_555 1_555 1_555 yes
S(1) C(3) C(1) S(3) 20.7(5) 1_555 1_555 1_555 1_555 yes
S(1) C(3) C(1) S(4) -179.5(3) 1_555 1_555 1_555 1_555 yes
S(1) C(3) C(1) C(2) 4.0(2) 1_555 1_555 1_555 1_555 yes
S(1) C(3) C(1) C(6) 163(1) 1_555 1_555 1_555 1_555 yes
S(1) C(3) C(1) C(6) -83.0(2) 1_555 1_555 1_555 2_656 yes
S(1) C(3) C(1) C(8) 92.1(1) 1_555 1_555 1_555 2_756 yes
S(1) C(3) C(2) S(2) 0.1(5) 1_555 1_555 1_555 1_555 yes
S(1) C(3) C(2) S(5) -178.3(6) 1_555 1_555 1_555 1_555 yes
S(1) C(3) C(2) S(6) 178.6(2) 1_555 1_555 1_555 1_555 yes
S(1) C(3) C(2) S(8) -79.7(2) 1_555 1_555 1_555 2_756 yes
S(1) C(3) C(2) C(1) -4.3(2) 1_555 1_555 1_555 1_555 yes
S(1) C(3) C(2) C(4) 176.1(3) 1_555 1_555 1_555 1_555 yes
S(1) C(3) C(2) C(5) 159.2(2) 1_555 1_555 1_555 1_555 yes
S(1) C(3) C(4) S(5) -7.1(2) 1_555 1_555 1_555 1_555 yes
S(1) C(3) C(4) S(6) 179.9(2) 1_555 1_555 1_555 1_555 yes
S(1) C(3) C(4) O(1) -157.6(1) 1_555 1_555 1_555 2_746 yes
S(1) C(3) C(4) O(2) -47.2(3) 1_555 1_555 1_555 4_565 yes
S(1) C(3) C(4) C(2) -2.4(2) 1_555 1_555 1_555 1_555 yes
S(1) C(3) C(4) C(5) 140.8(3) 1_555 1_555 1_555 1_555 yes
S(1) C(3) C(5) S(5) -26.7(2) 1_555 1_555 1_555 1_555 yes
S(1) C(3) C(5) S(6) -171.1(3) 1_555 1_555 1_555 1_555 yes
S(1) C(3) C(5) O(1) -126.3(2) 1_555 1_555 1_555 2_746 yes
S(1) C(3) C(5) O(2) 169.5(3) 1_555 1_555 1_555 2_646 yes
S(1) C(3) C(5) N(1) 48.0(3) 1_555 1_555 1_555 2_646 yes
S(1) C(3) C(5) C(2) -14.5(2) 1_555 1_555 1_555 1_555 yes
S(1) C(3) C(5) C(4) -47.3(3) 1_555 1_555 1_555 1_555 yes
S(1) C(6) S(2) S(4) 176.7(2) 1_555 1_555 1_555 1_555 yes
S(1) C(6) S(2) S(6) -20.2(2) 1_555 1_555 1_555 1_555 yes
S(1) C(6) S(2) C(1) -1.4(3) 1_555 1_555 1_555 1_555 yes
S(1) C(6) S(2) C(2) -6.1(1) 1_555 1_555 1_555 1_555 yes
S(1) C(6) S(2) C(3) -10.7(2) 1_555 1_555 1_555 1_555 yes
S(1) C(6) S(3) S(4) -176.7(3) 1_555 1_555 1_555 1_555 yes
S(1) C(6) S(3) S(7) 172.09(8) 1_555 1_555 1_555 1_555 yes
S(1) C(6) S(3) C(1) 1.3(3) 1_555 1_555 1_555 1_555 yes
S(1) C(6) S(3) C(7) 174.4(2) 1_555 1_555 1_555 1_555 yes
S(1) C(6) S(3) C(8) 177.7(2) 1_555 1_555 1_555 1_555 yes
S(1) C(6) S(4) S(2) -6.9(4) 1_555 1_555 1_555 1_555 yes
S(1) C(6) S(4) S(3) 172.3(7) 1_555 1_555 1_555 1_555 yes
S(1) C(6) S(4) S(7) -30.3(9) 1_555 1_555 1_555 1_545 yes
S(1) C(6) S(4) S(8) -179.9(4) 1_555 1_555 1_555 1_555 yes
S(1) C(6) S(4) C(1) -5.7(3) 1_555 1_555 1_555 1_555 yes
S(1) C(6) S(4) C(7) 178.7(5) 1_555 1_555 1_555 1_555 yes
S(1) C(6) S(4) C(8) -179.7(5) 1_555 1_555 1_555 1_555 yes
S(1) C(6) C(1) S(2) 177.6(6) 1_555 1_555 1_555 1_555 yes
S(1) C(6) C(1) S(3) -2.4(5) 1_555 1_555 1_555 1_555 yes
S(1) C(6) C(1) S(4) 175.4(2) 1_555 1_555 1_555 1_555 yes
S(1) C(6) C(1) C(2) -19.8(8) 1_555 1_555 1_555 1_555 yes
S(1) C(6) C(1) C(3) -161(1) 1_555 1_555 1_555 1_555 yes
S(1) C(6) C(1) C(6) 82.2(3) 1_555 1_555 1_555 2_656 yes
S(1) C(6) C(1) C(8) -88.7(3) 1_555 1_555 1_555 2_756 yes
S(1) C(6) C(1) S(2) -121.4(2) 1_555 1_555 2_656 2_656 yes
S(1) C(6) C(1) C(6) 0.9(3) 1_555 1_555 2_656 2_656 yes
S(1) C(6) C(6) S(3) 57.3(1) 1_555 1_555 2_656 2_656 yes
S(1) C(6) C(6) S(4) -58.48(9) 1_555 1_555 2_656 2_656 yes
S(1) C(6) C(6) C(1) -179.1(3) 1_555 1_555 2_656 2_656 yes
S(1) C(6) C(7) S(3) -7.8(2) 1_555 1_555 1_555 1_555 yes
S(1) C(6) C(7) S(4) -179.2(3) 1_555 1_555 1_555 1_555 yes
S(1) C(6) C(7) S(7) 0.4(8) 1_555 1_555 1_555 1_555 yes
S(1) C(6) C(7) S(8) 179.5(2) 1_555 1_555 1_555 1_555 yes
S(1) C(6) C(7) C(8) 178.7(3) 1_555 1_555 1_555 1_555 yes
S(1) C(6) C(7) C(9) -128.2(6) 1_555 1_555 1_555 1_555 yes
S(1) C(6) C(7) C(10) -169.5(2) 1_555 1_555 1_555 1_555 yes
S(1) C(6) C(8) S(3) -8.0(6) 1_555 1_555 1_555 1_555 yes
S(1) C(6) C(8) S(4) 179.6(7) 1_555 1_555 1_555 1_555 yes
S(1) C(6) C(8) S(7) -2.9(7) 1_555 1_555 1_555 1_555 yes
S(1) C(6) C(8) S(8) -180.0(5) 1_555 1_555 1_555 1_555 yes
S(1) C(6) C(8) C(1) 91.3(7) 1_555 1_555 1_555 2_756 yes
S(1) C(6) C(8) C(7) -3.4(7) 1_555 1_555 1_555 1_555 yes
S(1) C(6) C(8) C(9) -26.5(8) 1_555 1_555 1_555 1_555 yes
S(1) C(6) C(8) C(10) -32(1) 1_555 1_555 1_555 1_555 yes
S(2) S(1) S(3) S(4) 2.32(5) 1_555 1_555 1_555 1_555 yes
S(2) S(1) S(3) S(7) -120.9(4) 1_555 1_555 1_555 1_555 yes
S(2) S(1) S(3) C(1) -0.5(2) 1_555 1_555 1_555 1_555 yes
S(2) S(1) S(3) C(6) 0.5(2) 1_555 1_555 1_555 1_555 yes
S(2) S(1) S(3) C(7) -11.2(3) 1_555 1_555 1_555 1_555 yes
S(2) S(1) S(3) C(8) -2.1(1) 1_555 1_555 1_555 1_555 yes
S(2) S(1) S(5) S(6) -1.24(5) 1_555 1_555 1_555 1_555 yes
S(2) S(1) S(5) S(6) 170.14(5) 1_555 1_555 1_555 1_565 yes
S(2) S(1) S(5) C(2) -1.3(2) 1_555 1_555 1_555 1_555 yes
S(2) S(1) S(5) C(3) -0.5(1) 1_555 1_555 1_555 1_555 yes
S(2) S(1) S(5) C(4) -11.4(2) 1_555 1_555 1_555 1_555 yes
S(2) S(1) S(5) C(5) -22.1(1) 1_555 1_555 1_555 1_555 yes
S(2) S(1) C(1) S(3) 179.1(3) 1_555 1_555 1_555 1_555 yes
S(2) S(1) C(1) S(4) 171.9(7) 1_555 1_555 1_555 1_555 yes
S(2) S(1) C(1) C(2) -10.3(3) 1_555 1_555 1_555 1_555 yes
S(2) S(1) C(1) C(3) -7.3(2) 1_555 1_555 1_555 1_555 yes
S(2) S(1) C(1) C(6) 177.8(5) 1_555 1_555 1_555 1_555 yes
S(2) S(1) C(1) C(6) 99.3(2) 1_555 1_555 1_555 2_656 yes
S(2) S(1) C(1) C(8) -98.9(2) 1_555 1_555 1_555 2_756 yes
S(2) S(1) C(2) S(5) 178.6(3) 1_555 1_555 1_555 1_555 yes
S(2) S(1) C(2) S(6) -1.3(3) 1_555 1_555 1_555 1_555 yes
S(2) S(1) C(2) S(8) 75.36(8) 1_555 1_555 1_555 2_756 yes
S(2) S(1) C(2) C(1) 6.2(2) 1_555 1_555 1_555 1_555 yes
S(2) S(1) C(2) C(3) 0.0(3) 1_555 1_555 1_555 1_555 yes
S(2) S(1) C(2) C(4) -171.2(5) 1_555 1_555 1_555 1_555 yes
S(2) S(1) C(2) C(5) -89.5(6) 1_555 1_555 1_555 1_555 yes
S(2) S(1) C(3) S(5) 179.1(2) 1_555 1_555 1_555 1_555 yes
S(2) S(1) C(3) S(6) -176.0(8) 1_555 1_555 1_555 1_555 yes
S(2) S(1) C(3) S(8) 88.1(1) 1_555 1_555 1_555 2_756 yes
S(2) S(1) C(3) C(1) 6.6(2) 1_555 1_555 1_555 1_555 yes
S(2) S(1) C(3) C(2) -179.9(4) 1_555 1_555 1_555 1_555 yes
S(2) S(1) C(3) C(4) -176.3(2) 1_555 1_555 1_555 1_555 yes
S(2) S(1) C(3) C(5) -155.2(3) 1_555 1_555 1_555 1_555 yes
S(2) S(1) C(6) S(3) -179.4(2) 1_555 1_555 1_555 1_555 yes
S(2) S(1) C(6) S(4) 7.6(4) 1_555 1_555 1_555 1_555 yes
S(2) S(1) C(6) C(1) -1.4(3) 1_555 1_555 1_555 1_555 yes
S(2) S(1) C(6) C(1) 87.5(1) 1_555 1_555 1_555 2_656 yes
S(2) S(1) C(6) C(6) 87.83(6) 1_555 1_555 1_555 2_656 yes
S(2) S(1) C(6) C(7) -174.1(3) 1_555 1_555 1_555 1_555 yes
S(2) S(1) C(6) C(8) -171.8(7) 1_555 1_555 1_555 1_555 yes
S(2) S(4) S(3) S(7) 171.67(5) 1_555 1_555 1_555 1_555 yes
S(2) S(4) S(3) C(1) -0.3(1) 1_555 1_555 1_555 1_555 yes
S(2) S(4) S(3) C(6) 0.7(2) 1_555 1_555 1_555 1_555 yes
S(2) S(4) S(3) C(7) 170.6(2) 1_555 1_555 1_555 1_555 yes
S(2) S(4) S(3) C(8) 171.8(2) 1_555 1_555 1_555 1_555 yes
S(2) S(4) S(8) S(7) -135.9(4) 1_555 1_555 1_555 1_555 yes
S(2) S(4) S(8) S(7) 36.9(4) 1_555 1_555 1_555 1_545 yes
S(2) S(4) S(8) N(1) 70.6(4) 1_555 1_555 1_555 1_545 yes
S(2) S(4) S(8) C(2) -47.7(4) 1_555 1_555 1_555 2_756 yes
S(2) S(4) S(8) C(3) -27.4(4) 1_555 1_555 1_555 2_756 yes
S(2) S(4) S(8) C(7) -135.6(4) 1_555 1_555 1_555 1_555 yes
S(2) S(4) S(8) C(8) -133.8(4) 1_555 1_555 1_555 1_555 yes
S(2) S(4) S(8) C(9) -154.5(4) 1_555 1_555 1_555 1_555 yes
S(2) S(4) S(8) C(10) -154.3(4) 1_555 1_555 1_555 1_555 yes
S(2) S(4) C(1) S(3) 179.4(2) 1_555 1_555 1_555 1_555 yes
S(2) S(4) C(1) C(2) 12.2(5) 1_555 1_555 1_555 1_555 yes
S(2) S(4) C(1) C(3) 6.3(1) 1_555 1_555 1_555 1_555 yes
S(2) S(4) C(1) C(6) 178.2(4) 1_555 1_555 1_555 1_555 yes
S(2) S(4) C(1) C(6) -99.3(2) 1_555 1_555 1_555 2_656 yes
S(2) S(4) C(1) C(8) 97.0(2) 1_555 1_555 1_555 2_756 yes
S(2) S(4) C(6) S(3) -179.2(3) 1_555 1_555 1_555 1_555 yes
S(2) S(4) C(6) C(1) -1.2(3) 1_555 1_555 1_555 1_555 yes
S(2) S(4) C(6) C(1) -90.6(1) 1_555 1_555 1_555 2_656 yes
S(2) S(4) C(6) C(6) -81.4(1) 1_555 1_555 1_555 2_656 yes
S(2) S(4) C(6) C(7) 174.4(2) 1_555 1_555 1_555 1_555 yes
S(2) S(4) C(6) C(8) 172.9(2) 1_555 1_555 1_555 1_555 yes
S(2) S(4) C(7) S(3) -11.7(2) 1_555 1_555 1_555 1_555 yes
S(2) S(4) C(7) S(7) 174.6(7) 1_555 1_555 1_555 1_555 yes
S(2) S(4) C(7) S(8) 172.86(7) 1_555 1_555 1_555 1_555 yes
S(2) S(4) C(7) C(6) -5.9(2) 1_555 1_555 1_555 1_555 yes
S(2) S(4) C(7) C(8) 170.8(3) 1_555 1_555 1_555 1_555 yes
S(2) S(4) C(7) C(9) -164.2(3) 1_555 1_555 1_555 1_555 yes
S(2) S(4) C(7) C(10) -179.4(1) 1_555 1_555 1_555 1_555 yes
S(2) S(4) C(8) S(3) -17.9(3) 1_555 1_555 1_555 1_555 yes
S(2) S(4) C(8) S(7) -17.6(6) 1_555 1_555 1_555 1_555 yes
S(2) S(4) C(8) S(8) 167.0(1) 1_555 1_555 1_555 1_555 yes
S(2) S(4) C(8) C(1) 84.2(3) 1_555 1_555 1_555 2_756 yes
S(2) S(4) C(8) C(6) -13.2(3) 1_555 1_555 1_555 1_555 yes
S(2) S(4) C(8) C(7) -16.3(6) 1_555 1_555 1_555 1_555 yes
S(2) S(4) C(8) C(9) -101.1(7) 1_555 1_555 1_555 1_555 yes
S(2) S(4) C(8) C(10) -173.3(3) 1_555 1_555 1_555 1_555 yes
S(2) S(6) S(5) S(6) -13.9(1) 1_555 1_555 1_555 1_565 yes
S(2) S(6) S(5) C(2) 1.3(2) 1_555 1_555 1_555 1_555 yes
S(2) S(6) S(5) C(3) 0.0(2) 1_555 1_555 1_555 1_555 yes
S(2) S(6) S(5) C(4) 172.2(2) 1_555 1_555 1_555 1_555 yes
S(2) S(6) S(5) C(5) 140.4(2) 1_555 1_555 1_555 1_555 yes
S(2) S(6) S(5) C(2) 5.1(2) 1_555 1_555 1_545 1_545 yes
S(2) S(6) S(5) C(4) -176.4(5) 1_555 1_555 1_545 1_545 yes
S(2) S(6) C(2) S(5) -178.5(2) 1_555 1_555 1_555 1_555 yes
S(2) S(6) C(2) S(8) -75.23(7) 1_555 1_555 1_555 2_756 yes
S(2) S(6) C(2) C(1) -3.8(1) 1_555 1_555 1_555 1_555 yes
S(2) S(6) C(2) C(3) -1.0(4) 1_555 1_555 1_555 1_555 yes
S(2) S(6) C(2) C(4) 176.1(2) 1_555 1_555 1_555 1_555 yes
S(2) S(6) C(2) C(5) 149.0(2) 1_555 1_555 1_555 1_555 yes
S(2) S(6) C(3) S(5) -179.9(3) 1_555 1_555 1_555 1_555 yes
S(2) S(6) C(3) S(8) -93.0(2) 1_555 1_555 1_555 2_756 yes
S(2) S(6) C(3) C(1) -8.8(4) 1_555 1_555 1_555 1_555 yes
S(2) S(6) C(3) C(2) 178.5(6) 1_555 1_555 1_555 1_555 yes
S(2) S(6) C(3) C(4) 176.0(2) 1_555 1_555 1_555 1_555 yes
S(2) S(6) C(3) C(5) 149.0(2) 1_555 1_555 1_555 1_555 yes
S(2) S(6) C(4) S(5) -8.7(2) 1_555 1_555 1_555 1_555 yes
S(2) S(6) C(4) O(1) -159.00(9) 1_555 1_555 1_555 2_746 yes
S(2) S(6) C(4) O(2) -106.7(3) 1_555 1_555 1_555 4_565 yes
S(2) S(6) C(4) C(2) -3.5(1) 1_555 1_555 1_555 1_555 yes
S(2) S(6) C(4) C(3) -2.4(1) 1_555 1_555 1_555 1_555 yes
S(2) S(6) C(4) C(5) 114.1(3) 1_555 1_555 1_555 1_555 yes
S(2) S(6) C(5) S(5) -50.1(2) 1_555 1_555 1_555 1_555 yes
S(2) S(6) C(5) O(1) -159.72(10) 1_555 1_555 1_555 2_746 yes
S(2) S(6) C(5) O(2) 151.8(1) 1_555 1_555 1_555 2_646 yes
S(2) S(6) C(5) N(1) 70.6(5) 1_555 1_555 1_555 2_646 yes
S(2) S(6) C(5) C(2) -30.6(2) 1_555 1_555 1_555 1_555 yes
S(2) S(6) C(5) C(3) -19.3(1) 1_555 1_555 1_555 1_555 yes
S(2) S(6) C(5) C(4) -83.1(3) 1_555 1_555 1_555 1_555 yes
S(2) C(1) S(1) S(3) -179.1(3) 1_555 1_555 1_555 1_555 yes
S(2) C(1) S(1) S(5) 15.5(3) 1_555 1_555 1_555 1_555 yes
S(2) C(1) S(1) S(6) 141.4(3) 1_555 1_555 1_555 1_565 yes
S(2) C(1) S(1) C(2) 10.3(3) 1_555 1_555 1_555 1_555 yes
S(2) C(1) S(1) C(3) 7.3(2) 1_555 1_555 1_555 1_555 yes
S(2) C(1) S(1) C(6) -177.8(5) 1_555 1_555 1_555 1_555 yes
S(2) C(1) S(3) S(4) 1.4(4) 1_555 1_555 1_555 1_555 yes
S(2) C(1) S(3) S(7) -15.2(6) 1_555 1_555 1_555 1_555 yes
S(2) C(1) S(3) C(6) 0.1(5) 1_555 1_555 1_555 1_555 yes
S(2) C(1) S(3) C(7) -7.9(6) 1_555 1_555 1_555 1_555 yes
S(2) C(1) S(3) C(8) -3.3(5) 1_555 1_555 1_555 1_555 yes
S(2) C(1) S(4) S(3) -179.4(2) 1_555 1_555 1_555 1_555 yes
S(2) C(1) S(4) S(7) -8.6(2) 1_555 1_555 1_555 1_545 yes
S(2) C(1) S(4) S(8) -167.9(1) 1_555 1_555 1_555 1_555 yes
S(2) C(1) S(4) C(6) -178.2(4) 1_555 1_555 1_555 1_555 yes
S(2) C(1) S(4) C(7) -174.0(2) 1_555 1_555 1_555 1_555 yes
S(2) C(1) S(4) C(8) -171.2(2) 1_555 1_555 1_555 1_555 yes
S(2) C(1) C(2) S(5) 172.6(5) 1_555 1_555 1_555 1_555 yes
S(2) C(1) C(2) S(6) 5.6(2) 1_555 1_555 1_555 1_555 yes
S(2) C(1) C(2) S(8) 86.7(1) 1_555 1_555 1_555 2_756 yes
S(2) C(1) C(2) C(3) 4.1(2) 1_555 1_555 1_555 1_555 yes
S(2) C(1) C(2) C(4) 5.4(8) 1_555 1_555 1_555 1_555 yes
S(2) C(1) C(2) C(5) -17.7(3) 1_555 1_555 1_555 1_555 yes
S(2) C(1) C(3) S(5) -177.3(2) 1_555 1_555 1_555 1_555 yes
S(2) C(1) C(3) S(6) 11.8(6) 1_555 1_555 1_555 1_555 yes
S(2) C(1) C(3) S(8) 102.4(2) 1_555 1_555 1_555 2_756 yes
S(2) C(1) C(3) C(2) -174.2(3) 1_555 1_555 1_555 1_555 yes
S(2) C(1) C(3) C(4) -174.7(3) 1_555 1_555 1_555 1_555 yes
S(2) C(1) C(3) C(5) -127.7(5) 1_555 1_555 1_555 1_555 yes
S(2) C(1) C(6) S(3) -180.0(2) 1_555 1_555 1_555 1_555 yes
S(2) C(1) C(6) S(4) 2.2(5) 1_555 1_555 1_555 1_555 yes
S(2) C(1) C(6) C(1) 83.1(3) 1_555 1_555 1_555 2_656 yes
S(2) C(1) C(6) C(6) 95.4(3) 1_555 1_555 1_555 2_656 yes
S(2) C(1) C(6) C(7) -160(1) 1_555 1_555 1_555 1_555 yes
S(2) C(1) C(6) C(8) -12(1) 1_555 1_555 1_555 1_555 yes
S(2) C(1) C(6) S(3) 147.5(2) 1_555 1_555 2_656 2_656 yes
S(2) C(1) C(6) S(4) 32.9(2) 1_555 1_555 2_656 2_656 yes
S(2) C(1) C(6) C(1) -88.5(2) 1_555 1_555 2_656 2_656 yes
S(2) C(1) C(8) S(4) 62.2(2) 1_555 1_555 2_756 2_756 yes
S(2) C(1) C(8) S(8) -52.0(2) 1_555 1_555 2_756 2_756 yes
S(2) C(1) C(8) C(7) 179.8(2) 1_555 1_555 2_756 2_756 yes
S(2) C(2) S(1) S(3) -22.7(3) 1_555 1_555 1_555 1_555 yes
S(2) C(2) S(1) S(5) -178.6(3) 1_555 1_555 1_555 1_555 yes
S(2) C(2) S(1) S(6) -170.65(6) 1_555 1_555 1_555 1_565 yes
S(2) C(2) S(1) C(1) -6.2(2) 1_555 1_555 1_555 1_555 yes
S(2) C(2) S(1) C(3) 0.0(3) 1_555 1_555 1_555 1_555 yes
S(2) C(2) S(1) C(6) -10.1(2) 1_555 1_555 1_555 1_555 yes
S(2) C(2) S(5) S(6) -5.4(7) 1_555 1_555 1_555 1_555 yes
S(2) C(2) S(5) S(6) 166.7(8) 1_555 1_555 1_555 1_565 yes
S(2) C(2) S(5) C(3) -3.8(5) 1_555 1_555 1_555 1_555 yes
S(2) C(2) S(5) C(4) -12.7(9) 1_555 1_555 1_555 1_555 yes
S(2) C(2) S(5) C(5) -25.8(8) 1_555 1_555 1_555 1_555 yes
S(2) C(2) S(6) S(5) 178.5(2) 1_555 1_555 1_555 1_555 yes
S(2) C(2) S(6) S(5) -96.4(6) 1_555 1_555 1_555 1_545 yes
S(2) C(2) S(6) O(1) 159.97(8) 1_555 1_555 1_555 2_746 yes
S(2) C(2) S(6) C(3) 1.0(4) 1_555 1_555 1_555 1_555 yes
S(2) C(2) S(6) C(4) -176.1(2) 1_555 1_555 1_555 1_555 yes
S(2) C(2) S(6) C(5) -149.0(2) 1_555 1_555 1_555 1_555 yes
S(2) C(2) S(8) C(8) 63.1(2) 1_555 1_555 2_756 2_756 yes
S(2) C(2) S(8) C(10) 164.9(2) 1_555 1_555 2_756 2_756 yes
S(2) C(2) C(1) S(3) -177.1(3) 1_555 1_555 1_555 1_555 yes
S(2) C(2) C(1) S(4) -12.8(5) 1_555 1_555 1_555 1_555 yes
S(2) C(2) C(1) C(3) -4.1(2) 1_555 1_555 1_555 1_555 yes
S(2) C(2) C(1) C(6) -164(1) 1_555 1_555 1_555 1_555 yes
S(2) C(2) C(1) C(6) 96.2(2) 1_555 1_555 1_555 2_656 yes
S(2) C(2) C(1) C(8) -96.9(2) 1_555 1_555 1_555 2_756 yes
S(2) C(2) C(3) S(5) 178.3(2) 1_555 1_555 1_555 1_555 yes
S(2) C(2) C(3) S(6) -178.5(6) 1_555 1_555 1_555 1_555 yes
S(2) C(2) C(3) S(8) 79.8(3) 1_555 1_555 1_555 2_756 yes
S(2) C(2) C(3) C(1) 4.3(3) 1_555 1_555 1_555 1_555 yes
S(2) C(2) C(3) C(4) -176.0(3) 1_555 1_555 1_555 1_555 yes
S(2) C(2) C(3) C(5) -159.2(3) 1_555 1_555 1_555 1_555 yes
S(2) C(2) C(4) S(5) 175.9(3) 1_555 1_555 1_555 1_555 yes
S(2) C(2) C(4) S(6) 4.4(2) 1_555 1_555 1_555 1_555 yes
S(2) C(2) C(4) O(1) 33.0(3) 1_555 1_555 1_555 2_746 yes
S(2) C(2) C(4) O(2) 152.8(2) 1_555 1_555 1_555 4_565 yes
S(2) C(2) C(4) C(3) 2.9(2) 1_555 1_555 1_555 1_555 yes
S(2) C(2) C(4) C(5) -28.7(3) 1_555 1_555 1_555 1_555 yes
S(2) C(2) C(5) S(5) 173.4(2) 1_555 1_555 1_555 1_555 yes
S(2) C(2) C(5) S(6) 28.6(2) 1_555 1_555 1_555 1_555 yes
S(2) C(2) C(5) O(1) 95.2(2) 1_555 1_555 1_555 2_746 yes
S(2) C(2) C(5) O(2) 153(3) 1_555 1_555 1_555 2_646 yes
S(2) C(2) C(5) N(1) -120.6(2) 1_555 1_555 1_555 2_646 yes
S(2) C(2) C(5) C(3) 12.2(2) 1_555 1_555 1_555 1_555 yes
S(2) C(2) C(5) C(4) 156.8(3) 1_555 1_555 1_555 1_555 yes
S(2) C(3) S(1) S(3) -13.2(2) 1_555 1_555 1_555 1_555 yes
S(2) C(3) S(1) S(5) -179.1(2) 1_555 1_555 1_555 1_555 yes
S(2) C(3) S(1) S(6) -168.73(9) 1_555 1_555 1_555 1_565 yes
S(2) C(3) S(1) C(1) -6.6(2) 1_555 1_555 1_555 1_555 yes
S(2) C(3) S(1) C(2) 179.9(4) 1_555 1_555 1_555 1_555 yes
S(2) C(3) S(1) C(6) -8.8(2) 1_555 1_555 1_555 1_555 yes
S(2) C(3) S(5) S(6) -179.9(5) 1_555 1_555 1_555 1_555 yes
S(2) C(3) S(5) S(6) -8.2(4) 1_555 1_555 1_555 1_565 yes
S(2) C(3) S(5) C(2) 2.7(4) 1_555 1_555 1_555 1_555 yes
S(2) C(3) S(5) C(4) 173.9(4) 1_555 1_555 1_555 1_555 yes
S(2) C(3) S(5) C(5) 156.9(4) 1_555 1_555 1_555 1_555 yes
S(2) C(3) S(6) S(5) 179.9(3) 1_555 1_555 1_555 1_555 yes
S(2) C(3) S(6) S(5) -18.7(5) 1_555 1_555 1_555 1_545 yes
S(2) C(3) S(6) O(1) 153.1(1) 1_555 1_555 1_555 2_746 yes
S(2) C(3) S(6) C(2) -178.5(6) 1_555 1_555 1_555 1_555 yes
S(2) C(3) S(6) C(4) -176.0(2) 1_555 1_555 1_555 1_555 yes
S(2) C(3) S(6) C(5) -149.0(2) 1_555 1_555 1_555 1_555 yes
S(2) C(3) S(8) C(8) 30.5(2) 1_555 1_555 2_756 2_756 yes
S(2) C(3) S(8) C(10) 140.9(2) 1_555 1_555 2_756 2_756 yes
S(2) C(3) C(1) S(3) -169.1(6) 1_555 1_555 1_555 1_555 yes
S(2) C(3) C(1) S(4) -9.3(2) 1_555 1_555 1_555 1_555 yes
S(2) C(3) C(1) C(2) 174.2(3) 1_555 1_555 1_555 1_555 yes
S(2) C(3) C(1) C(6) -26(1) 1_555 1_555 1_555 1_555 yes
S(2) C(3) C(1) C(6) 87.2(2) 1_555 1_555 1_555 2_656 yes
S(2) C(3) C(1) C(8) -97.7(2) 1_555 1_555 1_555 2_756 yes
S(2) C(3) C(2) S(5) -178.3(2) 1_555 1_555 1_555 1_555 yes
S(2) C(3) C(2) S(6) 178.5(6) 1_555 1_555 1_555 1_555 yes
S(2) C(3) C(2) S(8) -79.8(3) 1_555 1_555 1_555 2_756 yes
S(2) C(3) C(2) C(1) -4.3(3) 1_555 1_555 1_555 1_555 yes
S(2) C(3) C(2) C(4) 176.0(3) 1_555 1_555 1_555 1_555 yes
S(2) C(3) C(2) C(5) 159.2(3) 1_555 1_555 1_555 1_555 yes
S(2) C(3) C(4) S(5) -123(3) 1_555 1_555 1_555 1_555 yes
S(2) C(3) C(4) S(6) 63(3) 1_555 1_555 1_555 1_555 yes
S(2) C(3) C(4) O(1) 86(3) 1_555 1_555 1_555 2_746 yes
S(2) C(3) C(4) O(2) -163(2) 1_555 1_555 1_555 4_565 yes
S(2) C(3) C(4) C(2) -118(3) 1_555 1_555 1_555 1_555 yes
S(2) C(3) C(4) C(5) 24(3) 1_555 1_555 1_555 1_555 yes
S(2) C(3) C(5) S(5) -156.4(4) 1_555 1_555 1_555 1_555 yes
S(2) C(3) C(5) S(6) 59.3(4) 1_555 1_555 1_555 1_555 yes
S(2) C(3) C(5) O(1) 104.1(4) 1_555 1_555 1_555 2_746 yes
S(2) C(3) C(5) O(2) 39.9(7) 1_555 1_555 1_555 2_646 yes
S(2) C(3) C(5) N(1) -81.6(5) 1_555 1_555 1_555 2_646 yes
S(2) C(3) C(5) C(2) -144.1(6) 1_555 1_555 1_555 1_555 yes
S(2) C(3) C(5) C(4) -176.9(4) 1_555 1_555 1_555 1_555 yes
S(2) C(6) S(1) S(3) 179.4(2) 1_555 1_555 1_555 1_555 yes
S(2) C(6) S(1) S(5) 23.8(2) 1_555 1_555 1_555 1_555 yes
S(2) C(6) S(1) S(6) 161.58(9) 1_555 1_555 1_555 1_565 yes
S(2) C(6) S(1) C(1) 1.4(3) 1_555 1_555 1_555 1_555 yes
S(2) C(6) S(1) C(2) 10.7(2) 1_555 1_555 1_555 1_555 yes
S(2) C(6) S(1) C(3) 6.2(1) 1_555 1_555 1_555 1_555 yes
S(2) C(6) S(3) S(4) -178.0(7) 1_555 1_555 1_555 1_555 yes
S(2) C(6) S(3) S(7) 170.7(4) 1_555 1_555 1_555 1_555 yes
S(2) C(6) S(3) C(1) 0.0(3) 1_555 1_555 1_555 1_555 yes
S(2) C(6) S(3) C(7) 173.0(5) 1_555 1_555 1_555 1_555 yes
S(2) C(6) S(3) C(8) 176.4(6) 1_555 1_555 1_555 1_555 yes
S(2) C(6) S(4) S(3) 179.2(3) 1_555 1_555 1_555 1_555 yes
S(2) C(6) S(4) S(7) -23.4(6) 1_555 1_555 1_555 1_545 yes
S(2) C(6) S(4) S(8) -172.99(8) 1_555 1_555 1_555 1_555 yes
S(2) C(6) S(4) C(1) 1.2(3) 1_555 1_555 1_555 1_555 yes
S(2) C(6) S(4) C(7) -174.4(2) 1_555 1_555 1_555 1_555 yes
S(2) C(6) S(4) C(8) -172.9(2) 1_555 1_555 1_555 1_555 yes
S(2) C(6) C(1) S(3) 180.0(2) 1_555 1_555 1_555 1_555 yes
S(2) C(6) C(1) S(4) -2.2(5) 1_555 1_555 1_555 1_555 yes
S(2) C(6) C(1) C(2) 162(1) 1_555 1_555 1_555 1_555 yes
S(2) C(6) C(1) C(3) 20.9(9) 1_555 1_555 1_555 1_555 yes
S(2) C(6) C(1) C(6) -95.4(3) 1_555 1_555 1_555 2_656 yes
S(2) C(6) C(1) C(8) 93.7(3) 1_555 1_555 1_555 2_756 yes
S(2) C(6) C(1) C(6) 65.6(3) 1_555 1_555 2_656 2_656 yes
S(2) C(6) C(6) S(3) 123.38(8) 1_555 1_555 2_656 2_656 yes
S(2) C(6) C(6) S(4) 7.6(1) 1_555 1_555 2_656 2_656 yes
S(2) C(6) C(6) C(1) -113.0(3) 1_555 1_555 2_656 2_656 yes
S(2) C(6) C(7) S(3) -171.1(6) 1_555 1_555 1_555 1_555 yes
S(2) C(6) C(7) S(4) 17.5(5) 1_555 1_555 1_555 1_555 yes
S(2) C(6) C(7) S(7) -162.9(5) 1_555 1_555 1_555 1_555 yes
S(2) C(6) C(7) S(8) 16.3(7) 1_555 1_555 1_555 1_555 yes
S(2) C(6) C(7) C(8) 15.4(7) 1_555 1_555 1_555 1_555 yes
S(2) C(6) C(7) C(9) 68.5(10) 1_555 1_555 1_555 1_555 yes
S(2) C(6) C(7) C(10) 27.2(8) 1_555 1_555 1_555 1_555 yes
S(2) C(6) C(8) S(3) -178.0(3) 1_555 1_555 1_555 1_555 yes
S(2) C(6) C(8) S(4) 9.6(2) 1_555 1_555 1_555 1_555 yes
S(2) C(6) C(8) S(7) -173.0(2) 1_555 1_555 1_555 1_555 yes
S(2) C(6) C(8) S(8) 10.0(7) 1_555 1_555 1_555 1_555 yes
S(2) C(6) C(8) C(1) -78.8(2) 1_555 1_555 1_555 2_756 yes
S(2) C(6) C(8) C(7) -173.4(3) 1_555 1_555 1_555 1_555 yes
S(2) C(6) C(8) C(9) 163.5(3) 1_555 1_555 1_555 1_555 yes
S(2) C(6) C(8) C(10) 157.1(6) 1_555 1_555 1_555 1_555 yes
S(3) S(1) S(2) S(4) -2.10(4) 1_555 1_555 1_555 1_555 yes
S(3) S(1) S(2) S(6) 169.95(5) 1_555 1_555 1_555 1_555 yes
S(3) S(1) S(2) C(1) 0.8(2) 1_555 1_555 1_555 1_555 yes
S(3) S(1) S(2) C(2) 169.3(1) 1_555 1_555 1_555 1_555 yes
S(3) S(1) S(2) C(3) 169.3(2) 1_555 1_555 1_555 1_555 yes
S(3) S(1) S(2) C(6) -0.3(1) 1_555 1_555 1_555 1_555 yes
S(3) S(1) S(5) S(6) -117.5(2) 1_555 1_555 1_555 1_555 yes
S(3) S(1) S(5) S(6) 53.9(2) 1_555 1_555 1_555 1_565 yes
S(3) S(1) S(5) C(2) -117.6(3) 1_555 1_555 1_555 1_555 yes
S(3) S(1) S(5) C(3) -116.8(2) 1_555 1_555 1_555 1_555 yes
S(3) S(1) S(5) C(4) -127.7(3) 1_555 1_555 1_555 1_555 yes
S(3) S(1) S(5) C(5) -138.4(2) 1_555 1_555 1_555 1_555 yes
S(3) S(1) C(1) S(4) -7.2(4) 1_555 1_555 1_555 1_555 yes
S(3) S(1) C(1) C(2) 170.6(1) 1_555 1_555 1_555 1_555 yes
S(3) S(1) C(1) C(3) 173.6(2) 1_555 1_555 1_555 1_555 yes
S(3) S(1) C(1) C(6) -1.3(3) 1_555 1_555 1_555 1_555 yes
S(3) S(1) C(1) C(6) -79.7(1) 1_555 1_555 1_555 2_656 yes
S(3) S(1) C(1) C(8) 82.0(1) 1_555 1_555 1_555 2_756 yes
S(3) S(1) C(2) S(5) 155.9(1) 1_555 1_555 1_555 1_555 yes
S(3) S(1) C(2) S(6) -24.0(6) 1_555 1_555 1_555 1_555 yes
S(3) S(1) C(2) S(8) 52.7(3) 1_555 1_555 1_555 2_756 yes
S(3) S(1) C(2) C(1) -16.5(3) 1_555 1_555 1_555 1_555 yes
S(3) S(1) C(2) C(3) -22.7(5) 1_555 1_555 1_555 1_555 yes
S(3) S(1) C(2) C(4) 166.1(3) 1_555 1_555 1_555 1_555 yes
S(3) S(1) C(2) C(5) -112.2(6) 1_555 1_555 1_555 1_555 yes
S(3) S(1) C(3) S(5) 165.90(7) 1_555 1_555 1_555 1_555 yes
S(3) S(1) C(3) S(6) 170.8(7) 1_555 1_555 1_555 1_555 yes
S(3) S(1) C(3) S(8) 74.83(9) 1_555 1_555 1_555 2_756 yes
S(3) S(1) C(3) C(1) -6.6(2) 1_555 1_555 1_555 1_555 yes
S(3) S(1) C(3) C(2) 166.8(3) 1_555 1_555 1_555 1_555 yes
S(3) S(1) C(3) C(4) 170.4(1) 1_555 1_555 1_555 1_555 yes
S(3) S(1) C(3) C(5) -168.4(1) 1_555 1_555 1_555 1_555 yes
S(3) S(1) C(6) S(4) -173.0(6) 1_555 1_555 1_555 1_555 yes
S(3) S(1) C(6) C(1) 178.0(4) 1_555 1_555 1_555 1_555 yes
S(3) S(1) C(6) C(1) -93.1(2) 1_555 1_555 1_555 2_656 yes
S(3) S(1) C(6) C(6) -92.8(1) 1_555 1_555 1_555 2_656 yes
S(3) S(1) C(6) C(7) 5.3(2) 1_555 1_555 1_555 1_555 yes
S(3) S(1) C(6) C(8) 7.6(5) 1_555 1_555 1_555 1_555 yes
S(3) S(4) S(2) S(6) -119.4(3) 1_555 1_555 1_555 1_555 yes
S(3) S(4) S(2) C(1) 0.5(2) 1_555 1_555 1_555 1_555 yes
S(3) S(4) S(2) C(2) -4.0(1) 1_555 1_555 1_555 1_555 yes
S(3) S(4) S(2) C(3) -14.1(3) 1_555 1_555 1_555 1_555 yes
S(3) S(4) S(2) C(6) -0.4(2) 1_555 1_555 1_555 1_555 yes
S(3) S(4) S(8) S(7) 2.43(5) 1_555 1_555 1_555 1_555 yes
S(3) S(4) S(8) S(7) 175.19(6) 1_555 1_555 1_555 1_545 yes
S(3) S(4) S(8) N(1) -151.1(1) 1_555 1_555 1_555 1_545 yes
S(3) S(4) S(8) C(2) 90.59(8) 1_555 1_555 1_555 2_756 yes
S(3) S(4) S(8) C(3) 110.89(8) 1_555 1_555 1_555 2_756 yes
S(3) S(4) S(8) C(7) 2.7(1) 1_555 1_555 1_555 1_555 yes
S(3) S(4) S(8) C(8) 4.5(2) 1_555 1_555 1_555 1_555 yes
S(3) S(4) S(8) C(9) -16.2(2) 1_555 1_555 1_555 1_555 yes
S(3) S(4) S(8) C(10) -16.0(3) 1_555 1_555 1_555 1_555 yes
S(3) S(4) C(1) C(2) -167.3(7) 1_555 1_555 1_555 1_555 yes
S(3) S(4) C(1) C(3) -173.1(3) 1_555 1_555 1_555 1_555 yes
S(3) S(4) C(1) C(6) -1.3(3) 1_555 1_555 1_555 1_555 yes
S(3) S(4) C(1) C(6) 81.27(10) 1_555 1_555 1_555 2_656 yes
S(3) S(4) C(1) C(8) -82.47(10) 1_555 1_555 1_555 2_756 yes
S(3) S(4) C(6) C(1) 178.0(5) 1_555 1_555 1_555 1_555 yes
S(3) S(4) C(6) C(1) 88.5(2) 1_555 1_555 1_555 2_656 yes
S(3) S(4) C(6) C(6) 97.8(2) 1_555 1_555 1_555 2_656 yes
S(3) S(4) C(6) C(7) -6.4(2) 1_555 1_555 1_555 1_555 yes
S(3) S(4) C(6) C(8) -8.0(3) 1_555 1_555 1_555 1_555 yes
S(3) S(4) C(7) S(7) -173.7(9) 1_555 1_555 1_555 1_555 yes
S(3) S(4) C(7) S(8) -175.5(2) 1_555 1_555 1_555 1_555 yes
S(3) S(4) C(7) C(6) 5.8(2) 1_555 1_555 1_555 1_555 yes
S(3) S(4) C(7) C(8) -177.6(4) 1_555 1_555 1_555 1_555 yes
S(3) S(4) C(7) C(9) -152.5(4) 1_555 1_555 1_555 1_555 yes
S(3) S(4) C(7) C(10) -167.7(3) 1_555 1_555 1_555 1_555 yes
S(3) S(4) C(8) S(7) 0.3(3) 1_555 1_555 1_555 1_555 yes
S(3) S(4) C(8) S(8) -175.0(3) 1_555 1_555 1_555 1_555 yes
S(3) S(4) C(8) C(1) 102.1(1) 1_555 1_555 1_555 2_756 yes
S(3) S(4) C(8) C(6) 4.8(2) 1_555 1_555 1_555 1_555 yes
S(3) S(4) C(8) C(7) 1.6(3) 1_555 1_555 1_555 1_555 yes
S(3) S(4) C(8) C(9) -83.2(7) 1_555 1_555 1_555 1_555 yes
S(3) S(4) C(8) C(10) -155.4(5) 1_555 1_555 1_555 1_555 yes
S(3) S(7) S(8) S(4) -2.40(5) 1_555 1_555 1_555 1_555 yes
S(3) S(7) S(8) S(7) -15.0(2) 1_555 1_555 1_555 1_545 yes
S(3) S(7) S(8) N(1) 157.5(1) 1_555 1_555 1_555 1_545 yes
S(3) S(7) S(8) C(2) -118.49(7) 1_555 1_555 1_555 2_756 yes
S(3) S(7) S(8) C(3) -107.05(8) 1_555 1_555 1_555 2_756 yes
S(3) S(7) S(8) C(7) -2.8(2) 1_555 1_555 1_555 1_555 yes
S(3) S(7) S(8) C(8) -3.8(2) 1_555 1_555 1_555 1_555 yes
S(3) S(7) S(8) C(9) 140.3(4) 1_555 1_555 1_555 1_555 yes
S(3) S(7) S(8) C(10) 161.2(3) 1_555 1_555 1_555 1_555 yes
S(3) S(7) C(7) S(4) 173(1) 1_555 1_555 1_555 1_555 yes
S(3) S(7) C(7) S(8) 174.7(3) 1_555 1_555 1_555 1_555 yes
S(3) S(7) C(7) C(6) -6.1(5) 1_555 1_555 1_555 1_555 yes
S(3) S(7) C(7) C(8) 175.9(6) 1_555 1_555 1_555 1_555 yes
S(3) S(7) C(7) C(9) 145.7(4) 1_555 1_555 1_555 1_555 yes
S(3) S(7) C(7) C(10) 166.5(3) 1_555 1_555 1_555 1_555 yes
S(3) S(7) C(8) S(4) -0.3(3) 1_555 1_555 1_555 1_555 yes
S(3) S(7) C(8) S(8) 175.4(2) 1_555 1_555 1_555 1_555 yes
S(3) S(7) C(8) C(1) -103.2(1) 1_555 1_555 1_555 2_756 yes
S(3) S(7) C(8) C(6) -3.4(1) 1_555 1_555 1_555 1_555 yes
S(3) S(7) C(8) C(7) -2.6(4) 1_555 1_555 1_555 1_555 yes
S(3) S(7) C(8) C(9) 146.8(3) 1_555 1_555 1_555 1_555 yes
S(3) S(7) C(8) C(10) 166.5(2) 1_555 1_555 1_555 1_555 yes
S(3) S(7) C(9) S(8) -50.2(4) 1_555 1_555 1_555 1_555 yes
S(3) S(7) C(9) C(7) -21.4(2) 1_555 1_555 1_555 1_555 yes
S(3) S(7) C(9) C(8) -32.9(3) 1_555 1_555 1_555 1_555 yes
S(3) S(7) C(9) C(10) -75.2(8) 1_555 1_555 1_555 1_555 yes
S(3) S(7) C(9) C(14) 163.9(2) 1_555 1_555 1_555 1_555 yes
S(3) S(7) C(10) S(8) -20.6(3) 1_555 1_555 1_555 1_555 yes
S(3) S(7) C(10) N(1) -5(1) 1_555 1_555 1_555 1_545 yes
S(3) S(7) C(10) C(7) -7.9(2) 1_555 1_555 1_555 1_555 yes
S(3) S(7) C(10) C(8) -12.1(2) 1_555 1_555 1_555 1_555 yes
S(3) S(7) C(10) C(9) 118.5(7) 1_555 1_555 1_555 1_555 yes
S(3) C(1) S(1) S(5) -165.45(7) 1_555 1_555 1_555 1_555 yes
S(3) C(1) S(1) S(6) -39.5(4) 1_555 1_555 1_555 1_565 yes
S(3) C(1) S(1) C(2) -170.6(1) 1_555 1_555 1_555 1_555 yes
S(3) C(1) S(1) C(3) -173.6(2) 1_555 1_555 1_555 1_555 yes
S(3) C(1) S(1) C(6) 1.3(3) 1_555 1_555 1_555 1_555 yes
S(3) C(1) S(2) S(4) -1.2(4) 1_555 1_555 1_555 1_555 yes
S(3) C(1) S(2) S(6) 168.7(4) 1_555 1_555 1_555 1_555 yes
S(3) C(1) S(2) C(2) 174.9(5) 1_555 1_555 1_555 1_555 yes
S(3) C(1) S(2) C(3) 171.9(5) 1_555 1_555 1_555 1_555 yes
S(3) C(1) S(2) C(6) 0.0(3) 1_555 1_555 1_555 1_555 yes
S(3) C(1) S(4) S(7) 170.83(10) 1_555 1_555 1_555 1_545 yes
S(3) C(1) S(4) S(8) 11.5(2) 1_555 1_555 1_555 1_555 yes
S(3) C(1) S(4) C(6) 1.3(3) 1_555 1_555 1_555 1_555 yes
S(3) C(1) S(4) C(7) 5.4(1) 1_555 1_555 1_555 1_555 yes
S(3) C(1) S(4) C(8) 8.2(2) 1_555 1_555 1_555 1_555 yes
S(3) C(1) C(2) S(5) -4.5(7) 1_555 1_555 1_555 1_555 yes
S(3) C(1) C(2) S(6) -171.5(2) 1_555 1_555 1_555 1_555 yes
S(3) C(1) C(2) S(8) -90.4(2) 1_555 1_555 1_555 2_756 yes
S(3) C(1) C(2) C(3) -173.0(3) 1_555 1_555 1_555 1_555 yes
S(3) C(1) C(2) C(4) -171.7(7) 1_555 1_555 1_555 1_555 yes
S(3) C(1) C(2) C(5) 165.2(2) 1_555 1_555 1_555 1_555 yes
S(3) C(1) C(3) S(5) 13.6(7) 1_555 1_555 1_555 1_555 yes
S(3) C(1) C(3) S(6) -157.3(5) 1_555 1_555 1_555 1_555 yes
S(3) C(1) C(3) S(8) -66.7(6) 1_555 1_555 1_555 2_756 yes
S(3) C(1) C(3) C(2) 16.6(7) 1_555 1_555 1_555 1_555 yes
S(3) C(1) C(3) C(4) 16.2(8) 1_555 1_555 1_555 1_555 yes
S(3) C(1) C(3) C(5) 63.2(9) 1_555 1_555 1_555 1_555 yes
S(3) C(1) C(6) S(4) -177.8(6) 1_555 1_555 1_555 1_555 yes
S(3) C(1) C(6) C(1) -97.0(3) 1_555 1_555 1_555 2_656 yes
S(3) C(1) C(6) C(6) -84.6(3) 1_555 1_555 1_555 2_656 yes
S(3) C(1) C(6) C(7) 19.1(10) 1_555 1_555 1_555 1_555 yes
S(3) C(1) C(6) C(8) 167(1) 1_555 1_555 1_555 1_555 yes
S(3) C(1) C(6) S(4) -172.4(1) 1_555 1_555 2_656 2_656 yes
S(3) C(1) C(6) C(1) 66.2(3) 1_555 1_555 2_656 2_656 yes
S(3) C(1) C(8) S(4) -92.7(1) 1_555 1_555 2_756 2_756 yes
S(3) C(1) C(8) S(8) 153.1(1) 1_555 1_555 2_756 2_756 yes
S(3) C(1) C(8) C(7) 24.9(2) 1_555 1_555 2_756 2_756 yes
S(3) C(6) S(1) S(5) -155.6(1) 1_555 1_555 1_555 1_555 yes
S(3) C(6) S(1) S(6) -17.8(2) 1_555 1_555 1_555 1_565 yes
S(3) C(6) S(1) C(1) -178.0(4) 1_555 1_555 1_555 1_555 yes
S(3) C(6) S(1) C(2) -168.7(2) 1_555 1_555 1_555 1_555 yes
S(3) C(6) S(1) C(3) -173.2(2) 1_555 1_555 1_555 1_555 yes
S(3) C(6) S(2) S(4) 178.2(6) 1_555 1_555 1_555 1_555 yes
S(3) C(6) S(2) S(6) -18.7(7) 1_555 1_555 1_555 1_555 yes
S(3) C(6) S(2) C(1) 0.1(5) 1_555 1_555 1_555 1_555 yes
S(3) C(6) S(2) C(2) -4.6(5) 1_555 1_555 1_555 1_555 yes
S(3) C(6) S(2) C(3) -9.2(6) 1_555 1_555 1_555 1_555 yes
S(3) C(6) S(4) S(7) 157.4(3) 1_555 1_555 1_555 1_545 yes
S(3) C(6) S(4) S(8) 7.8(3) 1_555 1_555 1_555 1_555 yes
S(3) C(6) S(4) C(1) -178.0(5) 1_555 1_555 1_555 1_555 yes
S(3) C(6) S(4) C(7) 6.4(2) 1_555 1_555 1_555 1_555 yes
S(3) C(6) S(4) C(8) 8.0(3) 1_555 1_555 1_555 1_555 yes
S(3) C(6) C(1) S(4) 177.8(6) 1_555 1_555 1_555 1_555 yes
S(3) C(6) C(1) C(2) -17(1) 1_555 1_555 1_555 1_555 yes
S(3) C(6) C(1) C(3) -159.1(9) 1_555 1_555 1_555 1_555 yes
S(3) C(6) C(1) C(6) 84.6(3) 1_555 1_555 1_555 2_656 yes
S(3) C(6) C(1) C(8) -86.3(3) 1_555 1_555 1_555 2_756 yes
S(3) C(6) C(1) C(6) -90.2(2) 1_555 1_555 2_656 2_656 yes
S(3) C(6) C(6) S(3) -32.7(2) 1_555 1_555 2_656 2_656 yes
S(3) C(6) C(6) S(4) -148.5(1) 1_555 1_555 2_656 2_656 yes
S(3) C(6) C(6) C(1) 91.0(2) 1_555 1_555 2_656 2_656 yes
S(3) C(6) C(7) S(4) -171.4(3) 1_555 1_555 1_555 1_555 yes
S(3) C(6) C(7) S(7) 8.2(6) 1_555 1_555 1_555 1_555 yes
S(3) C(6) C(7) S(8) -172.7(2) 1_555 1_555 1_555 1_555 yes
S(3) C(6) C(7) C(8) -173.5(4) 1_555 1_555 1_555 1_555 yes
S(3) C(6) C(7) C(9) -120.4(7) 1_555 1_555 1_555 1_555 yes
S(3) C(6) C(7) C(10) -161.7(4) 1_555 1_555 1_555 1_555 yes
S(3) C(6) C(8) S(4) -172.4(3) 1_555 1_555 1_555 1_555 yes
S(3) C(6) C(8) S(7) 5.0(2) 1_555 1_555 1_555 1_555 yes
S(3) C(6) C(8) S(8) -172.0(6) 1_555 1_555 1_555 1_555 yes
S(3) C(6) C(8) C(1) 99.3(2) 1_555 1_555 1_555 2_756 yes
S(3) C(6) C(8) C(7) 4.6(3) 1_555 1_555 1_555 1_555 yes
S(3) C(6) C(8) C(9) -18.5(4) 1_555 1_555 1_555 1_555 yes
S(3) C(6) C(8) C(10) -24.8(8) 1_555 1_555 1_555 1_555 yes
S(3) C(7) S(4) S(7) -176.07(9) 1_555 1_555 1_555 1_545 yes
S(3) C(7) S(4) S(8) 175.5(2) 1_555 1_555 1_555 1_555 yes
S(3) C(7) S(4) C(1) -7.7(2) 1_555 1_555 1_555 1_555 yes
S(3) C(7) S(4) C(6) -5.8(2) 1_555 1_555 1_555 1_555 yes
S(3) C(7) S(4) C(8) 177.6(4) 1_555 1_555 1_555 1_555 yes
S(3) C(7) S(7) S(4) -1.9(3) 1_555 1_555 1_555 1_565 yes
S(3) C(7) S(7) S(8) -174.7(3) 1_555 1_555 1_555 1_555 yes
S(3) C(7) S(7) S(8) -11.3(6) 1_555 1_555 1_555 1_565 yes
S(3) C(7) S(7) C(8) -175.9(6) 1_555 1_555 1_555 1_555 yes
S(3) C(7) S(7) C(9) -145.7(4) 1_555 1_555 1_555 1_555 yes
S(3) C(7) S(7) C(10) -166.5(3) 1_555 1_555 1_555 1_555 yes
S(3) C(7) S(8) S(4) -8.2(3) 1_555 1_555 1_555 1_555 yes
S(3) C(7) S(8) S(7) 171.3(5) 1_555 1_555 1_555 1_555 yes
S(3) C(7) S(8) S(7) -16.0(4) 1_555 1_555 1_555 1_545 yes
S(3) C(7) S(8) N(1) 132.9(3) 1_555 1_555 1_555 1_545 yes
S(3) C(7) S(8) C(2) -121.0(4) 1_555 1_555 1_555 2_756 yes
S(3) C(7) S(8) C(3) -101.0(4) 1_555 1_555 1_555 2_756 yes
S(3) C(7) S(8) C(8) -10.7(4) 1_555 1_555 1_555 1_555 yes
S(3) C(7) S(8) C(9) 150.2(5) 1_555 1_555 1_555 1_555 yes
S(3) C(7) S(8) C(10) 158.5(4) 1_555 1_555 1_555 1_555 yes
S(3) C(7) C(6) S(4) 171.4(3) 1_555 1_555 1_555 1_555 yes
S(3) C(7) C(6) C(1) -23(1) 1_555 1_555 1_555 1_555 yes
S(3) C(7) C(6) C(1) 92.9(2) 1_555 1_555 1_555 2_656 yes
S(3) C(7) C(6) C(6) 76.3(2) 1_555 1_555 1_555 2_656 yes
S(3) C(7) C(6) C(8) 173.5(4) 1_555 1_555 1_555 1_555 yes
S(3) C(7) C(8) S(4) -2.7(5) 1_555 1_555 1_555 1_555 yes
S(3) C(7) C(8) S(7) 175.9(6) 1_555 1_555 1_555 1_555 yes
S(3) C(7) C(8) S(8) 173.4(2) 1_555 1_555 1_555 1_555 yes
S(3) C(7) C(8) C(1) -102.4(3) 1_555 1_555 1_555 2_756 yes
S(3) C(7) C(8) C(6) -4.9(3) 1_555 1_555 1_555 1_555 yes
S(3) C(7) C(8) C(9) 156.7(4) 1_555 1_555 1_555 1_555 yes
S(3) C(7) C(8) C(10) 166.5(3) 1_555 1_555 1_555 1_555 yes
S(3) C(7) C(9) S(7) 60.9(6) 1_555 1_555 1_555 1_555 yes
S(3) C(7) C(9) S(8) -152.2(4) 1_555 1_555 1_555 1_555 yes
S(3) C(7) C(9) C(8) -143.0(6) 1_555 1_555 1_555 1_555 yes
S(3) C(7) C(9) C(10) -162.6(5) 1_555 1_555 1_555 1_555 yes
S(3) C(7) C(9) C(14) 75(1) 1_555 1_555 1_555 1_555 yes
S(3) C(7) C(10) S(7) 85(1) 1_555 1_555 1_555 1_555 yes
S(3) C(7) C(10) S(8) -108(1) 1_555 1_555 1_555 1_555 yes
S(3) C(7) C(10) N(1) -93(1) 1_555 1_555 1_555 1_545 yes
S(3) C(7) C(10) C(8) -102(1) 1_555 1_555 1_555 1_555 yes
S(3) C(7) C(10) C(9) 55(1) 1_555 1_555 1_555 1_555 yes
S(3) C(8) S(4) S(7) -176.38(7) 1_555 1_555 1_555 1_545 yes
S(3) C(8) S(4) S(8) 175.0(3) 1_555 1_555 1_555 1_555 yes
S(3) C(8) S(4) C(1) -7.7(2) 1_555 1_555 1_555 1_555 yes
S(3) C(8) S(4) C(6) -4.8(2) 1_555 1_555 1_555 1_555 yes
S(3) C(8) S(4) C(7) -1.6(3) 1_555 1_555 1_555 1_555 yes
S(3) C(8) S(7) S(4) -4.9(1) 1_555 1_555 1_555 1_565 yes
S(3) C(8) S(7) S(8) -175.4(2) 1_555 1_555 1_555 1_555 yes
S(3) C(8) S(7) S(8) -95.6(8) 1_555 1_555 1_555 1_565 yes
S(3) C(8) S(7) C(7) 2.6(4) 1_555 1_555 1_555 1_555 yes
S(3) C(8) S(7) C(9) -146.8(3) 1_555 1_555 1_555 1_555 yes
S(3) C(8) S(7) C(10) -166.5(2) 1_555 1_555 1_555 1_555 yes
S(3) C(8) S(8) S(4) -162.1(10) 1_555 1_555 1_555 1_555 yes
S(3) C(8) S(8) S(7) 15.3(7) 1_555 1_555 1_555 1_555 yes
S(3) C(8) S(8) S(7) -170.5(7) 1_555 1_555 1_555 1_545 yes
S(3) C(8) S(8) N(1) -80(1) 1_555 1_555 1_555 1_545 yes
S(3) C(8) S(8) C(2) 90.1(8) 1_555 1_555 1_555 2_756 yes
S(3) C(8) S(8) C(3) 113.1(7) 1_555 1_555 1_555 2_756 yes
S(3) C(8) S(8) C(7) 14.1(5) 1_555 1_555 1_555 1_555 yes
S(3) C(8) S(8) C(9) -2.1(8) 1_555 1_555 1_555 1_555 yes
S(3) C(8) S(8) C(10) 3.1(8) 1_555 1_555 1_555 1_555 yes
S(3) C(8) C(1) C(6) 21.3(2) 1_555 1_555 2_756 2_756 yes
S(3) C(8) C(6) S(4) 172.4(3) 1_555 1_555 1_555 1_555 yes
S(3) C(8) C(6) C(1) -169(1) 1_555 1_555 1_555 1_555 yes
S(3) C(8) C(6) C(1) 94.2(1) 1_555 1_555 1_555 2_656 yes
S(3) C(8) C(6) C(6) 87.5(1) 1_555 1_555 1_555 2_656 yes
S(3) C(8) C(6) C(7) -4.6(3) 1_555 1_555 1_555 1_555 yes
S(3) C(8) C(7) S(4) 2.7(5) 1_555 1_555 1_555 1_555 yes
S(3) C(8) C(7) S(7) -175.9(6) 1_555 1_555 1_555 1_555 yes
S(3) C(8) C(7) S(8) -173.4(2) 1_555 1_555 1_555 1_555 yes
S(3) C(8) C(7) C(6) 4.9(3) 1_555 1_555 1_555 1_555 yes
S(3) C(8) C(7) C(9) -156.7(4) 1_555 1_555 1_555 1_555 yes
S(3) C(8) C(7) C(10) -166.5(3) 1_555 1_555 1_555 1_555 yes
S(3) C(8) C(9) S(7) 30.3(3) 1_555 1_555 1_555 1_555 yes
S(3) C(8) C(9) S(8) 179.4(2) 1_555 1_555 1_555 1_555 yes
S(3) C(8) C(9) C(7) 13.5(2) 1_555 1_555 1_555 1_555 yes
S(3) C(8) C(9) C(10) 172.5(5) 1_555 1_555 1_555 1_555 yes
S(3) C(8) C(9) C(14) 148(1) 1_555 1_555 1_555 1_555 yes
S(3) C(8) C(10) S(7) 15.1(2) 1_555 1_555 1_555 1_555 yes
S(3) C(8) C(10) S(8) -178.9(3) 1_555 1_555 1_555 1_555 yes
S(3) C(8) C(10) N(1) -163.6(2) 1_555 1_555 1_555 1_545 yes
S(3) C(8) C(10) C(7) 9.6(2) 1_555 1_555 1_555 1_555 yes
S(3) C(8) C(10) C(9) -9.1(6) 1_555 1_555 1_555 1_555 yes
S(4) S(2) S(1) S(5) -170.61(5) 1_555 1_555 1_555 1_555 yes
S(4) S(2) S(1) S(6) -144.1(1) 1_555 1_555 1_555 1_565 yes
S(4) S(2) S(1) C(1) -2.9(2) 1_555 1_555 1_555 1_555 yes
S(4) S(2) S(1) C(2) -171.4(1) 1_555 1_555 1_555 1_555 yes
S(4) S(2) S(1) C(3) -171.4(2) 1_555 1_555 1_555 1_555 yes
S(4) S(2) S(1) C(6) -1.8(1) 1_555 1_555 1_555 1_555 yes
S(4) S(2) S(6) S(5) 120.2(3) 1_555 1_555 1_555 1_555 yes
S(4) S(2) S(6) S(5) -68.6(3) 1_555 1_555 1_555 1_545 yes
S(4) S(2) S(6) O(1) 50.9(4) 1_555 1_555 1_555 2_746 yes
S(4) S(2) S(6) C(2) 121.0(3) 1_555 1_555 1_555 1_555 yes
S(4) S(2) S(6) C(3) 120.3(4) 1_555 1_555 1_555 1_555 yes
S(4) S(2) S(6) C(4) 124.7(3) 1_555 1_555 1_555 1_555 yes
S(4) S(2) S(6) C(5) 158.4(3) 1_555 1_555 1_555 1_555 yes
S(4) S(2) C(1) C(2) -176.1(2) 1_555 1_555 1_555 1_555 yes
S(4) S(2) C(1) C(3) -173.1(2) 1_555 1_555 1_555 1_555 yes
S(4) S(2) C(1) C(6) -1.2(3) 1_555 1_555 1_555 1_555 yes
S(4) S(2) C(1) C(6) 84.4(1) 1_555 1_555 1_555 2_656 yes
S(4) S(2) C(1) C(8) -87.2(1) 1_555 1_555 1_555 2_756 yes
S(4) S(2) C(2) S(5) -164.3(7) 1_555 1_555 1_555 1_555 yes
S(4) S(2) C(2) S(6) -170.11(7) 1_555 1_555 1_555 1_555 yes
S(4) S(2) C(2) S(8) -77.78(10) 1_555 1_555 1_555 2_756 yes
S(4) S(2) C(2) C(1) 4.0(2) 1_555 1_555 1_555 1_555 yes
S(4) S(2) C(2) C(3) -169.3(3) 1_555 1_555 1_555 1_555 yes
S(4) S(2) C(2) C(4) -174.2(2) 1_555 1_555 1_555 1_555 yes
S(4) S(2) C(2) C(5) 171.7(1) 1_555 1_555 1_555 1_555 yes
S(4) S(2) C(3) S(5) 17.1(6) 1_555 1_555 1_555 1_555 yes
S(4) S(2) C(3) S(6) -162.8(1) 1_555 1_555 1_555 1_555 yes
S(4) S(2) C(3) S(8) -57.5(3) 1_555 1_555 1_555 2_756 yes
S(4) S(2) C(3) C(1) 12.3(3) 1_555 1_555 1_555 1_555 yes
S(4) S(2) C(3) C(2) 18.6(5) 1_555 1_555 1_555 1_555 yes
S(4) S(2) C(3) C(4) 135(2) 1_555 1_555 1_555 1_555 yes
S(4) S(2) C(3) C(5) 157.3(3) 1_555 1_555 1_555 1_555 yes
S(4) S(2) C(6) C(1) 178.1(4) 1_555 1_555 1_555 1_555 yes
S(4) S(2) C(6) C(1) 79.6(2) 1_555 1_555 1_555 2_656 yes
S(4) S(2) C(6) C(6) 99.8(2) 1_555 1_555 1_555 2_656 yes
S(4) S(2) C(6) C(7) -16.6(5) 1_555 1_555 1_555 1_555 yes
S(4) S(2) C(6) C(8) -6.4(1) 1_555 1_555 1_555 1_555 yes
S(4) S(3) S(1) S(5) 119.2(2) 1_555 1_555 1_555 1_555 yes
S(4) S(3) S(1) S(6) 169.34(4) 1_555 1_555 1_555 1_565 yes
S(4) S(3) S(1) C(1) 2.8(2) 1_555 1_555 1_555 1_555 yes
S(4) S(3) S(1) C(2) 22.5(3) 1_555 1_555 1_555 1_555 yes
S(4) S(3) S(1) C(3) 10.1(1) 1_555 1_555 1_555 1_555 yes
S(4) S(3) S(1) C(6) 1.8(2) 1_555 1_555 1_555 1_555 yes
S(4) S(3) S(7) S(8) 2.41(5) 1_555 1_555 1_555 1_555 yes
S(4) S(3) S(7) S(8) 172.87(6) 1_555 1_555 1_555 1_565 yes
S(4) S(3) S(7) C(7) -1.8(3) 1_555 1_555 1_555 1_555 yes
S(4) S(3) S(7) C(8) 0.1(1) 1_555 1_555 1_555 1_555 yes
S(4) S(3) S(7) C(9) 40.6(3) 1_555 1_555 1_555 1_555 yes
S(4) S(3) S(7) C(10) 13.0(2) 1_555 1_555 1_555 1_555 yes
S(4) S(3) C(1) C(2) 174.8(3) 1_555 1_555 1_555 1_555 yes
S(4) S(3) C(1) C(3) 163.7(6) 1_555 1_555 1_555 1_555 yes
S(4) S(3) C(1) C(6) 1.3(3) 1_555 1_555 1_555 1_555 yes
S(4) S(3) C(1) C(6) -88.59(10) 1_555 1_555 1_555 2_656 yes
S(4) S(3) C(1) C(8) 90.65(10) 1_555 1_555 1_555 2_756 yes
S(4) S(3) C(6) C(1) -178.0(5) 1_555 1_555 1_555 1_555 yes
S(4) S(3) C(6) C(1) -80.0(2) 1_555 1_555 1_555 2_656 yes
S(4) S(3) C(6) C(6) -102.0(3) 1_555 1_555 1_555 2_656 yes
S(4) S(3) C(6) C(7) 9.0(3) 1_555 1_555 1_555 1_555 yes
S(4) S(3) C(6) C(8) 5.6(2) 1_555 1_555 1_555 1_555 yes
S(4) S(3) C(7) S(7) 178.0(3) 1_555 1_555 1_555 1_555 yes
S(4) S(3) C(7) S(8) 7.6(3) 1_555 1_555 1_555 1_555 yes
S(4) S(3) C(7) C(6) -5.4(2) 1_555 1_555 1_555 1_555 yes
S(4) S(3) C(7) C(8) 1.6(3) 1_555 1_555 1_555 1_555 yes
S(4) S(3) C(7) C(9) 138.7(5) 1_555 1_555 1_555 1_555 yes
S(4) S(3) C(7) C(10) 98(1) 1_555 1_555 1_555 1_555 yes
S(4) S(3) C(8) S(7) -179.8(2) 1_555 1_555 1_555 1_555 yes
S(4) S(3) C(8) S(8) 163.6(9) 1_555 1_555 1_555 1_555 yes
S(4) S(3) C(8) C(1) -93.6(2) 1_555 1_555 1_555 2_756 yes
S(4) S(3) C(8) C(6) -5.1(2) 1_555 1_555 1_555 1_555 yes
S(4) S(3) C(8) C(7) -177.5(4) 1_555 1_555 1_555 1_555 yes
S(4) S(3) C(8) C(9) 161.6(3) 1_555 1_555 1_555 1_555 yes
S(4) S(3) C(8) C(10) 166.0(3) 1_555 1_555 1_555 1_555 yes
S(4) S(8) S(7) S(8) -167.4(1) 1_555 1_555 1_555 1_565 yes
S(4) S(8) S(7) C(7) 0.4(2) 1_555 1_555 1_555 1_555 yes
S(4) S(8) S(7) C(8) 1.4(2) 1_555 1_555 1_555 1_555 yes
S(4) S(8) S(7) C(9) -142.8(4) 1_555 1_555 1_555 1_555 yes
S(4) S(8) S(7) C(10) -163.6(3) 1_555 1_555 1_555 1_555 yes
S(4) S(8) C(2) S(5) -167.2(1) 1_555 1_555 2_756 2_756 yes
S(4) S(8) C(2) C(3) 65.2(2) 1_555 1_555 2_756 2_756 yes
S(4) S(8) C(3) S(6) 112.7(1) 1_555 1_555 2_756 2_756 yes
S(4) S(8) C(3) C(2) -122.2(2) 1_555 1_555 2_756 2_756 yes
S(4) S(8) C(7) S(7) -179.5(2) 1_555 1_555 1_555 1_555 yes
S(4) S(8) C(7) C(6) 0.8(1) 1_555 1_555 1_555 1_555 yes
S(4) S(8) C(7) C(8) 2.5(4) 1_555 1_555 1_555 1_555 yes
S(4) S(8) C(7) C(9) -158.4(3) 1_555 1_555 1_555 1_555 yes
S(4) S(8) C(7) C(10) -166.7(2) 1_555 1_555 1_555 1_555 yes
S(4) S(8) C(8) S(7) -177.4(3) 1_555 1_555 1_555 1_555 yes
S(4) S(8) C(8) C(1) 92.1(2) 1_555 1_555 1_555 2_756 yes
S(4) S(8) C(8) C(6) -0.3(4) 1_555 1_555 1_555 1_555 yes
S(4) S(8) C(8) C(7) -176.2(6) 1_555 1_555 1_555 1_555 yes
S(4) S(8) C(8) C(9) -160.0(3) 1_555 1_555 1_555 1_555 yes
S(4) S(8) C(8) C(10) -165.2(3) 1_555 1_555 1_555 1_555 yes
S(4) S(8) C(9) S(7) 39.4(4) 1_555 1_555 1_555 1_555 yes
S(4) S(8) C(9) C(7) 18.4(2) 1_555 1_555 1_555 1_555 yes
S(4) S(8) C(9) C(8) 11.2(2) 1_555 1_555 1_555 1_555 yes
S(4) S(8) C(9) C(10) 179.6(6) 1_555 1_555 1_555 1_555 yes
S(4) S(8) C(9) C(14) -179.6(3) 1_555 1_555 1_555 1_555 yes
S(4) S(8) C(10) S(7) 23.2(4) 1_555 1_555 1_555 1_555 yes
S(4) S(8) C(10) N(1) -153.8(2) 1_555 1_555 1_555 1_545 yes
S(4) S(8) C(10) C(7) 15.3(3) 1_555 1_555 1_555 1_555 yes
S(4) S(8) C(10) C(8) 11.1(2) 1_555 1_555 1_555 1_555 yes
S(4) S(8) C(10) C(9) -0.5(8) 1_555 1_555 1_555 1_555 yes
S(4) C(1) S(1) S(5) -172.7(4) 1_555 1_555 1_555 1_555 yes
S(4) C(1) S(1) S(6) -46.7(8) 1_555 1_555 1_555 1_565 yes
S(4) C(1) S(1) C(2) -177.9(5) 1_555 1_555 1_555 1_555 yes
S(4) C(1) S(1) C(3) 179.2(5) 1_555 1_555 1_555 1_555 yes
S(4) C(1) S(1) C(6) -5.9(3) 1_555 1_555 1_555 1_555 yes
S(4) C(1) S(2) S(6) 169.89(8) 1_555 1_555 1_555 1_555 yes
S(4) C(1) S(2) C(2) 176.1(2) 1_555 1_555 1_555 1_555 yes
S(4) C(1) S(2) C(3) 173.1(2) 1_555 1_555 1_555 1_555 yes
S(4) C(1) S(2) C(6) 1.2(3) 1_555 1_555 1_555 1_555 yes
S(4) C(1) S(3) S(7) -16.5(2) 1_555 1_555 1_555 1_555 yes
S(4) C(1) S(3) C(6) -1.3(3) 1_555 1_555 1_555 1_555 yes
S(4) C(1) S(3) C(7) -9.2(2) 1_555 1_555 1_555 1_555 yes
S(4) C(1) S(3) C(8) -4.6(1) 1_555 1_555 1_555 1_555 yes
S(4) C(1) C(2) S(5) 159.8(5) 1_555 1_555 1_555 1_555 yes
S(4) C(1) C(2) S(6) -7.2(7) 1_555 1_555 1_555 1_555 yes
S(4) C(1) C(2) S(8) 73.9(6) 1_555 1_555 1_555 2_756 yes
S(4) C(1) C(2) C(3) -8.7(7) 1_555 1_555 1_555 1_555 yes
S(4) C(1) C(2) C(4) -7(1) 1_555 1_555 1_555 1_555 yes
S(4) C(1) C(2) C(5) -30.5(8) 1_555 1_555 1_555 1_555 yes
S(4) C(1) C(3) S(5) 173.4(2) 1_555 1_555 1_555 1_555 yes
S(4) C(1) C(3) S(6) 2.5(8) 1_555 1_555 1_555 1_555 yes
S(4) C(1) C(3) S(8) 93.1(2) 1_555 1_555 1_555 2_756 yes
S(4) C(1) C(3) C(2) 176.4(3) 1_555 1_555 1_555 1_555 yes
S(4) C(1) C(3) C(4) 175.9(2) 1_555 1_555 1_555 1_555 yes
S(4) C(1) C(3) C(5) -137.0(4) 1_555 1_555 1_555 1_555 yes
S(4) C(1) C(6) C(1) 80.9(3) 1_555 1_555 1_555 2_656 yes
S(4) C(1) C(6) C(6) 93.2(3) 1_555 1_555 1_555 2_656 yes
S(4) C(1) C(6) C(7) -163(1) 1_555 1_555 1_555 1_555 yes
S(4) C(1) C(6) C(8) -14.2(8) 1_555 1_555 1_555 1_555 yes
S(4) C(1) C(6) C(1) 0.6(3) 1_555 1_555 2_656 2_656 yes
S(4) C(1) C(8) S(8) -141.8(2) 1_555 1_555 2_756 2_756 yes
S(4) C(1) C(8) C(7) 90.1(2) 1_555 1_555 2_756 2_756 yes
S(4) C(6) S(1) S(5) 31.4(6) 1_555 1_555 1_555 1_555 yes
S(4) C(6) S(1) S(6) 169.2(4) 1_555 1_555 1_555 1_565 yes
S(4) C(6) S(1) C(1) 9.0(4) 1_555 1_555 1_555 1_555 yes
S(4) C(6) S(1) C(2) 18.3(6) 1_555 1_555 1_555 1_555 yes
S(4) C(6) S(1) C(3) 13.7(5) 1_555 1_555 1_555 1_555 yes
S(4) C(6) S(2) S(6) 163.1(1) 1_555 1_555 1_555 1_555 yes
S(4) C(6) S(2) C(1) -178.1(4) 1_555 1_555 1_555 1_555 yes
S(4) C(6) S(2) C(2) 177.1(2) 1_555 1_555 1_555 1_555 yes
S(4) C(6) S(2) C(3) 172.6(2) 1_555 1_555 1_555 1_555 yes
S(4) C(6) S(3) S(7) -11.2(3) 1_555 1_555 1_555 1_555 yes
S(4) C(6) S(3) C(1) 178.0(5) 1_555 1_555 1_555 1_555 yes
S(4) C(6) S(3) C(7) -9.0(3) 1_555 1_555 1_555 1_555 yes
S(4) C(6) S(3) C(8) -5.6(2) 1_555 1_555 1_555 1_555 yes
S(4) C(6) C(1) C(2) 164.8(9) 1_555 1_555 1_555 1_555 yes
S(4) C(6) C(1) C(3) 23(1) 1_555 1_555 1_555 1_555 yes
S(4) C(6) C(1) C(6) -93.2(3) 1_555 1_555 1_555 2_656 yes
S(4) C(6) C(1) C(8) 95.9(3) 1_555 1_555 1_555 2_756 yes
S(4) C(6) C(1) C(6) 155.1(2) 1_555 1_555 2_656 2_656 yes
S(4) C(6) C(6) S(4) 95.8(3) 1_555 1_555 2_656 2_656 yes
S(4) C(6) C(6) C(1) -24.8(2) 1_555 1_555 2_656 2_656 yes
S(4) C(6) C(7) S(7) 179.6(7) 1_555 1_555 1_555 1_555 yes
S(4) C(6) C(7) S(8) -1.2(2) 1_555 1_555 1_555 1_555 yes
S(4) C(6) C(7) C(8) -2.1(2) 1_555 1_555 1_555 1_555 yes
S(4) C(6) C(7) C(9) 51.0(6) 1_555 1_555 1_555 1_555 yes
S(4) C(6) C(7) C(10) 9.7(3) 1_555 1_555 1_555 1_555 yes
S(4) C(6) C(8) S(7) 177.5(2) 1_555 1_555 1_555 1_555 yes
S(4) C(6) C(8) S(8) 0.4(5) 1_555 1_555 1_555 1_555 yes
S(4) C(6) C(8) C(1) -88.3(2) 1_555 1_555 1_555 2_756 yes
S(4) C(6) C(8) C(7) 177.1(3) 1_555 1_555 1_555 1_555 yes
S(4) C(6) C(8) C(9) 153.9(4) 1_555 1_555 1_555 1_555 yes
S(4) C(6) C(8) C(10) 147.6(8) 1_555 1_555 1_555 1_555 yes
S(4) C(7) S(3) S(7) -178.0(3) 1_555 1_555 1_555 1_555 yes
S(4) C(7) S(3) C(1) 8.7(2) 1_555 1_555 1_555 1_555 yes
S(4) C(7) S(3) C(6) 5.4(2) 1_555 1_555 1_555 1_555 yes
S(4) C(7) S(3) C(8) -1.6(3) 1_555 1_555 1_555 1_555 yes
S(4) C(7) S(7) S(8) -1.6(7) 1_555 1_555 1_555 1_555 yes
S(4) C(7) S(7) S(8) 161.8(5) 1_555 1_555 1_555 1_565 yes
S(4) C(7) S(7) C(8) -2.9(5) 1_555 1_555 1_555 1_555 yes
S(4) C(7) S(7) C(9) 27.4(9) 1_555 1_555 1_555 1_555 yes
S(4) C(7) S(7) C(10) 6.6(8) 1_555 1_555 1_555 1_555 yes
S(4) C(7) S(8) S(7) 179.5(2) 1_555 1_555 1_555 1_555 yes
S(4) C(7) S(8) S(7) -7.8(1) 1_555 1_555 1_555 1_545 yes
S(4) C(7) S(8) N(1) 141.1(2) 1_555 1_555 1_555 1_545 yes
S(4) C(7) S(8) C(2) -112.76(9) 1_555 1_555 1_555 2_756 yes
S(4) C(7) S(8) C(3) -92.8(1) 1_555 1_555 1_555 2_756 yes
S(4) C(7) S(8) C(8) -2.5(4) 1_555 1_555 1_555 1_555 yes
S(4) C(7) S(8) C(9) 158.4(3) 1_555 1_555 1_555 1_555 yes
S(4) C(7) S(8) C(10) 166.7(2) 1_555 1_555 1_555 1_555 yes
S(4) C(7) C(6) C(1) 164(1) 1_555 1_555 1_555 1_555 yes
S(4) C(7) C(6) C(1) -78.6(1) 1_555 1_555 1_555 2_656 yes
S(4) C(7) C(6) C(6) -95.2(2) 1_555 1_555 1_555 2_656 yes
S(4) C(7) C(6) C(8) 2.1(2) 1_555 1_555 1_555 1_555 yes
S(4) C(7) C(8) S(7) 178.6(2) 1_555 1_555 1_555 1_555 yes
S(4) C(7) C(8) S(8) 176.1(6) 1_555 1_555 1_555 1_555 yes
S(4) C(7) C(8) C(1) -99.7(3) 1_555 1_555 1_555 2_756 yes
S(4) C(7) C(8) C(6) -2.2(3) 1_555 1_555 1_555 1_555 yes
S(4) C(7) C(8) C(9) 159.4(3) 1_555 1_555 1_555 1_555 yes
S(4) C(7) C(8) C(10) 169.2(4) 1_555 1_555 1_555 1_555 yes
S(4) C(7) C(9) S(7) -170.7(3) 1_555 1_555 1_555 1_555 yes
S(4) C(7) C(9) S(8) -23.8(3) 1_555 1_555 1_555 1_555 yes
S(4) C(7) C(9) C(8) -14.6(2) 1_555 1_555 1_555 1_555 yes
S(4) C(7) C(9) C(10) -34.2(6) 1_555 1_555 1_555 1_555 yes
S(4) C(7) C(9) C(14) -156.6(9) 1_555 1_555 1_555 1_555 yes
S(4) C(7) C(10) S(7) -178.0(2) 1_555 1_555 1_555 1_555 yes
S(4) C(7) C(10) S(8) -12.3(2) 1_555 1_555 1_555 1_555 yes
S(4) C(7) C(10) N(1) 2.6(4) 1_555 1_555 1_555 1_545 yes
S(4) C(7) C(10) C(8) -6.5(2) 1_555 1_555 1_555 1_555 yes
S(4) C(7) C(10) C(9) 151.6(5) 1_555 1_555 1_555 1_555 yes
S(4) C(8) S(3) S(7) 179.8(2) 1_555 1_555 1_555 1_555 yes
S(4) C(8) S(3) C(1) 6.6(2) 1_555 1_555 1_555 1_555 yes
S(4) C(8) S(3) C(6) 5.1(2) 1_555 1_555 1_555 1_555 yes
S(4) C(8) S(3) C(7) 177.5(4) 1_555 1_555 1_555 1_555 yes
S(4) C(8) S(7) S(8) -175.7(5) 1_555 1_555 1_555 1_555 yes
S(4) C(8) S(7) S(8) -95.9(9) 1_555 1_555 1_555 1_565 yes
S(4) C(8) S(7) C(7) 2.3(4) 1_555 1_555 1_555 1_555 yes
S(4) C(8) S(7) C(9) -147.1(5) 1_555 1_555 1_555 1_555 yes
S(4) C(8) S(7) C(10) -166.9(4) 1_555 1_555 1_555 1_555 yes
S(4) C(8) S(8) S(7) 177.4(3) 1_555 1_555 1_555 1_555 yes
S(4) C(8) S(8) S(7) -8.4(2) 1_555 1_555 1_555 1_545 yes
S(4) C(8) S(8) N(1) 81.5(6) 1_555 1_555 1_555 1_545 yes
S(4) C(8) S(8) C(2) -107.8(2) 1_555 1_555 1_555 2_756 yes
S(4) C(8) S(8) C(3) -84.8(2) 1_555 1_555 1_555 2_756 yes
S(4) C(8) S(8) C(7) 176.2(6) 1_555 1_555 1_555 1_555 yes
S(4) C(8) S(8) C(9) 160.0(3) 1_555 1_555 1_555 1_555 yes
S(4) C(8) S(8) C(10) 165.2(3) 1_555 1_555 1_555 1_555 yes
S(4) C(8) C(1) C(6) -60.4(2) 1_555 1_555 2_756 2_756 yes
S(4) C(8) C(6) C(1) 18(1) 1_555 1_555 1_555 1_555 yes
S(4) C(8) C(6) C(1) -78.2(2) 1_555 1_555 1_555 2_656 yes
S(4) C(8) C(6) C(6) -84.9(2) 1_555 1_555 1_555 2_656 yes
S(4) C(8) C(6) C(7) -177.1(3) 1_555 1_555 1_555 1_555 yes
S(4) C(8) C(7) S(7) -178.6(2) 1_555 1_555 1_555 1_555 yes
S(4) C(8) C(7) S(8) -176.1(6) 1_555 1_555 1_555 1_555 yes
S(4) C(8) C(7) C(6) 2.2(3) 1_555 1_555 1_555 1_555 yes
S(4) C(8) C(7) C(9) -159.4(3) 1_555 1_555 1_555 1_555 yes
S(4) C(8) C(7) C(10) -169.2(4) 1_555 1_555 1_555 1_555 yes
S(4) C(8) C(9) S(7) 110.9(7) 1_555 1_555 1_555 1_555 yes
S(4) C(8) C(9) S(8) -100.0(7) 1_555 1_555 1_555 1_555 yes
S(4) C(8) C(9) C(7) 94.1(7) 1_555 1_555 1_555 1_555 yes
S(4) C(8) C(9) C(10) -107.0(8) 1_555 1_555 1_555 1_555 yes
S(4) C(8) C(9) C(14) -130(1) 1_555 1_555 1_555 1_555 yes
S(4) C(8) C(10) S(7) 165.0(5) 1_555 1_555 1_555 1_555 yes
S(4) C(8) C(10) S(8) -29.0(5) 1_555 1_555 1_555 1_555 yes
S(4) C(8) C(10) N(1) -13.6(6) 1_555 1_555 1_555 1_545 yes
S(4) C(8) C(10) C(7) 159.5(7) 1_555 1_555 1_555 1_555 yes
S(4) C(8) C(10) C(9) 140.8(6) 1_555 1_555 1_555 1_555 yes
S(5) S(1) S(2) S(6) 1.44(5) 1_555 1_555 1_555 1_555 yes
S(5) S(1) S(2) C(1) -167.7(2) 1_555 1_555 1_555 1_555 yes
S(5) S(1) S(2) C(2) 0.8(1) 1_555 1_555 1_555 1_555 yes
S(5) S(1) S(2) C(3) 0.7(1) 1_555 1_555 1_555 1_555 yes
S(5) S(1) S(2) C(6) -168.8(1) 1_555 1_555 1_555 1_555 yes
S(5) S(1) S(3) S(7) -4.1(6) 1_555 1_555 1_555 1_555 yes
S(5) S(1) S(3) C(1) 116.4(3) 1_555 1_555 1_555 1_555 yes
S(5) S(1) S(3) C(6) 117.4(3) 1_555 1_555 1_555 1_555 yes
S(5) S(1) S(3) C(7) 105.7(4) 1_555 1_555 1_555 1_555 yes
S(5) S(1) S(3) C(8) 114.8(2) 1_555 1_555 1_555 1_555 yes
S(5) S(1) C(1) C(2) 5.2(2) 1_555 1_555 1_555 1_555 yes
S(5) S(1) C(1) C(3) 8.2(2) 1_555 1_555 1_555 1_555 yes
S(5) S(1) C(1) C(6) -166.7(3) 1_555 1_555 1_555 1_555 yes
S(5) S(1) C(1) C(6) 114.8(1) 1_555 1_555 1_555 2_656 yes
S(5) S(1) C(1) C(8) -83.4(2) 1_555 1_555 1_555 2_756 yes
S(5) S(1) C(2) S(6) -179.9(5) 1_555 1_555 1_555 1_555 yes
S(5) S(1) C(2) S(8) -103.2(2) 1_555 1_555 1_555 2_756 yes
S(5) S(1) C(2) C(1) -172.4(2) 1_555 1_555 1_555 1_555 yes
S(5) S(1) C(2) C(3) -178.5(5) 1_555 1_555 1_555 1_555 yes
S(5) S(1) C(2) C(4) 10.2(3) 1_555 1_555 1_555 1_555 yes
S(5) S(1) C(2) C(5) 92.0(7) 1_555 1_555 1_555 1_555 yes
S(5) S(1) C(3) S(6) 4.9(7) 1_555 1_555 1_555 1_555 yes
S(5) S(1) C(3) S(8) -91.06(7) 1_555 1_555 1_555 2_756 yes
S(5) S(1) C(3) C(1) -172.5(2) 1_555 1_555 1_555 1_555 yes
S(5) S(1) C(3) C(2) 0.9(3) 1_555 1_555 1_555 1_555 yes
S(5) S(1) C(3) C(4) 4.5(1) 1_555 1_555 1_555 1_555 yes
S(5) S(1) C(3) C(5) 25.7(2) 1_555 1_555 1_555 1_555 yes
S(5) S(1) C(6) C(1) 22.4(5) 1_555 1_555 1_555 1_555 yes
S(5) S(1) C(6) C(1) 111.3(2) 1_555 1_555 1_555 2_656 yes
S(5) S(1) C(6) C(6) 111.6(2) 1_555 1_555 1_555 2_656 yes
S(5) S(1) C(6) C(7) -150.3(2) 1_555 1_555 1_555 1_555 yes
S(5) S(1) C(6) C(8) -148.0(6) 1_555 1_555 1_555 1_555 yes
S(5) S(6) S(2) C(1) 6.1(2) 1_555 1_555 1_555 1_555 yes
S(5) S(6) S(2) C(2) -0.77(10) 1_555 1_555 1_555 1_555 yes
S(5) S(6) S(2) C(3) -0.1(2) 1_555 1_555 1_555 1_555 yes
S(5) S(6) S(2) C(6) 15.8(2) 1_555 1_555 1_555 1_555 yes
S(5) S(6) S(5) C(2) 168.1(2) 1_555 1_555 1_545 1_545 yes
S(5) S(6) S(5) C(4) -13.5(5) 1_555 1_555 1_545 1_545 yes
S(5) S(6) C(2) S(8) 103.2(2) 1_555 1_555 1_555 2_756 yes
S(5) S(6) C(2) C(1) 174.7(3) 1_555 1_555 1_555 1_555 yes
S(5) S(6) C(2) C(3) 177.5(5) 1_555 1_555 1_555 1_555 yes
S(5) S(6) C(2) C(4) -5.4(2) 1_555 1_555 1_555 1_555 yes
S(5) S(6) C(2) C(5) -32.5(2) 1_555 1_555 1_555 1_555 yes
S(5) S(6) C(3) S(8) 86.9(1) 1_555 1_555 1_555 2_756 yes
S(5) S(6) C(3) C(1) 171.1(7) 1_555 1_555 1_555 1_555 yes
S(5) S(6) C(3) C(2) -1.6(3) 1_555 1_555 1_555 1_555 yes
S(5) S(6) C(3) C(4) -4.1(1) 1_555 1_555 1_555 1_555 yes
S(5) S(6) C(3) C(5) -31.1(2) 1_555 1_555 1_555 1_555 yes
S(5) S(6) C(4) O(1) -150.3(2) 1_555 1_555 1_555 2_746 yes
S(5) S(6) C(4) O(2) -98.0(4) 1_555 1_555 1_555 4_565 yes
S(5) S(6) C(4) C(2) 5.2(2) 1_555 1_555 1_555 1_555 yes
S(5) S(6) C(4) C(3) 6.3(2) 1_555 1_555 1_555 1_555 yes
S(5) S(6) C(4) C(5) 122.8(4) 1_555 1_555 1_555 1_555 yes
S(5) S(6) C(5) O(1) -109.6(2) 1_555 1_555 1_555 2_746 yes
S(5) S(6) C(5) O(2) -158.0(3) 1_555 1_555 1_555 2_646 yes
S(5) S(6) C(5) N(1) 120.7(5) 1_555 1_555 1_555 2_646 yes
S(5) S(6) C(5) C(2) 19.5(1) 1_555 1_555 1_555 1_555 yes
S(5) S(6) C(5) C(3) 30.9(2) 1_555 1_555 1_555 1_555 yes
S(5) S(6) C(5) C(4) -33.0(2) 1_555 1_555 1_555 1_555 yes
S(5) C(2) S(1) S(6) 7.9(2) 1_555 1_555 1_555 1_565 yes
S(5) C(2) S(1) C(1) 172.4(2) 1_555 1_555 1_555 1_555 yes
S(5) C(2) S(1) C(3) 178.5(5) 1_555 1_555 1_555 1_555 yes
S(5) C(2) S(1) C(6) 168.4(2) 1_555 1_555 1_555 1_555 yes
S(5) C(2) S(2) S(6) 5.8(8) 1_555 1_555 1_555 1_555 yes
S(5) C(2) S(2) C(1) -168.3(8) 1_555 1_555 1_555 1_555 yes
S(5) C(2) S(2) C(3) 5.0(7) 1_555 1_555 1_555 1_555 yes
S(5) C(2) S(2) C(6) -166.2(8) 1_555 1_555 1_555 1_555 yes
S(5) C(2) S(6) O(1) -18.5(2) 1_555 1_555 1_555 2_746 yes
S(5) C(2) S(6) C(3) -177.5(5) 1_555 1_555 1_555 1_555 yes
S(5) C(2) S(6) C(4) 5.4(2) 1_555 1_555 1_555 1_555 yes
S(5) C(2) S(6) C(5) 32.5(2) 1_555 1_555 1_555 1_555 yes
S(5) C(2) S(8) C(8) -132.4(2) 1_555 1_555 2_756 2_756 yes
S(5) C(2) S(8) C(10) -30.6(2) 1_555 1_555 2_756 2_756 yes
S(5) C(2) C(1) C(3) 168.5(7) 1_555 1_555 1_555 1_555 yes
S(5) C(2) C(1) C(6) 7(1) 1_555 1_555 1_555 1_555 yes
S(5) C(2) C(1) C(6) -91.3(6) 1_555 1_555 1_555 2_656 yes
S(5) C(2) C(1) C(8) 75.6(6) 1_555 1_555 1_555 2_756 yes
S(5) C(2) C(3) S(6) 3.2(6) 1_555 1_555 1_555 1_555 yes
S(5) C(2) C(3) S(8) -98.5(3) 1_555 1_555 1_555 2_756 yes
S(5) C(2) C(3) C(1) -174.0(4) 1_555 1_555 1_555 1_555 yes
S(5) C(2) C(3) C(4) 5.7(3) 1_555 1_555 1_555 1_555 yes
S(5) C(2) C(3) C(5) 22.5(4) 1_555 1_555 1_555 1_555 yes
S(5) C(2) C(4) S(6) -171.6(3) 1_555 1_555 1_555 1_555 yes
S(5) C(2) C(4) O(1) -143.0(3) 1_555 1_555 1_555 2_746 yes
S(5) C(2) C(4) O(2) -23.1(2) 1_555 1_555 1_555 4_565 yes
S(5) C(2) C(4) C(3) -173.0(4) 1_555 1_555 1_555 1_555 yes
S(5) C(2) C(4) C(5) 155.4(4) 1_555 1_555 1_555 1_555 yes
S(5) C(2) C(5) S(6) -144.8(2) 1_555 1_555 1_555 1_555 yes
S(5) C(2) C(5) O(1) -78.2(2) 1_555 1_555 1_555 2_746 yes
S(5) C(2) C(5) O(2) -20(3) 1_555 1_555 1_555 2_646 yes
S(5) C(2) C(5) N(1) 65.9(2) 1_555 1_555 1_555 2_646 yes
S(5) C(2) C(5) C(3) -161.2(3) 1_555 1_555 1_555 1_555 yes
S(5) C(2) C(5) C(4) -16.6(2) 1_555 1_555 1_555 1_555 yes
S(5) C(3) S(1) S(6) 10.4(1) 1_555 1_555 1_555 1_565 yes
S(5) C(3) S(1) C(1) 172.5(2) 1_555 1_555 1_555 1_555 yes
S(5) C(3) S(1) C(2) -0.9(3) 1_555 1_555 1_555 1_555 yes
S(5) C(3) S(1) C(6) 170.3(1) 1_555 1_555 1_555 1_555 yes
S(5) C(3) S(2) S(6) 179.9(6) 1_555 1_555 1_555 1_555 yes
S(5) C(3) S(2) C(1) 4.8(4) 1_555 1_555 1_555 1_555 yes
S(5) C(3) S(2) C(2) -1.5(2) 1_555 1_555 1_555 1_555 yes
S(5) C(3) S(2) C(6) 8.7(4) 1_555 1_555 1_555 1_555 yes
S(5) C(3) S(6) O(1) -26.9(3) 1_555 1_555 1_555 2_746 yes
S(5) C(3) S(6) C(2) 1.6(3) 1_555 1_555 1_555 1_555 yes
S(5) C(3) S(6) C(4) 4.1(1) 1_555 1_555 1_555 1_555 yes
S(5) C(3) S(6) C(5) 31.1(2) 1_555 1_555 1_555 1_555 yes
S(5) C(3) S(8) C(8) -117.3(2) 1_555 1_555 2_756 2_756 yes
S(5) C(3) S(8) C(10) -6.9(2) 1_555 1_555 2_756 2_756 yes
S(5) C(3) C(1) C(2) -3.0(2) 1_555 1_555 1_555 1_555 yes
S(5) C(3) C(1) C(6) 156(1) 1_555 1_555 1_555 1_555 yes
S(5) C(3) C(1) C(6) -90.1(2) 1_555 1_555 1_555 2_656 yes
S(5) C(3) C(1) C(8) 85.0(1) 1_555 1_555 1_555 2_756 yes
S(5) C(3) C(2) S(6) -3.2(6) 1_555 1_555 1_555 1_555 yes
S(5) C(3) C(2) S(8) 98.5(3) 1_555 1_555 1_555 2_756 yes
S(5) C(3) C(2) C(1) 174.0(4) 1_555 1_555 1_555 1_555 yes
S(5) C(3) C(2) C(4) -5.7(3) 1_555 1_555 1_555 1_555 yes
S(5) C(3) C(2) C(5) -22.5(4) 1_555 1_555 1_555 1_555 yes
S(5) C(3) C(4) S(6) -173.0(2) 1_555 1_555 1_555 1_555 yes
S(5) C(3) C(4) O(1) -150.4(2) 1_555 1_555 1_555 2_746 yes
S(5) C(3) C(4) O(2) -40.0(2) 1_555 1_555 1_555 4_565 yes
S(5) C(3) C(4) C(2) 4.8(2) 1_555 1_555 1_555 1_555 yes
S(5) C(3) C(4) C(5) 147.9(3) 1_555 1_555 1_555 1_555 yes
S(5) C(3) C(5) S(6) -144.4(2) 1_555 1_555 1_555 1_555 yes
S(5) C(3) C(5) O(1) -99.6(2) 1_555 1_555 1_555 2_746 yes
S(5) C(3) C(5) O(2) -163.7(5) 1_555 1_555 1_555 2_646 yes
S(5) C(3) C(5) N(1) 74.7(2) 1_555 1_555 1_555 2_646 yes
S(5) C(3) C(5) C(2) 12.3(2) 1_555 1_555 1_555 1_555 yes
S(5) C(3) C(5) C(4) -20.5(2) 1_555 1_555 1_555 1_555 yes
S(5) C(4) S(6) O(1) 150.3(2) 1_555 1_555 1_555 2_746 yes
S(5) C(4) S(6) C(2) -5.2(2) 1_555 1_555 1_555 1_555 yes
S(5) C(4) S(6) C(3) -6.3(2) 1_555 1_555 1_555 1_555 yes
S(5) C(4) S(6) C(5) -122.8(4) 1_555 1_555 1_555 1_555 yes
S(5) C(4) C(2) S(6) 171.6(3) 1_555 1_555 1_555 1_555 yes
S(5) C(4) C(2) S(8) 94.6(2) 1_555 1_555 1_555 2_756 yes
S(5) C(4) C(2) C(1) 171.8(8) 1_555 1_555 1_555 1_555 yes
S(5) C(4) C(2) C(3) 173.0(4) 1_555 1_555 1_555 1_555 yes
S(5) C(4) C(2) C(5) -155.4(4) 1_555 1_555 1_555 1_555 yes
S(5) C(4) C(3) S(6) 173.0(2) 1_555 1_555 1_555 1_555 yes
S(5) C(4) C(3) S(8) 69.7(2) 1_555 1_555 1_555 2_756 yes
S(5) C(4) C(3) C(1) -4.2(3) 1_555 1_555 1_555 1_555 yes
S(5) C(4) C(3) C(2) -4.8(2) 1_555 1_555 1_555 1_555 yes
S(5) C(4) C(3) C(5) -147.9(3) 1_555 1_555 1_555 1_555 yes
S(5) C(4) C(5) S(6) 67.0(4) 1_555 1_555 1_555 1_555 yes
S(5) C(4) C(5) O(1) 147.4(3) 1_555 1_555 1_555 2_746 yes
S(5) C(4) C(5) O(2) -163.9(2) 1_555 1_555 1_555 2_646 yes
S(5) C(4) C(5) N(1) -101.1(3) 1_555 1_555 1_555 2_646 yes
S(5) C(4) C(5) C(2) 16.3(2) 1_555 1_555 1_555 1_555 yes
S(5) C(4) C(5) C(3) 31.4(3) 1_555 1_555 1_555 1_555 yes
S(5) C(5) S(6) O(1) 109.6(2) 1_555 1_555 1_555 2_746 yes
S(5) C(5) S(6) C(2) -19.5(1) 1_555 1_555 1_555 1_555 yes
S(5) C(5) S(6) C(3) -30.9(2) 1_555 1_555 1_555 1_555 yes
S(5) C(5) S(6) C(4) 33.0(2) 1_555 1_555 1_555 1_555 yes
S(5) C(5) C(2) S(6) 144.8(2) 1_555 1_555 1_555 1_555 yes
S(5) C(5) C(2) S(8) 96.2(2) 1_555 1_555 1_555 2_756 yes
S(5) C(5) C(2) C(1) -175.5(3) 1_555 1_555 1_555 1_555 yes
S(5) C(5) C(2) C(3) 161.2(3) 1_555 1_555 1_555 1_555 yes
S(5) C(5) C(2) C(4) 16.6(2) 1_555 1_555 1_555 1_555 yes
S(5) C(5) C(3) S(6) 144.4(2) 1_555 1_555 1_555 1_555 yes
S(5) C(5) C(3) S(8) 64.8(1) 1_555 1_555 1_555 2_756 yes
S(5) C(5) C(3) C(1) -57.0(5) 1_555 1_555 1_555 1_555 yes
S(5) C(5) C(3) C(2) -12.3(2) 1_555 1_555 1_555 1_555 yes
S(5) C(5) C(3) C(4) 20.5(2) 1_555 1_555 1_555 1_555 yes
S(5) C(5) C(4) S(6) -67.0(4) 1_555 1_555 1_555 1_555 yes
S(5) C(5) C(4) O(1) -147.4(3) 1_555 1_555 1_555 2_746 yes
S(5) C(5) C(4) O(2) 160.5(10) 1_555 1_555 1_555 4_565 yes
S(5) C(5) C(4) C(2) -16.3(2) 1_555 1_555 1_555 1_555 yes
S(5) C(5) C(4) C(3) -31.4(3) 1_555 1_555 1_555 1_555 yes
S(6) S(2) S(1) C(1) 169.2(3) 1_555 1_555 1_555 1_555 yes
S(6) S(2) S(1) C(2) 0.7(1) 1_555 1_555 1_555 1_555 yes
S(6) S(2) S(1) C(3) 0.7(1) 1_555 1_555 1_555 1_555 yes
S(6) S(2) S(1) C(6) 170.3(1) 1_555 1_555 1_555 1_555 yes
S(6) S(2) S(4) S(7) 54.2(3) 1_555 1_555 1_555 1_545 yes
S(6) S(2) S(4) S(8) 19.1(6) 1_555 1_555 1_555 1_555 yes
S(6) S(2) S(4) C(1) -119.9(4) 1_555 1_555 1_555 1_555 yes
S(6) S(2) S(4) C(6) -119.0(3) 1_555 1_555 1_555 1_555 yes
S(6) S(2) S(4) C(7) -112.5(3) 1_555 1_555 1_555 1_555 yes
S(6) S(2) S(4) C(8) -103.5(4) 1_555 1_555 1_555 1_555 yes
S(6) S(2) C(1) C(2) -6.3(2) 1_555 1_555 1_555 1_555 yes
S(6) S(2) C(1) C(3) -3.2(2) 1_555 1_555 1_555 1_555 yes
S(6) S(2) C(1) C(6) 168.7(3) 1_555 1_555 1_555 1_555 yes
S(6) S(2) C(1) C(6) -105.8(1) 1_555 1_555 1_555 2_656 yes
S(6) S(2) C(1) C(8) 82.7(2) 1_555 1_555 1_555 2_756 yes
S(6) S(2) C(2) S(8) 92.33(8) 1_555 1_555 1_555 2_756 yes
S(6) S(2) C(2) C(1) 174.1(2) 1_555 1_555 1_555 1_555 yes
S(6) S(2) C(2) C(3) 0.8(3) 1_555 1_555 1_555 1_555 yes
S(6) S(2) C(2) C(4) -4.1(2) 1_555 1_555 1_555 1_555 yes
S(6) S(2) C(2) C(5) -18.2(1) 1_555 1_555 1_555 1_555 yes
S(6) S(2) C(3) S(8) 105.2(2) 1_555 1_555 1_555 2_756 yes
S(6) S(2) C(3) C(1) 175.1(2) 1_555 1_555 1_555 1_555 yes
S(6) S(2) C(3) C(2) -178.6(5) 1_555 1_555 1_555 1_555 yes
S(6) S(2) C(3) C(4) -61(2) 1_555 1_555 1_555 1_555 yes
S(6) S(2) C(3) C(5) -40.0(3) 1_555 1_555 1_555 1_555 yes
S(6) S(2) C(6) C(1) -18.8(4) 1_555 1_555 1_555 1_555 yes
S(6) S(2) C(6) C(1) -117.3(2) 1_555 1_555 1_555 2_656 yes
S(6) S(2) C(6) C(6) -97.1(2) 1_555 1_555 1_555 2_656 yes
S(6) S(2) C(6) C(7) 146.4(5) 1_555 1_555 1_555 1_555 yes
S(6) S(2) C(6) C(8) 156.7(2) 1_555 1_555 1_555 1_555 yes
S(6) S(5) S(1) C(1) -9.6(2) 1_555 1_555 1_555 1_555 yes
S(6) S(5) S(1) C(2) 0.1(2) 1_555 1_555 1_555 1_555 yes
S(6) S(5) S(1) C(3) -0.7(1) 1_555 1_555 1_555 1_555 yes
S(6) S(5) S(1) C(6) -21.3(2) 1_555 1_555 1_555 1_555 yes
S(6) S(5) C(2) S(8) -88.0(1) 1_555 1_555 1_555 2_756 yes
S(6) S(5) C(2) C(1) -167.3(6) 1_555 1_555 1_555 1_555 yes
S(6) S(5) C(2) C(3) -1.6(3) 1_555 1_555 1_555 1_555 yes
S(6) S(5) C(2) C(4) 7.3(2) 1_555 1_555 1_555 1_555 yes
S(6) S(5) C(2) C(5) 20.4(1) 1_555 1_555 1_555 1_555 yes
S(6) S(5) C(3) S(8) -105.0(2) 1_555 1_555 1_555 2_756 yes
S(6) S(5) C(3) C(1) -176.6(3) 1_555 1_555 1_555 1_555 yes
S(6) S(5) C(3) C(2) 177.4(5) 1_555 1_555 1_555 1_555 yes
S(6) S(5) C(3) C(4) 6.3(2) 1_555 1_555 1_555 1_555 yes
S(6) S(5) C(3) C(5) 23.2(2) 1_555 1_555 1_555 1_555 yes
S(6) S(5) C(4) O(1) 63.8(4) 1_555 1_555 1_555 2_746 yes
S(6) S(5) C(4) O(2) 153.4(2) 1_555 1_555 1_555 4_565 yes
S(6) S(5) C(4) C(2) -7.3(2) 1_555 1_555 1_555 1_555 yes
S(6) S(5) C(4) C(3) -4.0(1) 1_555 1_555 1_555 1_555 yes
S(6) S(5) C(4) C(5) -34.3(3) 1_555 1_555 1_555 1_555 yes
S(6) S(5) C(5) O(1) 86.9(2) 1_555 1_555 1_555 2_746 yes
S(6) S(5) C(5) O(2) 146.7(4) 1_555 1_555 1_555 2_646 yes
S(6) S(5) C(5) N(1) -156.1(2) 1_555 1_555 1_555 2_646 yes
S(6) S(5) C(5) C(2) -31.8(2) 1_555 1_555 1_555 1_555 yes
S(6) S(5) C(5) C(3) -22.3(1) 1_555 1_555 1_555 1_555 yes
S(6) S(5) C(5) C(4) 121.2(4) 1_555 1_555 1_555 1_555 yes
S(6) S(5) C(2) C(3) 170.5(4) 1_555 1_545 1_545 1_545 yes
S(6) S(5) C(4) C(5) 154.6(3) 1_555 1_545 1_545 1_545 yes
S(6) C(2) S(1) C(1) -7.5(4) 1_555 1_555 1_555 1_555 yes
S(6) C(2) S(1) C(3) -1.4(2) 1_555 1_555 1_555 1_555 yes
S(6) C(2) S(1) C(6) -11.4(4) 1_555 1_555 1_555 1_555 yes
S(6) C(2) S(2) C(1) -174.1(2) 1_555 1_555 1_555 1_555 yes
S(6) C(2) S(2) C(3) -0.8(3) 1_555 1_555 1_555 1_555 yes
S(6) C(2) S(2) C(6) -172.0(1) 1_555 1_555 1_555 1_555 yes
S(6) C(2) S(5) C(3) 1.6(3) 1_555 1_555 1_555 1_555 yes
S(6) C(2) S(5) C(4) -7.3(2) 1_555 1_555 1_555 1_555 yes
S(6) C(2) S(5) C(5) -20.4(1) 1_555 1_555 1_555 1_555 yes
S(6) C(2) S(8) C(8) 130.0(2) 1_555 1_555 2_756 2_756 yes
S(6) C(2) S(8) C(10) -128.3(2) 1_555 1_555 2_756 2_756 yes
S(6) C(2) C(1) C(3) 1.5(2) 1_555 1_555 1_555 1_555 yes
S(6) C(2) C(1) C(6) -159(1) 1_555 1_555 1_555 1_555 yes
S(6) C(2) C(1) C(6) 101.7(1) 1_555 1_555 1_555 2_656 yes
S(6) C(2) C(1) C(8) -91.4(1) 1_555 1_555 1_555 2_756 yes
S(6) C(2) C(3) S(8) -101.7(3) 1_555 1_555 1_555 2_756 yes
S(6) C(2) C(3) C(1) -177.2(4) 1_555 1_555 1_555 1_555 yes
S(6) C(2) C(3) C(4) 2.5(4) 1_555 1_555 1_555 1_555 yes
S(6) C(2) C(3) C(5) 19.3(3) 1_555 1_555 1_555 1_555 yes
S(6) C(2) C(4) O(1) 28.6(2) 1_555 1_555 1_555 2_746 yes
S(6) C(2) C(4) O(2) 148.5(2) 1_555 1_555 1_555 4_565 yes
S(6) C(2) C(4) C(3) -1.5(2) 1_555 1_555 1_555 1_555 yes
S(6) C(2) C(4) C(5) -33.1(2) 1_555 1_555 1_555 1_555 yes
S(6) C(2) C(5) O(1) 66.6(2) 1_555 1_555 1_555 2_746 yes
S(6) C(2) C(5) O(2) 124(3) 1_555 1_555 1_555 2_646 yes
S(6) C(2) C(5) N(1) -149.2(2) 1_555 1_555 1_555 2_646 yes
S(6) C(2) C(5) C(3) -16.4(2) 1_555 1_555 1_555 1_555 yes
S(6) C(2) C(5) C(4) 128.2(3) 1_555 1_555 1_555 1_555 yes
S(6) C(3) S(1) C(1) 177.4(8) 1_555 1_555 1_555 1_555 yes
S(6) C(3) S(1) C(2) 4.0(6) 1_555 1_555 1_555 1_555 yes
S(6) C(3) S(1) C(6) 175.2(7) 1_555 1_555 1_555 1_555 yes
S(6) C(3) S(2) C(1) -175.1(2) 1_555 1_555 1_555 1_555 yes
S(6) C(3) S(2) C(2) 178.6(5) 1_555 1_555 1_555 1_555 yes
S(6) C(3) S(2) C(6) -171.2(2) 1_555 1_555 1_555 1_555 yes
S(6) C(3) S(5) C(2) -177.4(5) 1_555 1_555 1_555 1_555 yes
S(6) C(3) S(5) C(4) -6.3(2) 1_555 1_555 1_555 1_555 yes
S(6) C(3) S(5) C(5) -23.2(2) 1_555 1_555 1_555 1_555 yes
S(6) C(3) S(8) C(8) 146.5(2) 1_555 1_555 2_756 2_756 yes
S(6) C(3) S(8) C(10) -103.1(2) 1_555 1_555 2_756 2_756 yes
S(6) C(3) C(1) C(2) -173.9(8) 1_555 1_555 1_555 1_555 yes
S(6) C(3) C(1) C(6) -14(1) 1_555 1_555 1_555 1_555 yes
S(6) C(3) C(1) C(6) 99.0(6) 1_555 1_555 1_555 2_656 yes
S(6) C(3) C(1) C(8) -85.9(6) 1_555 1_555 1_555 2_756 yes
S(6) C(3) C(2) S(8) 101.7(3) 1_555 1_555 1_555 2_756 yes
S(6) C(3) C(2) C(1) 177.2(4) 1_555 1_555 1_555 1_555 yes
S(6) C(3) C(2) C(4) -2.5(4) 1_555 1_555 1_555 1_555 yes
S(6) C(3) C(2) C(5) -19.3(3) 1_555 1_555 1_555 1_555 yes
S(6) C(3) C(4) O(1) 22.5(2) 1_555 1_555 1_555 2_746 yes
S(6) C(3) C(4) O(2) 132.9(3) 1_555 1_555 1_555 4_565 yes
S(6) C(3) C(4) C(2) 177.7(3) 1_555 1_555 1_555 1_555 yes
S(6) C(3) C(4) C(5) -39.1(2) 1_555 1_555 1_555 1_555 yes
S(6) C(3) C(5) O(1) 44.8(2) 1_555 1_555 1_555 2_746 yes
S(6) C(3) C(5) O(2) -19.4(4) 1_555 1_555 1_555 2_646 yes
S(6) C(3) C(5) N(1) -140.9(3) 1_555 1_555 1_555 2_646 yes
S(6) C(3) C(5) C(2) 156.6(3) 1_555 1_555 1_555 1_555 yes
S(6) C(3) C(5) C(4) 123.8(3) 1_555 1_555 1_555 1_555 yes
S(6) C(4) S(5) C(2) 7.3(2) 1_555 1_555 1_555 1_555 yes
S(6) C(4) S(5) C(3) 4.0(1) 1_555 1_555 1_555 1_555 yes
S(6) C(4) S(5) C(5) 34.3(3) 1_555 1_555 1_555 1_555 yes
S(6) C(4) C(2) S(8) -76.9(1) 1_555 1_555 1_555 2_756 yes
S(6) C(4) C(2) C(1) 0.2(8) 1_555 1_555 1_555 1_555 yes
S(6) C(4) C(2) C(3) 1.5(2) 1_555 1_555 1_555 1_555 yes
S(6) C(4) C(2) C(5) 33.1(2) 1_555 1_555 1_555 1_555 yes
S(6) C(4) C(3) S(8) -103.3(2) 1_555 1_555 1_555 2_756 yes
S(6) C(4) C(3) C(1) -177.2(4) 1_555 1_555 1_555 1_555 yes
S(6) C(4) C(3) C(2) -177.7(3) 1_555 1_555 1_555 1_555 yes
S(6) C(4) C(3) C(5) 39.1(2) 1_555 1_555 1_555 1_555 yes
S(6) C(4) C(5) O(1) 80.4(2) 1_555 1_555 1_555 2_746 yes
S(6) C(4) C(5) O(2) 129.1(3) 1_555 1_555 1_555 2_646 yes
S(6) C(4) C(5) N(1) -168.1(3) 1_555 1_555 1_555 2_646 yes
S(6) C(4) C(5) C(2) -50.7(2) 1_555 1_555 1_555 1_555 yes
S(6) C(4) C(5) C(3) -35.6(2) 1_555 1_555 1_555 1_555 yes
S(6) C(5) S(5) C(2) 31.8(2) 1_555 1_555 1_555 1_555 yes
S(6) C(5) S(5) C(3) 22.3(1) 1_555 1_555 1_555 1_555 yes
S(6) C(5) S(5) C(4) -121.2(4) 1_555 1_555 1_555 1_555 yes
S(6) C(5) C(2) S(8) -48.6(2) 1_555 1_555 1_555 2_756 yes
S(6) C(5) C(2) C(1) 39.7(3) 1_555 1_555 1_555 1_555 yes
S(6) C(5) C(2) C(3) 16.4(2) 1_555 1_555 1_555 1_555 yes
S(6) C(5) C(2) C(4) -128.2(3) 1_555 1_555 1_555 1_555 yes
S(6) C(5) C(3) S(8) -79.6(2) 1_555 1_555 1_555 2_756 yes
S(6) C(5) C(3) C(1) 158.7(5) 1_555 1_555 1_555 1_555 yes
S(6) C(5) C(3) C(2) -156.6(3) 1_555 1_555 1_555 1_555 yes
S(6) C(5) C(3) C(4) -123.8(3) 1_555 1_555 1_555 1_555 yes
S(6) C(5) C(4) O(1) -80.4(2) 1_555 1_555 1_555 2_746 yes
S(6) C(5) C(4) O(2) -132.5(7) 1_555 1_555 1_555 4_565 yes
S(6) C(5) C(4) C(2) 50.7(2) 1_555 1_555 1_555 1_555 yes
S(6) C(5) C(4) C(3) 35.6(2) 1_555 1_555 1_555 1_555 yes
S(7) S(3) S(1) C(1) -120.4(4) 1_555 1_555 1_555 1_555 yes
S(7) S(3) S(1) C(2) -100.8(5) 1_555 1_555 1_555 1_555 yes
S(7) S(3) S(1) C(3) -113.1(4) 1_555 1_555 1_555 1_555 yes
S(7) S(3) S(1) C(6) -121.4(4) 1_555 1_555 1_555 1_555 yes
S(7) S(3) S(4) S(8) -2.84(6) 1_555 1_555 1_555 1_555 yes
S(7) S(3) S(4) C(1) 172.0(1) 1_555 1_555 1_555 1_555 yes
S(7) S(3) S(4) C(6) 171.0(3) 1_555 1_555 1_555 1_555 yes
S(7) S(3) S(4) C(7) 1.1(2) 1_555 1_555 1_555 1_555 yes
S(7) S(3) S(4) C(8) -0.1(2) 1_555 1_555 1_555 1_555 yes
S(7) S(3) C(1) C(2) 158.3(2) 1_555 1_555 1_555 1_555 yes
S(7) S(3) C(1) C(3) 147.1(5) 1_555 1_555 1_555 1_555 yes
S(7) S(3) C(1) C(6) -15.2(5) 1_555 1_555 1_555 1_555 yes
S(7) S(3) C(1) C(6) -105.1(2) 1_555 1_555 1_555 2_656 yes
S(7) S(3) C(1) C(8) 74.1(2) 1_555 1_555 1_555 2_756 yes
S(7) S(3) C(6) C(1) 170.8(3) 1_555 1_555 1_555 1_555 yes
S(7) S(3) C(6) C(1) -91.2(2) 1_555 1_555 1_555 2_656 yes
S(7) S(3) C(6) C(6) -113.3(1) 1_555 1_555 1_555 2_656 yes
S(7) S(3) C(6) C(7) -2.3(2) 1_555 1_555 1_555 1_555 yes
S(7) S(3) C(6) C(8) -5.6(2) 1_555 1_555 1_555 1_555 yes
S(7) S(3) C(7) S(8) -170.4(6) 1_555 1_555 1_555 1_555 yes
S(7) S(3) C(7) C(6) 176.6(3) 1_555 1_555 1_555 1_555 yes
S(7) S(3) C(7) C(8) -176.3(5) 1_555 1_555 1_555 1_555 yes
S(7) S(3) C(7) C(9) -39.2(4) 1_555 1_555 1_555 1_555 yes
S(7) S(3) C(7) C(10) -79(1) 1_555 1_555 1_555 1_555 yes
S(7) S(3) C(8) S(8) -16.6(7) 1_555 1_555 1_555 1_555 yes
S(7) S(3) C(8) C(1) 86.2(1) 1_555 1_555 1_555 2_756 yes
S(7) S(3) C(8) C(6) 174.7(2) 1_555 1_555 1_555 1_555 yes
S(7) S(3) C(8) C(7) 2.3(3) 1_555 1_555 1_555 1_555 yes
S(7) S(3) C(8) C(9) -18.6(2) 1_555 1_555 1_555 1_555 yes
S(7) S(3) C(8) C(10) -14.2(2) 1_555 1_555 1_555 1_555 yes
S(7) S(8) S(4) C(1) -7.3(2) 1_555 1_555 1_555 1_555 yes
S(7) S(8) S(4) C(6) -1.8(2) 1_555 1_555 1_555 1_555 yes
S(7) S(8) S(4) C(7) -0.3(1) 1_555 1_555 1_555 1_555 yes
S(7) S(8) S(4) C(8) -2.0(2) 1_555 1_555 1_555 1_555 yes
S(7) S(8) C(2) C(3) 149.5(2) 1_555 1_555 2_756 2_756 yes
S(7) S(8) C(3) C(2) -32.6(2) 1_555 1_555 2_756 2_756 yes
S(7) S(8) C(7) C(6) -179.7(3) 1_555 1_555 1_555 1_555 yes
S(7) S(8) C(7) C(8) -178.0(5) 1_555 1_555 1_555 1_555 yes
S(7) S(8) C(7) C(9) 21.0(3) 1_555 1_555 1_555 1_555 yes
S(7) S(8) C(7) C(10) 12.8(3) 1_555 1_555 1_555 1_555 yes
S(7) S(8) C(8) C(1) -90.5(1) 1_555 1_555 1_555 2_756 yes
S(7) S(8) C(8) C(6) 177.1(7) 1_555 1_555 1_555 1_555 yes
S(7) S(8) C(8) C(7) 1.3(3) 1_555 1_555 1_555 1_555 yes
S(7) S(8) C(8) C(9) 17.5(2) 1_555 1_555 1_555 1_555 yes
S(7) S(8) C(8) C(10) 12.2(3) 1_555 1_555 1_555 1_555 yes
S(7) S(8) C(9) C(7) -21.0(2) 1_555 1_555 1_555 1_555 yes
S(7) S(8) C(9) C(8) -28.2(3) 1_555 1_555 1_555 1_555 yes
S(7) S(8) C(9) C(10) 140.2(9) 1_555 1_555 1_555 1_555 yes
S(7) S(8) C(9) C(14) 141.0(7) 1_555 1_555 1_555 1_555 yes
S(7) S(8) C(10) N(1) -177.0(2) 1_555 1_555 1_555 1_545 yes
S(7) S(8) C(10) C(7) -8.0(2) 1_555 1_555 1_555 1_555 yes
S(7) S(8) C(10) C(8) -12.1(3) 1_555 1_555 1_555 1_555 yes
S(7) S(8) C(10) C(9) -23.7(5) 1_555 1_555 1_555 1_555 yes
S(7) C(7) S(3) C(1) -173.3(2) 1_555 1_555 1_555 1_555 yes
S(7) C(7) S(3) C(6) -176.6(3) 1_555 1_555 1_555 1_555 yes
S(7) C(7) S(3) C(8) 176.3(5) 1_555 1_555 1_555 1_555 yes
S(7) C(7) S(4) S(8) 1.8(8) 1_555 1_555 1_555 1_555 yes
S(7) C(7) S(4) C(1) 178.6(8) 1_555 1_555 1_555 1_555 yes
S(7) C(7) S(4) C(6) -179.5(9) 1_555 1_555 1_555 1_555 yes
S(7) C(7) S(4) C(8) 3.9(7) 1_555 1_555 1_555 1_555 yes
S(7) C(7) S(8) N(1) -38.4(4) 1_555 1_555 1_555 1_545 yes
S(7) C(7) S(8) C(2) 67.8(2) 1_555 1_555 1_555 2_756 yes
S(7) C(7) S(8) C(3) 87.7(2) 1_555 1_555 1_555 2_756 yes
S(7) C(7) S(8) C(8) 178.0(5) 1_555 1_555 1_555 1_555 yes
S(7) C(7) S(8) C(9) -21.0(3) 1_555 1_555 1_555 1_555 yes
S(7) C(7) S(8) C(10) -12.8(3) 1_555 1_555 1_555 1_555 yes
S(7) C(7) C(6) C(1) -15(1) 1_555 1_555 1_555 1_555 yes
S(7) C(7) C(6) C(1) 101.0(7) 1_555 1_555 1_555 2_656 yes
S(7) C(7) C(6) C(6) 84.4(7) 1_555 1_555 1_555 2_656 yes
S(7) C(7) C(6) C(8) -178.3(8) 1_555 1_555 1_555 1_555 yes
S(7) C(7) C(8) S(8) -2.5(7) 1_555 1_555 1_555 1_555 yes
S(7) C(7) C(8) C(1) 81.7(4) 1_555 1_555 1_555 2_756 yes
S(7) C(7) C(8) C(6) 179.2(4) 1_555 1_555 1_555 1_555 yes
S(7) C(7) C(8) C(9) -19.2(4) 1_555 1_555 1_555 1_555 yes
S(7) C(7) C(8) C(10) -9.4(4) 1_555 1_555 1_555 1_555 yes
S(7) C(7) C(9) S(8) 146.9(4) 1_555 1_555 1_555 1_555 yes
S(7) C(7) C(9) C(8) 156.1(4) 1_555 1_555 1_555 1_555 yes
S(7) C(7) C(9) C(10) 136.5(7) 1_555 1_555 1_555 1_555 yes
S(7) C(7) C(9) C(14) 14.1(9) 1_555 1_555 1_555 1_555 yes
S(7) C(7) C(10) S(8) 165.7(3) 1_555 1_555 1_555 1_555 yes
S(7) C(7) C(10) N(1) -179.3(4) 1_555 1_555 1_555 1_545 yes
S(7) C(7) C(10) C(8) 171.6(4) 1_555 1_555 1_555 1_555 yes
S(7) C(7) C(10) C(9) -30.3(5) 1_555 1_555 1_555 1_555 yes
S(7) C(8) S(3) C(1) -173.2(1) 1_555 1_555 1_555 1_555 yes
S(7) C(8) S(3) C(6) -174.7(2) 1_555 1_555 1_555 1_555 yes
S(7) C(8) S(3) C(7) -2.3(3) 1_555 1_555 1_555 1_555 yes
S(7) C(8) S(4) S(8) 175.3(6) 1_555 1_555 1_555 1_555 yes
S(7) C(8) S(4) C(1) -7.4(5) 1_555 1_555 1_555 1_555 yes
S(7) C(8) S(4) C(6) -4.5(4) 1_555 1_555 1_555 1_555 yes
S(7) C(8) S(4) C(7) -1.3(2) 1_555 1_555 1_555 1_555 yes
S(7) C(8) S(8) N(1) -95.9(6) 1_555 1_555 1_555 1_545 yes
S(7) C(8) S(8) C(2) 74.8(1) 1_555 1_555 1_555 2_756 yes
S(7) C(8) S(8) C(3) 97.8(1) 1_555 1_555 1_555 2_756 yes
S(7) C(8) S(8) C(7) -1.3(3) 1_555 1_555 1_555 1_555 yes
S(7) C(8) S(8) C(9) -17.5(2) 1_555 1_555 1_555 1_555 yes
S(7) C(8) S(8) C(10) -12.2(3) 1_555 1_555 1_555 1_555 yes
S(7) C(8) C(1) C(6) 87.5(2) 1_555 1_555 2_756 2_756 yes
S(7) C(8) C(6) C(1) -164(1) 1_555 1_555 1_555 1_555 yes
S(7) C(8) C(6) C(1) 99.3(1) 1_555 1_555 1_555 2_656 yes
S(7) C(8) C(6) C(6) 92.6(1) 1_555 1_555 1_555 2_656 yes
S(7) C(8) C(6) C(7) 0.4(2) 1_555 1_555 1_555 1_555 yes
S(7) C(8) C(7) S(8) 2.5(7) 1_555 1_555 1_555 1_555 yes
S(7) C(8) C(7) C(6) -179.2(4) 1_555 1_555 1_555 1_555 yes
S(7) C(8) C(7) C(9) 19.2(4) 1_555 1_555 1_555 1_555 yes
S(7) C(8) C(7) C(10) 9.4(4) 1_555 1_555 1_555 1_555 yes
S(7) C(8) C(9) S(8) 149.1(4) 1_555 1_555 1_555 1_555 yes
S(7) C(8) C(9) C(7) -16.8(3) 1_555 1_555 1_555 1_555 yes
S(7) C(8) C(9) C(10) 142.1(7) 1_555 1_555 1_555 1_555 yes
S(7) C(8) C(9) C(14) 118(1) 1_555 1_555 1_555 1_555 yes
S(7) C(8) C(10) S(8) 166.0(3) 1_555 1_555 1_555 1_555 yes
S(7) C(8) C(10) N(1) -178.6(3) 1_555 1_555 1_555 1_545 yes
S(7) C(8) C(10) C(7) -5.5(2) 1_555 1_555 1_555 1_555 yes
S(7) C(8) C(10) C(9) -24.2(4) 1_555 1_555 1_555 1_555 yes
S(7) C(9) S(8) N(1) -166.4(3) 1_555 1_555 1_555 1_545 yes
S(7) C(9) S(8) C(2) -80.7(4) 1_555 1_555 1_555 2_756 yes
S(7) C(9) S(8) C(3) -80.3(4) 1_555 1_555 1_555 2_756 yes
S(7) C(9) S(8) C(7) 21.0(2) 1_555 1_555 1_555 1_555 yes
S(7) C(9) S(8) C(8) 28.2(3) 1_555 1_555 1_555 1_555 yes
S(7) C(9) S(8) C(10) -140.2(9) 1_555 1_555 1_555 1_555 yes
S(7) C(9) C(7) S(8) -146.9(4) 1_555 1_555 1_555 1_555 yes
S(7) C(9) C(7) C(6) 153.1(6) 1_555 1_555 1_555 1_555 yes
S(7) C(9) C(7) C(8) -156.1(4) 1_555 1_555 1_555 1_555 yes
S(7) C(9) C(7) C(10) -136.5(7) 1_555 1_555 1_555 1_555 yes
S(7) C(9) C(8) S(8) -149.1(4) 1_555 1_555 1_555 1_555 yes
S(7) C(9) C(8) C(1) -74.5(3) 1_555 1_555 1_555 2_756 yes
S(7) C(9) C(8) C(6) 41.9(5) 1_555 1_555 1_555 1_555 yes
S(7) C(9) C(8) C(7) 16.8(3) 1_555 1_555 1_555 1_555 yes
S(7) C(9) C(8) C(10) -142.1(7) 1_555 1_555 1_555 1_555 yes
S(7) C(9) C(10) S(8) 48.3(9) 1_555 1_555 1_555 1_555 yes
S(7) C(9) C(10) N(1) 159.9(5) 1_555 1_555 1_555 1_545 yes
S(7) C(9) C(10) C(7) 31.9(4) 1_555 1_555 1_555 1_555 yes
S(7) C(9) C(10) C(8) 41.2(6) 1_555 1_555 1_555 1_555 yes
S(7) C(9) C(14) O(1) 93.5(5) 1_555 1_555 1_555 1_555 yes
S(7) C(9) C(14) O(2) -156.0(5) 1_555 1_555 1_555 1_555 yes
S(7) C(9) C(14) N(1) -30.2(6) 1_555 1_555 1_555 1_555 yes
S(7) C(9) C(14) N(1) 135.7(5) 1_555 1_555 1_555 3_776 yes
S(7) C(9) C(14) C(11) 119.0(5) 1_555 1_555 1_555 1_555 yes
S(7) C(9) C(14) C(12) 149.0(5) 1_555 1_555 1_555 1_555 yes
S(7) C(9) C(14) C(13) 177.0(5) 1_555 1_555 1_555 1_555 yes
S(7) C(9) C(14) C(14) 48(2) 1_555 1_555 1_555 3_776 yes
S(7) C(10) S(8) N(1) 177.0(2) 1_555 1_555 1_555 1_545 yes
S(7) C(10) S(8) C(2) -96.5(2) 1_555 1_555 1_555 2_756 yes
S(7) C(10) S(8) C(3) -104.5(2) 1_555 1_555 1_555 2_756 yes
S(7) C(10) S(8) C(7) 8.0(2) 1_555 1_555 1_555 1_555 yes
S(7) C(10) S(8) C(8) 12.1(3) 1_555 1_555 1_555 1_555 yes
S(7) C(10) S(8) C(9) 23.7(5) 1_555 1_555 1_555 1_555 yes
S(7) C(10) C(7) S(8) -165.7(3) 1_555 1_555 1_555 1_555 yes
S(7) C(10) C(7) C(6) 175.7(4) 1_555 1_555 1_555 1_555 yes
S(7) C(10) C(7) C(8) -171.6(4) 1_555 1_555 1_555 1_555 yes
S(7) C(10) C(7) C(9) 30.3(5) 1_555 1_555 1_555 1_555 yes
S(7) C(10) C(8) S(8) -166.0(3) 1_555 1_555 1_555 1_555 yes
S(7) C(10) C(8) C(1) -91.4(1) 1_555 1_555 1_555 2_756 yes
S(7) C(10) C(8) C(6) 33.8(7) 1_555 1_555 1_555 1_555 yes
S(7) C(10) C(8) C(7) 5.5(2) 1_555 1_555 1_555 1_555 yes
S(7) C(10) C(8) C(9) 24.2(4) 1_555 1_555 1_555 1_555 yes
S(7) C(10) C(9) S(8) -48.3(9) 1_555 1_555 1_555 1_555 yes
S(7) C(10) C(9) C(7) -31.9(4) 1_555 1_555 1_555 1_555 yes
S(7) C(10) C(9) C(8) -41.2(6) 1_555 1_555 1_555 1_555 yes
S(7) C(10) C(9) C(14) 132.3(8) 1_555 1_555 1_555 1_555 yes
S(8) S(4) S(2) C(1) 139.1(4) 1_555 1_555 1_555 1_555 yes
S(8) S(4) S(2) C(2) 134.6(4) 1_555 1_555 1_555 1_555 yes
S(8) S(4) S(2) C(3) 124.5(4) 1_555 1_555 1_555 1_555 yes
S(8) S(4) S(2) C(6) 138.1(4) 1_555 1_555 1_555 1_555 yes
S(8) S(4) S(3) C(1) -174.8(1) 1_555 1_555 1_555 1_555 yes
S(8) S(4) S(3) C(6) -173.8(3) 1_555 1_555 1_555 1_555 yes
S(8) S(4) S(3) C(7) -3.9(2) 1_555 1_555 1_555 1_555 yes
S(8) S(4) S(3) C(8) -2.7(1) 1_555 1_555 1_555 1_555 yes
S(8) S(4) C(1) C(2) -155.8(5) 1_555 1_555 1_555 1_555 yes
S(8) S(4) C(1) C(3) -161.6(2) 1_555 1_555 1_555 1_555 yes
S(8) S(4) C(1) C(6) 10.2(5) 1_555 1_555 1_555 1_555 yes
S(8) S(4) C(1) C(6) 92.8(2) 1_555 1_555 1_555 2_656 yes
S(8) S(4) C(1) C(8) -71.0(2) 1_555 1_555 1_555 2_756 yes
S(8) S(4) C(6) C(1) -174.2(3) 1_555 1_555 1_555 1_555 yes
S(8) S(4) C(6) C(1) 96.4(1) 1_555 1_555 1_555 2_656 yes
S(8) S(4) C(6) C(6) 105.6(1) 1_555 1_555 1_555 2_656 yes
S(8) S(4) C(6) C(7) 1.4(2) 1_555 1_555 1_555 1_555 yes
S(8) S(4) C(6) C(8) -0.1(2) 1_555 1_555 1_555 1_555 yes
S(8) S(4) C(7) C(6) -178.7(2) 1_555 1_555 1_555 1_555 yes
S(8) S(4) C(7) C(8) -2.1(3) 1_555 1_555 1_555 1_555 yes
S(8) S(4) C(7) C(9) 23.0(3) 1_555 1_555 1_555 1_555 yes
S(8) S(4) C(7) C(10) 7.8(1) 1_555 1_555 1_555 1_555 yes
S(8) S(4) C(8) C(1) -82.9(2) 1_555 1_555 1_555 2_756 yes
S(8) S(4) C(8) C(6) 179.8(2) 1_555 1_555 1_555 1_555 yes
S(8) S(4) C(8) C(7) 176.6(5) 1_555 1_555 1_555 1_555 yes
S(8) S(4) C(8) C(9) 91.9(7) 1_555 1_555 1_555 1_555 yes
S(8) S(4) C(8) C(10) 19.6(4) 1_555 1_555 1_555 1_555 yes
S(8) S(7) S(3) C(1) 16.3(2) 1_555 1_555 1_555 1_555 yes
S(8) S(7) S(3) C(6) 8.5(2) 1_555 1_555 1_555 1_555 yes
S(8) S(7) S(3) C(7) 4.2(3) 1_555 1_555 1_555 1_555 yes
S(8) S(7) S(3) C(8) 2.3(1) 1_555 1_555 1_555 1_555 yes
S(8) S(7) C(7) C(6) 179.2(7) 1_555 1_555 1_555 1_555 yes
S(8) S(7) C(7) C(8) 1.2(3) 1_555 1_555 1_555 1_555 yes
S(8) S(7) C(7) C(9) -29.0(3) 1_555 1_555 1_555 1_555 yes
S(8) S(7) C(7) C(10) -8.2(2) 1_555 1_555 1_555 1_555 yes
S(8) S(7) C(8) C(1) 81.4(2) 1_555 1_555 1_555 2_756 yes
S(8) S(7) C(8) C(6) -178.8(3) 1_555 1_555 1_555 1_555 yes
S(8) S(7) C(8) C(7) -178.0(5) 1_555 1_555 1_555 1_555 yes
S(8) S(7) C(8) C(9) -28.6(4) 1_555 1_555 1_555 1_555 yes
S(8) S(7) C(8) C(10) -8.8(2) 1_555 1_555 1_555 1_555 yes
S(8) S(7) C(9) C(7) 28.8(3) 1_555 1_555 1_555 1_555 yes
S(8) S(7) C(9) C(8) 17.3(2) 1_555 1_555 1_555 1_555 yes
S(8) S(7) C(9) C(10) -25.0(5) 1_555 1_555 1_555 1_555 yes
S(8) S(7) C(9) C(14) -145.9(6) 1_555 1_555 1_555 1_555 yes
S(8) S(7) C(10) N(1) 15(1) 1_555 1_555 1_555 1_545 yes
S(8) S(7) C(10) C(7) 12.7(3) 1_555 1_555 1_555 1_555 yes
S(8) S(7) C(10) C(8) 8.5(2) 1_555 1_555 1_555 1_555 yes
S(8) S(7) C(10) C(9) 139.2(8) 1_555 1_555 1_555 1_555 yes
S(8) C(2) S(1) C(1) 69.2(1) 1_555 2_756 2_756 2_756 yes
S(8) C(2) S(5) C(4) -95.4(2) 1_555 2_756 2_756 2_756 yes
S(8) C(3) S(2) C(1) -69.8(2) 1_555 2_756 2_756 2_756 yes
S(8) C(3) S(6) C(5) 118.0(2) 1_555 2_756 2_756 2_756 yes
S(8) C(7) S(3) C(1) 16.3(5) 1_555 1_555 1_555 1_555 yes
S(8) C(7) S(3) C(6) 13.0(4) 1_555 1_555 1_555 1_555 yes
S(8) C(7) S(3) C(8) 5.9(2) 1_555 1_555 1_555 1_555 yes
S(8) C(7) S(4) C(1) 176.8(1) 1_555 1_555 1_555 1_555 yes
S(8) C(7) S(4) C(6) 178.7(2) 1_555 1_555 1_555 1_555 yes
S(8) C(7) S(4) C(8) 2.1(3) 1_555 1_555 1_555 1_555 yes
S(8) C(7) S(7) C(8) -1.2(3) 1_555 1_555 1_555 1_555 yes
S(8) C(7) S(7) C(9) 29.0(3) 1_555 1_555 1_555 1_555 yes
S(8) C(7) S(7) C(10) 8.2(2) 1_555 1_555 1_555 1_555 yes
S(8) C(7) C(6) C(1) 163(1) 1_555 1_555 1_555 1_555 yes
S(8) C(7) C(6) C(1) -79.8(2) 1_555 1_555 1_555 2_656 yes
S(8) C(7) C(6) C(6) -96.4(1) 1_555 1_555 1_555 2_656 yes
S(8) C(7) C(6) C(8) 0.9(2) 1_555 1_555 1_555 1_555 yes
S(8) C(7) C(8) C(1) 84.2(4) 1_555 1_555 1_555 2_756 yes
S(8) C(7) C(8) C(6) -178.3(4) 1_555 1_555 1_555 1_555 yes
S(8) C(7) C(8) C(9) -16.7(5) 1_555 1_555 1_555 1_555 yes
S(8) C(7) C(8) C(10) -6.9(3) 1_555 1_555 1_555 1_555 yes
S(8) C(7) C(9) C(8) 9.2(3) 1_555 1_555 1_555 1_555 yes
S(8) C(7) C(9) C(10) -10.4(4) 1_555 1_555 1_555 1_555 yes
S(8) C(7) C(9) C(14) -132(1) 1_555 1_555 1_555 1_555 yes
S(8) C(7) C(10) N(1) 14.9(2) 1_555 1_555 1_555 1_545 yes
S(8) C(7) C(10) C(8) 5.8(3) 1_555 1_555 1_555 1_555 yes
S(8) C(7) C(10) C(9) 163.9(6) 1_555 1_555 1_555 1_555 yes
S(8) C(8) S(3) C(1) 170.2(8) 1_555 1_555 1_555 1_555 yes
S(8) C(8) S(3) C(6) 168.7(8) 1_555 1_555 1_555 1_555 yes
S(8) C(8) S(3) C(7) -18.9(7) 1_555 1_555 1_555 1_555 yes
S(8) C(8) S(4) C(1) 177.2(2) 1_555 1_555 1_555 1_555 yes
S(8) C(8) S(4) C(6) -179.8(2) 1_555 1_555 1_555 1_555 yes
S(8) C(8) S(4) C(7) -176.6(5) 1_555 1_555 1_555 1_555 yes
S(8) C(8) S(7) C(7) 178.0(5) 1_555 1_555 1_555 1_555 yes
S(8) C(8) S(7) C(9) 28.6(4) 1_555 1_555 1_555 1_555 yes
S(8) C(8) S(7) C(10) 8.8(2) 1_555 1_555 1_555 1_555 yes
S(8) C(8) C(1) C(6) -174.6(3) 1_555 1_555 2_756 2_756 yes
S(8) C(8) C(6) C(1) 18(1) 1_555 1_555 1_555 1_555 yes
S(8) C(8) C(6) C(1) -77.8(6) 1_555 1_555 1_555 2_656 yes
S(8) C(8) C(6) C(6) -84.5(6) 1_555 1_555 1_555 2_656 yes
S(8) C(8) C(6) C(7) -176.6(7) 1_555 1_555 1_555 1_555 yes
S(8) C(8) C(7) C(6) 178.3(4) 1_555 1_555 1_555 1_555 yes
S(8) C(8) C(7) C(9) 16.7(5) 1_555 1_555 1_555 1_555 yes
S(8) C(8) C(7) C(10) 6.9(3) 1_555 1_555 1_555 1_555 yes
S(8) C(8) C(9) C(7) -165.9(4) 1_555 1_555 1_555 1_555 yes
S(8) C(8) C(9) C(10) -7.0(4) 1_555 1_555 1_555 1_555 yes
S(8) C(8) C(9) C(14) -30(1) 1_555 1_555 1_555 1_555 yes
S(8) C(8) C(10) N(1) 15.4(2) 1_555 1_555 1_555 1_545 yes
S(8) C(8) C(10) C(7) -171.5(4) 1_555 1_555 1_555 1_555 yes
S(8) C(8) C(10) C(9) 169.8(6) 1_555 1_555 1_555 1_555 yes
S(8) C(9) S(7) C(7) -28.8(3) 1_555 1_555 1_555 1_555 yes
S(8) C(9) S(7) C(8) -17.3(2) 1_555 1_555 1_555 1_555 yes
S(8) C(9) S(7) C(10) 25.0(5) 1_555 1_555 1_555 1_555 yes
S(8) C(9) C(7) C(6) -59.9(7) 1_555 1_555 1_555 1_555 yes
S(8) C(9) C(7) C(8) -9.2(3) 1_555 1_555 1_555 1_555 yes
S(8) C(9) C(7) C(10) 10.4(4) 1_555 1_555 1_555 1_555 yes
S(8) C(9) C(8) C(1) 74.6(2) 1_555 1_555 1_555 2_756 yes
S(8) C(9) C(8) C(6) -169.0(3) 1_555 1_555 1_555 1_555 yes
S(8) C(9) C(8) C(7) 165.9(4) 1_555 1_555 1_555 1_555 yes
S(8) C(9) C(8) C(10) 7.0(4) 1_555 1_555 1_555 1_555 yes
S(8) C(9) C(10) N(1) 111(1) 1_555 1_555 1_555 1_545 yes
S(8) C(9) C(10) C(7) -16.4(6) 1_555 1_555 1_555 1_555 yes
S(8) C(9) C(10) C(8) -7.1(4) 1_555 1_555 1_555 1_555 yes
S(8) C(9) C(14) O(1) -39.7(4) 1_555 1_555 1_555 1_555 yes
S(8) C(9) C(14) O(2) 70.8(4) 1_555 1_555 1_555 1_555 yes
S(8) C(9) C(14) N(1) -163.4(5) 1_555 1_555 1_555 1_555 yes
S(8) C(9) C(14) N(1) 2.4(10) 1_555 1_555 1_555 3_776 yes
S(8) C(9) C(14) C(11) -14.2(4) 1_555 1_555 1_555 1_555 yes
S(8) C(9) C(14) C(12) 15.8(5) 1_555 1_555 1_555 1_555 yes
S(8) C(9) C(14) C(13) 43.8(4) 1_555 1_555 1_555 1_555 yes
S(8) C(9) C(14) C(14) -84(2) 1_555 1_555 1_555 3_776 yes
S(8) C(10) S(7) C(7) -12.7(3) 1_555 1_555 1_555 1_555 yes
S(8) C(10) S(7) C(8) -8.5(2) 1_555 1_555 1_555 1_555 yes
S(8) C(10) S(7) C(9) -139.2(8) 1_555 1_555 1_555 1_555 yes
S(8) C(10) C(7) C(6) -18.5(4) 1_555 1_555 1_555 1_555 yes
S(8) C(10) C(7) C(8) -5.8(3) 1_555 1_555 1_555 1_555 yes
S(8) C(10) C(7) C(9) -163.9(6) 1_555 1_555 1_555 1_555 yes
S(8) C(10) C(8) C(1) 74.6(2) 1_555 1_555 1_555 2_756 yes
S(8) C(10) C(8) C(6) -160.2(7) 1_555 1_555 1_555 1_555 yes
S(8) C(10) C(8) C(7) 171.5(4) 1_555 1_555 1_555 1_555 yes
S(8) C(10) C(8) C(9) -169.8(6) 1_555 1_555 1_555 1_555 yes
S(8) C(10) C(9) C(7) 16.4(6) 1_555 1_555 1_555 1_555 yes
S(8) C(10) C(9) C(8) 7.1(4) 1_555 1_555 1_555 1_555 yes
S(8) C(10) C(9) C(14) -179.4(4) 1_555 1_555 1_555 1_555 yes
O(1) O(2) C(13) C(11) 0.0(2) 1_555 3_766 3_766 1_555 yes
O(1) O(2) C(13) C(12) 179.5(4) 1_555 3_766 3_766 3_766 yes
O(1) N(1) O(1) C(11) -80.2(3) 1_555 1_555 3_776 3_776 yes
O(1) N(1) C(11) O(2) -2(1) 1_555 1_555 1_555 3_766 yes
O(1) N(1) C(11) N(1) -82.6(3) 1_555 1_555 1_555 3_776 yes
O(1) N(1) C(11) C(11) -179.6(4) 1_555 1_555 1_555 3_766 yes
O(1) N(1) C(11) C(12) 179.9(4) 1_555 1_555 1_555 1_555 yes
O(1) N(1) C(11) C(12) -179.3(4) 1_555 1_555 1_555 3_766 yes
O(1) N(1) C(11) C(13) -179.7(3) 1_555 1_555 1_555 1_555 yes
O(1) N(1) C(11) C(13) -178.8(9) 1_555 1_555 1_555 3_766 yes
O(1) N(1) C(11) C(14) -178.6(7) 1_555 1_555 1_555 1_555 yes
O(1) N(1) C(11) C(12) -21.0(2) 1_555 1_555 3_776 3_776 yes
O(1) N(1) C(12) O(2) -179.8(2) 1_555 1_555 1_555 1_555 yes
O(1) N(1) C(12) N(1) -67.7(1) 1_555 1_555 1_555 3_776 yes
O(1) N(1) C(12) C(11) 0.0(2) 1_555 1_555 1_555 1_555 yes
O(1) N(1) C(12) C(11) -178.7(5) 1_555 1_555 1_555 3_766 yes
O(1) N(1) C(12) C(12) -10(4) 1_555 1_555 1_555 3_766 yes
O(1) N(1) C(12) C(13) -179.4(4) 1_555 1_555 1_555 1_555 yes
O(1) N(1) C(12) C(13) -0.6(3) 1_555 1_555 1_555 3_766 yes
O(1) N(1) C(12) C(14) -117(23) 1_555 1_555 1_555 1_555 yes
O(1) N(1) C(12) C(11) 159.6(2) 1_555 1_555 3_776 3_776 yes
O(1) N(1) C(12) C(13) -81.7(3) 1_555 1_555 3_776 3_776 yes
O(1) N(1) C(12) C(14) 38.1(3) 1_555 1_555 3_776 3_776 yes
O(1) N(1) C(13) O(2) 179.6(3) 1_555 1_555 1_555 1_555 yes
O(1) N(1) C(13) C(11) 0.1(1) 1_555 1_555 1_555 1_555 yes
O(1) N(1) C(13) C(11) -0.8(7) 1_555 1_555 1_555 3_766 yes
O(1) N(1) C(13) C(12) 0.5(3) 1_555 1_555 1_555 1_555 yes
O(1) N(1) C(13) C(12) -0.3(2) 1_555 1_555 1_555 3_766 yes
O(1) N(1) C(13) C(13) -0.1(1) 1_555 1_555 1_555 3_766 yes
O(1) N(1) C(13) C(14) -1.2(7) 1_555 1_555 1_555 1_555 yes
O(1) N(1) C(14) O(2) 178.9(5) 1_555 1_555 1_555 1_555 yes
O(1) N(1) C(14) N(1) -68.0(3) 1_555 1_555 1_555 3_776 yes
O(1) N(1) C(14) C(9) 107.2(3) 1_555 1_555 1_555 1_555 yes
O(1) N(1) C(14) C(11) 0.7(4) 1_555 1_555 1_555 1_555 yes
O(1) N(1) C(14) C(12) 62(23) 1_555 1_555 1_555 1_555 yes
O(1) N(1) C(14) C(13) 178.4(9) 1_555 1_555 1_555 1_555 yes
O(1) N(1) C(14) C(14) -68.0(3) 1_555 1_555 1_555 3_776 yes
O(1) N(1) C(14) N(1) 44.1(3) 1_555 1_555 3_776 3_776 yes
O(1) N(1) C(14) C(12) -136.8(3) 1_555 1_555 3_776 3_776 yes
O(1) N(1) C(14) C(12) -172(23) 1_555 3_776 3_776 3_776 yes
O(1) C(11) O(2) C(13) -179.9(5) 1_555 1_555 3_766 3_766 yes
O(1) C(11) N(1) C(5) -160.1(3) 1_555 1_555 1_555 2_666 yes
O(1) C(11) N(1) C(10) -19.8(4) 1_555 1_555 1_555 1_565 yes
O(1) C(11) N(1) C(11) 82.6(3) 1_555 1_555 1_555 3_776 yes
O(1) C(11) N(1) C(12) -179.9(4) 1_555 1_555 1_555 1_555 yes
O(1) C(11) N(1) C(12) 66.2(3) 1_555 1_555 1_555 3_776 yes
O(1) C(11) N(1) C(13) 179.7(3) 1_555 1_555 1_555 1_555 yes
O(1) C(11) N(1) C(14) 178.6(7) 1_555 1_555 1_555 1_555 yes
O(1) C(11) N(1) C(14) 74.9(2) 1_555 1_555 1_555 3_776 yes
O(1) C(11) N(1) C(14) -62.6(4) 1_555 1_555 3_776 3_776 yes
O(1) C(11) C(11) O(1) 180.0 1_555 1_555 3_766 3_766 yes
O(1) C(11) C(11) C(12) 4(4) 1_555 1_555 3_766 3_766 yes
O(1) C(11) C(11) C(13) -174(4) 1_555 1_555 3_766 1_555 yes
O(1) C(11) C(12) O(2) 179.7(4) 1_555 1_555 1_555 1_555 yes
O(1) C(11) C(12) N(1) 0.1(5) 1_555 1_555 1_555 1_555 yes
O(1) C(11) C(12) N(1) 71.8(4) 1_555 1_555 1_555 3_776 yes
O(1) C(11) C(12) C(11) 179.5(4) 1_555 1_555 1_555 3_766 yes
O(1) C(11) C(12) C(12) 179.5(4) 1_555 1_555 1_555 3_766 yes
O(1) C(11) C(12) C(13) 179.4(4) 1_555 1_555 1_555 1_555 yes
O(1) C(11) C(12) C(13) 179.6(6) 1_555 1_555 1_555 3_766 yes
O(1) C(11) C(12) C(14) 0.6(6) 1_555 1_555 1_555 1_555 yes
O(1) C(11) C(12) C(11) -179.3(6) 1_555 1_555 3_766 3_766 yes
O(1) C(11) C(12) C(13) 0.9(6) 1_555 1_555 3_766 3_766 yes
O(1) C(11) C(12) C(14) 2.9(9) 1_555 1_555 3_766 3_766 yes
O(1) C(11) C(13) O(2) -1(1) 1_555 1_555 1_555 1_555 yes
O(1) C(11) C(13) N(1) -0.6(7) 1_555 1_555 1_555 1_555 yes
O(1) C(11) C(13) C(11) 179.1(8) 1_555 1_555 1_555 3_766 yes
O(1) C(11) C(13) C(12) -1.1(7) 1_555 1_555 1_555 1_555 yes
O(1) C(11) C(13) C(12) 179.0(7) 1_555 1_555 1_555 3_766 yes
O(1) C(11) C(13) C(13) 179.1(8) 1_555 1_555 1_555 3_766 yes
O(1) C(11) C(13) C(14) -0.3(7) 1_555 1_555 1_555 1_555 yes
O(1) C(11) C(13) O(2) 0.1(5) 1_555 1_555 3_766 3_766 yes
O(1) C(11) C(13) C(12) -179.4(4) 1_555 1_555 3_766 3_766 yes
O(1) C(11) C(14) O(2) -179.9(3) 1_555 1_555 1_555 1_555 yes
O(1) C(11) C(14) N(1) -1.4(7) 1_555 1_555 1_555 1_555 yes
O(1) C(11) C(14) N(1) 79.3(3) 1_555 1_555 1_555 3_776 yes
O(1) C(11) C(14) C(9) -106.6(3) 1_555 1_555 1_555 1_555 yes
O(1) C(11) C(14) C(12) -179.5(5) 1_555 1_555 1_555 1_555 yes
O(1) C(11) C(14) C(13) 179.8(3) 1_555 1_555 1_555 1_555 yes
O(1) C(11) C(14) C(14) 68.7(3) 1_555 1_555 1_555 3_776 yes
O(1) C(12) O(1) C(11) -0.5(5) 1_555 1_555 3_766 3_766 yes
O(1) C(12) O(2) O(2) -17(2) 1_555 1_555 1_555 3_666 yes
O(1) C(12) O(2) C(4) -98(2) 1_555 1_555 1_555 4_564 yes
O(1) C(12) O(2) C(5) 164(2) 1_555 1_555 1_555 2_666 yes
O(1) C(12) O(2) C(11) 1(2) 1_555 1_555 1_555 3_766 yes
O(1) C(12) O(2) C(13) 0(2) 1_555 1_555 1_555 1_555 yes
O(1) C(12) O(2) C(14) -177(2) 1_555 1_555 1_555 1_555 yes
O(1) C(12) N(1) C(5) -162.5(2) 1_555 1_555 1_555 2_666 yes
O(1) C(12) N(1) C(10) -57(1) 1_555 1_555 1_555 1_565 yes
O(1) C(12) N(1) C(11) 0.0(2) 1_555 1_555 1_555 1_555 yes
O(1) C(12) N(1) C(11) 90.6(2) 1_555 1_555 1_555 3_776 yes
O(1) C(12) N(1) C(12) 67.7(1) 1_555 1_555 1_555 3_776 yes
O(1) C(12) N(1) C(13) 179.4(4) 1_555 1_555 1_555 1_555 yes
O(1) C(12) N(1) C(14) 117(23) 1_555 1_555 1_555 1_555 yes
O(1) C(12) N(1) C(14) 67.5(1) 1_555 1_555 1_555 3_776 yes
O(1) C(12) N(1) C(14) -94.7(4) 1_555 1_555 3_776 3_776 yes
O(1) C(12) C(11) O(2) -179.3(8) 1_555 1_555 1_555 3_766 yes
O(1) C(12) C(11) N(1) -0.1(5) 1_555 1_555 1_555 1_555 yes
O(1) C(12) C(11) N(1) -71.8(4) 1_555 1_555 1_555 3_776 yes
O(1) C(12) C(11) C(11) -179.5(4) 1_555 1_555 1_555 3_766 yes
O(1) C(12) C(11) C(12) -179.5(4) 1_555 1_555 1_555 3_766 yes
O(1) C(12) C(11) C(13) -179.4(4) 1_555 1_555 1_555 1_555 yes
O(1) C(12) C(11) C(13) -179.6(6) 1_555 1_555 1_555 3_766 yes
O(1) C(12) C(11) C(14) -0.6(6) 1_555 1_555 1_555 1_555 yes
O(1) C(12) C(11) C(12) 0.2(2) 1_555 1_555 3_766 3_766 yes
O(1) C(12) C(11) C(13) -179.6(4) 1_555 1_555 3_766 1_555 yes
O(1) C(12) C(12) C(11) -179.8(2) 1_555 1_555 3_766 3_766 yes
O(1) C(12) C(12) C(13) 0.3(3) 1_555 1_555 3_766 3_766 yes
O(1) C(12) C(12) C(14) 160(6) 1_555 1_555 3_766 3_766 yes
O(1) C(12) C(13) O(2) -179.9(4) 1_555 1_555 1_555 1_555 yes
O(1) C(12) C(13) N(1) -178.8(7) 1_555 1_555 1_555 1_555 yes
O(1) C(12) C(13) C(11) 0.5(3) 1_555 1_555 1_555 1_555 yes
O(1) C(12) C(13) C(11) 0.7(7) 1_555 1_555 1_555 3_766 yes
O(1) C(12) C(13) C(12) 0.6(5) 1_555 1_555 1_555 3_766 yes
O(1) C(12) C(13) C(13) 0.6(5) 1_555 1_555 1_555 3_766 yes
O(1) C(12) C(13) C(14) -178.3(8) 1_555 1_555 1_555 1_555 yes
O(1) C(12) C(13) O(2) -0.3(5) 1_555 1_555 3_766 3_766 yes
O(1) C(12) C(13) C(11) 0.2(3) 1_555 1_555 3_766 1_555 yes
O(1) C(12) C(13) C(12) -179.6(3) 1_555 1_555 3_766 3_766 yes
O(1) C(12) C(14) O(2) 179.8(2) 1_555 1_555 1_555 1_555 yes
O(1) C(12) C(14) N(1) -62(23) 1_555 1_555 1_555 1_555 yes
O(1) C(12) C(14) N(1) 67.6(1) 1_555 1_555 1_555 3_776 yes
O(1) C(12) C(14) C(9) -107.9(2) 1_555 1_555 1_555 1_555 yes
O(1) C(12) C(14) C(11) 0.3(2) 1_555 1_555 1_555 1_555 yes
O(1) C(12) C(14) C(13) 179.1(4) 1_555 1_555 1_555 1_555 yes
O(1) C(12) C(14) C(14) 67.3(2) 1_555 1_555 1_555 3_776 yes
O(1) C(12) C(11) C(13) -0.1(4) 1_555 3_766 3_766 1_555 yes
O(1) C(12) C(13) O(2) -179.0(8) 1_555 3_766 3_766 3_766 yes
O(1) C(12) C(13) C(11) 0.5(3) 1_555 3_766 3_766 1_555 yes
O(1) C(12) C(14) N(1) -118(23) 1_555 3_766 3_766 3_766 yes
O(1) C(13) O(1) C(11) -0.4(3) 1_555 1_555 3_766 3_766 yes
O(1) C(13) O(2) O(2) 170.5(2) 1_555 1_555 1_555 3_666 yes
O(1) C(13) O(2) C(4) 84.3(4) 1_555 1_555 1_555 4_564 yes
O(1) C(13) O(2) C(5) -20.4(6) 1_555 1_555 1_555 2_666 yes
O(1) C(13) O(2) C(11) -179.6(7) 1_555 1_555 1_555 3_766 yes
O(1) C(13) O(2) C(12) -0.1(2) 1_555 1_555 1_555 1_555 yes
O(1) C(13) O(2) C(14) 0.7(3) 1_555 1_555 1_555 1_555 yes
O(1) C(13) N(1) C(5) -162.2(1) 1_555 1_555 1_555 2_666 yes
O(1) C(13) N(1) C(10) -144.2(6) 1_555 1_555 1_555 1_565 yes
O(1) C(13) N(1) C(11) -0.1(1) 1_555 1_555 1_555 1_555 yes
O(1) C(13) N(1) C(11) 97.9(1) 1_555 1_555 1_555 3_776 yes
O(1) C(13) N(1) C(12) -0.5(3) 1_555 1_555 1_555 1_555 yes
O(1) C(13) N(1) C(12) 71.8(1) 1_555 1_555 1_555 3_776 yes
O(1) C(13) N(1) C(14) 1.2(7) 1_555 1_555 1_555 1_555 yes
O(1) C(13) N(1) C(14) 63.8(1) 1_555 1_555 1_555 3_776 yes
O(1) C(13) C(11) O(2) -178.9(8) 1_555 1_555 1_555 3_766 yes
O(1) C(13) C(11) N(1) 0.6(7) 1_555 1_555 1_555 1_555 yes
O(1) C(13) C(11) N(1) -68.9(7) 1_555 1_555 1_555 3_776 yes
O(1) C(13) C(11) C(11) -179.1(8) 1_555 1_555 1_555 3_766 yes
O(1) C(13) C(11) C(12) 1.1(7) 1_555 1_555 1_555 1_555 yes
O(1) C(13) C(11) C(12) -179.0(7) 1_555 1_555 1_555 3_766 yes
O(1) C(13) C(11) C(13) -179.1(8) 1_555 1_555 1_555 3_766 yes
O(1) C(13) C(11) C(14) 0.3(7) 1_555 1_555 1_555 1_555 yes
O(1) C(13) C(11) C(12) 0.1(4) 1_555 1_555 3_766 3_766 yes
O(1) C(13) C(12) O(2) 179.9(4) 1_555 1_555 1_555 1_555 yes
O(1) C(13) C(12) N(1) 178.8(7) 1_555 1_555 1_555 1_555 yes
O(1) C(13) C(12) N(1) 85.0(5) 1_555 1_555 1_555 3_776 yes
O(1) C(13) C(12) C(11) -0.5(3) 1_555 1_555 1_555 1_555 yes
O(1) C(13) C(12) C(11) -0.7(7) 1_555 1_555 1_555 3_766 yes
O(1) C(13) C(12) C(12) -0.6(5) 1_555 1_555 1_555 3_766 yes
O(1) C(13) C(12) C(13) -0.6(5) 1_555 1_555 1_555 3_766 yes
O(1) C(13) C(12) C(14) 178.3(8) 1_555 1_555 1_555 1_555 yes
O(1) C(13) C(12) C(11) -179.9(4) 1_555 1_555 3_766 3_766 yes
O(1) C(13) C(12) C(13) 0.2(2) 1_555 1_555 3_766 3_766 yes
O(1) C(13) C(12) C(14) 178.3(5) 1_555 1_555 3_766 3_766 yes
O(1) C(13) C(13) O(2) -3(3) 1_555 1_555 3_766 3_766 yes
O(1) C(13) C(13) C(11) 0.2(2) 1_555 1_555 3_766 1_555 yes
O(1) C(13) C(13) C(12) -179.7(3) 1_555 1_555 3_766 3_766 yes
O(1) C(13) C(14) O(2) -179.5(2) 1_555 1_555 1_555 1_555 yes
O(1) C(13) C(14) N(1) -178.7(8) 1_555 1_555 1_555 1_555 yes
O(1) C(13) C(14) N(1) 63.2(1) 1_555 1_555 1_555 3_776 yes
O(1) C(13) C(14) C(9) -104.3(2) 1_555 1_555 1_555 1_555 yes
O(1) C(13) C(14) C(11) -0.1(1) 1_555 1_555 1_555 1_555 yes
O(1) C(13) C(14) C(12) -0.8(4) 1_555 1_555 1_555 1_555 yes
O(1) C(13) C(14) C(14) 71.8(2) 1_555 1_555 1_555 3_776 yes
O(1) C(13) C(11) O(2) -0.1(5) 1_555 3_766 1_555 3_766 yes
O(1) C(13) C(11) N(1) 178.6(10) 1_555 3_766 1_555 1_555 yes
O(1) C(13) C(11) N(1) 89.8(4) 1_555 3_766 1_555 3_776 yes
O(1) C(13) C(11) C(11) 179.5(4) 1_555 3_766 1_555 3_766 yes
O(1) C(13) C(11) C(12) 179.6(6) 1_555 3_766 1_555 1_555 yes
O(1) C(13) C(11) C(12) 179.4(4) 1_555 3_766 1_555 3_766 yes
O(1) C(13) C(11) C(13) 179.5(4) 1_555 3_766 1_555 1_555 yes
O(1) C(13) C(11) C(14) 178.6(8) 1_555 3_766 1_555 1_555 yes
O(1) C(13) C(12) C(11) -0.7(8) 1_555 3_766 3_766 3_766 yes
O(1) C(13) C(12) C(14) -179.4(4) 1_555 3_766 3_766 3_766 yes
O(1) C(14) O(2) O(2) -134.9(9) 1_555 1_555 1_555 3_666 yes
O(1) C(14) O(2) C(4) -102.4(2) 1_555 1_555 1_555 4_564 yes
O(1) C(14) O(2) C(5) 161.8(2) 1_555 1_555 1_555 2_666 yes
O(1) C(14) O(2) C(11) -0.7(2) 1_555 1_555 1_555 3_766 yes
O(1) C(14) O(2) C(12) 0.2(2) 1_555 1_555 1_555 1_555 yes
O(1) C(14) O(2) C(13) -0.6(3) 1_555 1_555 1_555 1_555 yes
O(1) C(14) N(1) C(5) -161.9(2) 1_555 1_555 1_555 2_666 yes
O(1) C(14) N(1) C(10) -56(1) 1_555 1_555 1_555 1_565 yes
O(1) C(14) N(1) C(11) -0.7(4) 1_555 1_555 1_555 1_555 yes
O(1) C(14) N(1) C(11) 91.3(3) 1_555 1_555 1_555 3_776 yes
O(1) C(14) N(1) C(12) -62(23) 1_555 1_555 1_555 1_555 yes
O(1) C(14) N(1) C(12) 68.4(3) 1_555 1_555 1_555 3_776 yes
O(1) C(14) N(1) C(13) -178.4(9) 1_555 1_555 1_555 1_555 yes
O(1) C(14) N(1) C(14) 68.0(3) 1_555 1_555 1_555 3_776 yes
O(1) C(14) N(1) C(14) -118.2(4) 1_555 1_555 3_776 3_776 yes
O(1) C(14) C(9) C(7) 82(1) 1_555 1_555 1_555 1_555 yes
O(1) C(14) C(9) C(8) -17(1) 1_555 1_555 1_555 1_555 yes
O(1) C(14) C(9) C(10) -39.2(5) 1_555 1_555 1_555 1_555 yes
O(1) C(14) C(11) O(2) -155(7) 1_555 1_555 1_555 3_766 yes
O(1) C(14) C(11) N(1) 1.4(7) 1_555 1_555 1_555 1_555 yes
O(1) C(14) C(11) N(1) -79.3(3) 1_555 1_555 1_555 3_776 yes
O(1) C(14) C(11) C(11) -179.5(4) 1_555 1_555 1_555 3_766 yes
O(1) C(14) C(11) C(12) 179.5(5) 1_555 1_555 1_555 1_555 yes
O(1) C(14) C(11) C(12) -179.2(4) 1_555 1_555 1_555 3_766 yes
O(1) C(14) C(11) C(13) -179.8(3) 1_555 1_555 1_555 1_555 yes
O(1) C(14) C(11) C(13) -178.7(7) 1_555 1_555 1_555 3_766 yes
O(1) C(14) C(12) O(2) -179.8(2) 1_555 1_555 1_555 1_555 yes
O(1) C(14) C(12) N(1) 62(23) 1_555 1_555 1_555 1_555 yes
O(1) C(14) C(12) N(1) -67.6(1) 1_555 1_555 1_555 3_776 yes
O(1) C(14) C(12) C(11) -0.3(2) 1_555 1_555 1_555 1_555 yes
O(1) C(14) C(12) C(11) -177.8(7) 1_555 1_555 1_555 3_766 yes
O(1) C(14) C(12) C(12) -19(6) 1_555 1_555 1_555 3_766 yes
O(1) C(14) C(12) C(13) -179.1(4) 1_555 1_555 1_555 1_555 yes
O(1) C(14) C(12) C(13) -1.3(4) 1_555 1_555 1_555 3_766 yes
O(1) C(14) C(13) O(2) 179.5(2) 1_555 1_555 1_555 1_555 yes
O(1) C(14) C(13) N(1) 178.7(8) 1_555 1_555 1_555 1_555 yes
O(1) C(14) C(13) C(11) 0.1(1) 1_555 1_555 1_555 1_555 yes
O(1) C(14) C(13) C(11) -1.1(6) 1_555 1_555 1_555 3_766 yes
O(1) C(14) C(13) C(12) 0.8(4) 1_555 1_555 1_555 1_555 yes
O(1) C(14) C(13) C(12) -0.5(2) 1_555 1_555 1_555 3_766 yes
O(1) C(14) C(13) C(13) -0.2(2) 1_555 1_555 1_555 3_766 yes
O(1) C(14) C(14) N(1) 55.1(4) 1_555 1_555 3_776 3_776 yes
O(1) C(14) C(14) C(12) -125.7(3) 1_555 1_555 3_776 3_776 yes
O(2) O(1) C(11) C(12) 179.6(4) 1_555 3_766 3_766 3_766 yes
O(2) O(1) C(11) C(13) 0.0(3) 1_555 3_766 3_766 1_555 yes
O(2) O(2) C(13) C(12) -170.6(3) 1_555 3_666 3_666 3_666 yes
O(2) C(11) C(12) C(13) -0.1(7) 1_555 3_766 3_766 3_766 yes
O(2) C(11) C(12) C(14) 178.7(4) 1_555 3_766 3_766 3_766 yes
O(2) C(11) C(13) N(1) -179.5(9) 1_555 3_766 1_555 1_555 yes
O(2) C(11) C(13) C(11) 179.6(4) 1_555 3_766 1_555 1_555 yes
O(2) C(11) C(13) C(12) 179.5(6) 1_555 3_766 1_555 1_555 yes
O(2) C(11) C(13) C(12) 179.7(3) 1_555 3_766 1_555 3_766 yes
O(2) C(11) C(13) C(13) 179.6(4) 1_555 3_766 1_555 3_766 yes
O(2) C(11) C(13) C(14) -179.4(8) 1_555 3_766 1_555 1_555 yes
O(2) C(12) O(1) N(1) 178(2) 1_555 1_555 1_555 1_555 yes
O(2) C(12) O(1) N(1) 98(2) 1_555 1_555 1_555 3_776 yes
O(2) C(12) O(1) C(4) -177(1) 1_555 1_555 1_555 2_766 yes
O(2) C(12) O(1) C(5) -146(1) 1_555 1_555 1_555 2_766 yes
O(2) C(12) O(1) C(11) -1(2) 1_555 1_555 1_555 1_555 yes
O(2) C(12) O(1) C(12) -1(1) 1_555 1_555 1_555 3_766 yes
O(2) C(12) O(1) C(13) 0(1) 1_555 1_555 1_555 1_555 yes
O(2) C(12) O(1) C(13) -1(2) 1_555 1_555 1_555 3_766 yes
O(2) C(12) O(1) C(14) 177(2) 1_555 1_555 1_555 1_555 yes
O(2) C(12) O(1) C(11) 179.3(6) 1_555 1_555 3_766 3_766 yes
O(2) C(12) N(1) C(5) 17.7(2) 1_555 1_555 1_555 2_666 yes
O(2) C(12) N(1) C(10) 123.0(10) 1_555 1_555 1_555 1_565 yes
O(2) C(12) N(1) C(11) -179.8(4) 1_555 1_555 1_555 1_555 yes
O(2) C(12) N(1) C(11) -89.3(2) 1_555 1_555 1_555 3_776 yes
O(2) C(12) N(1) C(12) -112.2(2) 1_555 1_555 1_555 3_776 yes
O(2) C(12) N(1) C(13) -0.5(2) 1_555 1_555 1_555 1_555 yes
O(2) C(12) N(1) C(14) -62(23) 1_555 1_555 1_555 1_555 yes
O(2) C(12) N(1) C(14) -112.3(2) 1_555 1_555 1_555 3_776 yes
O(2) C(12) N(1) C(14) 91.5(4) 1_555 1_555 3_776 3_776 yes
O(2) C(12) C(11) N(1) 179.6(7) 1_555 1_555 1_555 1_555 yes
O(2) C(12) C(11) N(1) 107.9(5) 1_555 1_555 1_555 3_776 yes
O(2) C(12) C(11) C(11) 0.2(5) 1_555 1_555 1_555 3_766 yes
O(2) C(12) C(11) C(12) 0.2(5) 1_555 1_555 1_555 3_766 yes
O(2) C(12) C(11) C(13) 0.3(3) 1_555 1_555 1_555 1_555 yes
O(2) C(12) C(11) C(13) 0.1(7) 1_555 1_555 1_555 3_766 yes
O(2) C(12) C(11) C(14) 179.1(8) 1_555 1_555 1_555 1_555 yes
O(2) C(12) C(11) C(12) -179.9(3) 1_555 1_555 3_766 3_766 yes
O(2) C(12) C(11) C(13) 0.3(3) 1_555 1_555 3_766 1_555 yes
O(2) C(12) C(12) C(11) 0.1(3) 1_555 1_555 3_766 3_766 yes
O(2) C(12) C(12) C(13) -179.8(2) 1_555 1_555 3_766 3_766 yes
O(2) C(12) C(12) C(14) -19(6) 1_555 1_555 3_766 3_766 yes
O(2) C(12) C(13) N(1) 1.1(5) 1_555 1_555 1_555 1_555 yes
O(2) C(12) C(13) C(11) -179.7(4) 1_555 1_555 1_555 1_555 yes
O(2) C(12) C(13) C(11) -179.5(6) 1_555 1_555 1_555 3_766 yes
O(2) C(12) C(13) C(12) -179.6(4) 1_555 1_555 1_555 3_766 yes
O(2) C(12) C(13) C(13) -179.6(4) 1_555 1_555 1_555 3_766 yes
O(2) C(12) C(13) C(14) 1.6(6) 1_555 1_555 1_555 1_555 yes
O(2) C(12) C(13) C(11) -179.9(4) 1_555 1_555 3_766 1_555 yes
O(2) C(12) C(13) C(12) 0.2(2) 1_555 1_555 3_766 3_766 yes
O(2) C(12) C(14) N(1) 117(23) 1_555 1_555 1_555 1_555 yes
O(2) C(12) C(14) N(1) -112.2(2) 1_555 1_555 1_555 3_776 yes
O(2) C(12) C(14) C(9) 72.3(2) 1_555 1_555 1_555 1_555 yes
O(2) C(12) C(14) C(11) -179.5(4) 1_555 1_555 1_555 1_555 yes
O(2) C(12) C(14) C(13) -0.7(3) 1_555 1_555 1_555 1_555 yes
O(2) C(12) C(14) C(14) -112.5(2) 1_555 1_555 1_555 3_776 yes
O(2) C(13) O(1) N(1) -0.7(4) 1_555 1_555 1_555 1_555 yes
O(2) C(13) O(1) N(1) -76.9(5) 1_555 1_555 1_555 3_776 yes
O(2) C(13) O(1) C(4) 3.6(5) 1_555 1_555 1_555 2_766 yes
O(2) C(13) O(1) C(5) 41.2(6) 1_555 1_555 1_555 2_766 yes
O(2) C(13) O(1) C(11) 178.7(9) 1_555 1_555 1_555 1_555 yes
O(2) C(13) O(1) C(12) 0.2(5) 1_555 1_555 1_555 1_555 yes
O(2) C(13) O(1) C(12) 179.6(5) 1_555 1_555 1_555 3_766 yes
O(2) C(13) O(1) C(13) 179.4(6) 1_555 1_555 1_555 3_766 yes
O(2) C(13) O(1) C(14) -0.9(4) 1_555 1_555 1_555 1_555 yes
O(2) C(13) O(1) C(11) 179.9(5) 1_555 1_555 3_766 3_766 yes
O(2) C(13) N(1) C(5) 17.4(2) 1_555 1_555 1_555 2_666 yes
O(2) C(13) N(1) C(10) 35.5(7) 1_555 1_555 1_555 1_565 yes
O(2) C(13) N(1) C(11) 179.5(3) 1_555 1_555 1_555 1_555 yes
O(2) C(13) N(1) C(11) -82.5(3) 1_555 1_555 1_555 3_776 yes
O(2) C(13) N(1) C(12) 179.1(4) 1_555 1_555 1_555 1_555 yes
O(2) C(13) N(1) C(12) -108.6(2) 1_555 1_555 1_555 3_776 yes
O(2) C(13) N(1) C(14) -179.2(8) 1_555 1_555 1_555 1_555 yes
O(2) C(13) N(1) C(14) -116.5(2) 1_555 1_555 1_555 3_776 yes
O(2) C(13) C(11) N(1) -1.1(7) 1_555 1_555 1_555 1_555 yes
O(2) C(13) C(11) N(1) -70.6(7) 1_555 1_555 1_555 3_776 yes
O(2) C(13) C(11) C(11) 179.2(8) 1_555 1_555 1_555 3_766 yes
O(2) C(13) C(11) C(12) -0.6(7) 1_555 1_555 1_555 1_555 yes
O(2) C(13) C(11) C(12) 179.3(7) 1_555 1_555 1_555 3_766 yes
O(2) C(13) C(11) C(13) 179.2(8) 1_555 1_555 1_555 3_766 yes
O(2) C(13) C(11) C(14) -1.3(7) 1_555 1_555 1_555 1_555 yes
O(2) C(13) C(11) C(12) -179.7(3) 1_555 1_555 3_766 3_766 yes
O(2) C(13) C(12) N(1) -1.1(5) 1_555 1_555 1_555 1_555 yes
O(2) C(13) C(12) N(1) -94.8(4) 1_555 1_555 1_555 3_776 yes
O(2) C(13) C(12) C(11) 179.7(4) 1_555 1_555 1_555 1_555 yes
O(2) C(13) C(12) C(11) 179.5(6) 1_555 1_555 1_555 3_766 yes
O(2) C(13) C(12) C(12) 179.6(4) 1_555 1_555 1_555 3_766 yes
O(2) C(13) C(12) C(13) 179.6(4) 1_555 1_555 1_555 3_766 yes
O(2) C(13) C(12) C(14) -1.6(6) 1_555 1_555 1_555 1_555 yes
O(2) C(13) C(12) C(11) 0.5(6) 1_555 1_555 3_766 3_766 yes
O(2) C(13) C(12) C(13) -179.4(6) 1_555 1_555 3_766 3_766 yes
O(2) C(13) C(12) C(14) -1.3(9) 1_555 1_555 3_766 3_766 yes
O(2) C(13) C(13) O(2) 180.0 1_555 1_555 3_766 3_766 yes
O(2) C(13) C(13) C(11) -176(3) 1_555 1_555 3_766 1_555 yes
O(2) C(13) C(13) C(12) 3(3) 1_555 1_555 3_766 3_766 yes
O(2) C(13) C(14) N(1) 0.8(8) 1_555 1_555 1_555 1_555 yes
O(2) C(13) C(14) N(1) -117.3(2) 1_555 1_555 1_555 3_776 yes
O(2) C(13) C(14) C(9) 75.1(3) 1_555 1_555 1_555 1_555 yes
O(2) C(13) C(14) C(11) 179.4(3) 1_555 1_555 1_555 1_555 yes
O(2) C(13) C(14) C(12) 178.7(5) 1_555 1_555 1_555 1_555 yes
O(2) C(13) C(14) C(14) -108.8(3) 1_555 1_555 1_555 3_776 yes
O(2) C(14) O(1) N(1) -179.0(5) 1_555 1_555 1_555 1_555 yes
O(2) C(14) O(1) N(1) 88.0(2) 1_555 1_555 1_555 3_776 yes
O(2) C(14) O(1) C(4) -176.3(2) 1_555 1_555 1_555 2_766 yes
O(2) C(14) O(1) C(5) -152.1(2) 1_555 1_555 1_555 2_766 yes
O(2) C(14) O(1) C(11) 0.1(3) 1_555 1_555 1_555 1_555 yes
O(2) C(14) O(1) C(12) -0.2(2) 1_555 1_555 1_555 1_555 yes
O(2) C(14) O(1) C(12) 0.6(2) 1_555 1_555 1_555 3_766 yes
O(2) C(14) O(1) C(13) 0.3(1) 1_555 1_555 1_555 1_555 yes
O(2) C(14) O(1) C(13) 0.5(2) 1_555 1_555 1_555 3_766 yes
O(2) C(14) N(1) C(5) 16.9(4) 1_555 1_555 1_555 2_666 yes
O(2) C(14) N(1) C(10) 122(1) 1_555 1_555 1_555 1_565 yes
O(2) C(14) N(1) C(11) 178.1(9) 1_555 1_555 1_555 1_555 yes
O(2) C(14) N(1) C(11) -89.8(3) 1_555 1_555 1_555 3_776 yes
O(2) C(14) N(1) C(12) 116(23) 1_555 1_555 1_555 1_555 yes
O(2) C(14) N(1) C(12) -112.8(3) 1_555 1_555 1_555 3_776 yes
O(2) C(14) N(1) C(13) 0.5(5) 1_555 1_555 1_555 1_555 yes
O(2) C(14) N(1) C(14) -113.1(4) 1_555 1_555 1_555 3_776 yes
O(2) C(14) N(1) C(14) 130.3(4) 1_555 1_555 3_776 3_776 yes
O(2) C(14) C(9) C(7) -166(1) 1_555 1_555 1_555 1_555 yes
O(2) C(14) C(9) C(8) 93(1) 1_555 1_555 1_555 1_555 yes
O(2) C(14) C(9) C(10) 71.2(5) 1_555 1_555 1_555 1_555 yes
O(2) C(14) C(11) N(1) -178.5(7) 1_555 1_555 1_555 1_555 yes
O(2) C(14) C(11) N(1) 100.8(1) 1_555 1_555 1_555 3_776 yes
O(2) C(14) C(11) C(11) 0.6(2) 1_555 1_555 1_555 3_766 yes
O(2) C(14) C(11) C(12) -0.4(3) 1_555 1_555 1_555 1_555 yes
O(2) C(14) C(11) C(12) 0.9(2) 1_555 1_555 1_555 3_766 yes
O(2) C(14) C(11) C(13) 0.3(1) 1_555 1_555 1_555 1_555 yes
O(2) C(14) C(11) C(13) 1.4(5) 1_555 1_555 1_555 3_766 yes
O(2) C(14) C(12) N(1) -117(23) 1_555 1_555 1_555 1_555 yes
O(2) C(14) C(12) N(1) 112.2(2) 1_555 1_555 1_555 3_776 yes
O(2) C(14) C(12) C(11) 179.5(4) 1_555 1_555 1_555 1_555 yes
O(2) C(14) C(12) C(11) 1.9(5) 1_555 1_555 1_555 3_766 yes
O(2) C(14) C(12) C(12) 160(6) 1_555 1_555 1_555 3_766 yes
O(2) C(14) C(12) C(13) 0.7(3) 1_555 1_555 1_555 1_555 yes
O(2) C(14) C(12) C(13) 178.5(6) 1_555 1_555 1_555 3_766 yes
O(2) C(14) C(13) N(1) -0.8(8) 1_555 1_555 1_555 1_555 yes
O(2) C(14) C(13) C(11) -179.4(3) 1_555 1_555 1_555 1_555 yes
O(2) C(14) C(13) C(11) 179.5(7) 1_555 1_555 1_555 3_766 yes
O(2) C(14) C(13) C(12) -178.7(5) 1_555 1_555 1_555 1_555 yes
O(2) C(14) C(13) C(12) 180.0(4) 1_555 1_555 1_555 3_766 yes
O(2) C(14) C(13) C(13) -179.7(4) 1_555 1_555 1_555 3_766 yes
O(2) C(14) C(14) N(1) -53.7(4) 1_555 1_555 3_776 3_776 yes
O(2) C(14) C(14) C(12) 125.4(2) 1_555 1_555 3_776 3_776 yes
N(1) O(1) O(2) C(13) -0.6(3) 1_555 1_555 3_766 3_766 yes
N(1) O(1) N(1) C(14) 42.1(3) 1_555 1_555 3_776 3_776 yes
N(1) O(1) C(11) C(11) 174(4) 1_555 1_555 1_555 3_766 yes
N(1) O(1) C(11) C(12) -0.1(4) 1_555 1_555 1_555 1_555 yes
N(1) O(1) C(11) C(12) 179.1(5) 1_555 1_555 1_555 3_766 yes
N(1) O(1) C(11) C(13) 0.5(6) 1_555 1_555 1_555 1_555 yes
N(1) O(1) C(11) C(13) 179.5(3) 1_555 1_555 1_555 3_766 yes
N(1) O(1) C(11) C(14) 0.2(1) 1_555 1_555 1_555 1_555 yes
N(1) O(1) C(12) C(11) 179.9(5) 1_555 1_555 1_555 1_555 yes
N(1) O(1) C(12) C(11) 179.4(3) 1_555 1_555 1_555 3_766 yes
N(1) O(1) C(12) C(12) 179.5(2) 1_555 1_555 1_555 3_766 yes
N(1) O(1) C(12) C(13) 179.0(6) 1_555 1_555 1_555 1_555 yes
N(1) O(1) C(12) C(13) 179.6(2) 1_555 1_555 1_555 3_766 yes
N(1) O(1) C(12) C(14) 0.5(2) 1_555 1_555 1_555 1_555 yes
N(1) O(1) C(12) C(11) -0.2(3) 1_555 1_555 3_766 3_766 yes
N(1) O(1) C(12) C(13) -179.6(6) 1_555 1_555 3_766 3_766 yes
N(1) O(1) C(12) C(14) -178.8(4) 1_555 1_555 3_766 3_766 yes
N(1) O(1) C(13) C(11) -179.4(7) 1_555 1_555 1_555 1_555 yes
N(1) O(1) C(13) C(11) 179.7(2) 1_555 1_555 1_555 3_766 yes
N(1) O(1) C(13) C(12) -0.9(5) 1_555 1_555 1_555 1_555 yes
N(1) O(1) C(13) C(12) 179.7(2) 1_555 1_555 1_555 3_766 yes
N(1) O(1) C(13) C(13) 179.9(2) 1_555 1_555 1_555 3_766 yes
N(1) O(1) C(13) C(14) 0.2(1) 1_555 1_555 1_555 1_555 yes
N(1) O(1) C(13) C(11) -0.5(4) 1_555 1_555 3_766 1_555 yes
N(1) O(1) C(13) C(12) 0.4(6) 1_555 1_555 3_766 3_766 yes
N(1) O(1) C(14) C(9) -101.2(4) 1_555 1_555 1_555 1_555 yes
N(1) O(1) C(14) C(11) -179.1(5) 1_555 1_555 1_555 1_555 yes
N(1) O(1) C(14) C(12) -178.8(5) 1_555 1_555 1_555 1_555 yes
N(1) O(1) C(14) C(13) -179.2(5) 1_555 1_555 1_555 1_555 yes
N(1) O(1) C(14) C(14) 75.2(4) 1_555 1_555 1_555 3_776 yes
N(1) O(1) C(11) C(12) 71.5(4) 1_555 3_776 3_776 3_776 yes
N(1) C(11) O(1) C(4) 6.6(5) 1_555 1_555 1_555 2_766 yes
N(1) C(11) O(1) C(5) 61.2(5) 1_555 1_555 1_555 2_766 yes
N(1) C(11) O(1) C(12) 0.1(4) 1_555 1_555 1_555 1_555 yes
N(1) C(11) O(1) C(12) -179.1(5) 1_555 1_555 1_555 3_766 yes
N(1) C(11) O(1) C(13) -0.5(6) 1_555 1_555 1_555 1_555 yes
N(1) C(11) O(1) C(13) -179.5(3) 1_555 1_555 1_555 3_766 yes
N(1) C(11) O(1) C(14) -0.2(1) 1_555 1_555 1_555 1_555 yes
N(1) C(11) O(2) C(13) -177(1) 1_555 1_555 3_766 3_766 yes
N(1) C(11) N(1) C(14) 23.4(3) 1_555 1_555 3_776 3_776 yes
N(1) C(11) C(11) C(12) 179.6(2) 1_555 1_555 3_766 3_766 yes
N(1) C(11) C(11) C(13) -0.3(2) 1_555 1_555 3_766 1_555 yes
N(1) C(11) C(12) C(11) 179.4(3) 1_555 1_555 1_555 3_766 yes
N(1) C(11) C(12) C(12) 179.4(3) 1_555 1_555 1_555 3_766 yes
N(1) C(11) C(12) C(13) 179.3(5) 1_555 1_555 1_555 1_555 yes
N(1) C(11) C(12) C(13) 179.5(3) 1_555 1_555 1_555 3_766 yes
N(1) C(11) C(12) C(14) 0.5(2) 1_555 1_555 1_555 1_555 yes
N(1) C(11) C(12) C(11) -0.5(2) 1_555 1_555 3_766 3_766 yes
N(1) C(11) C(12) C(13) 179.6(4) 1_555 1_555 3_766 3_766 yes
N(1) C(11) C(12) C(14) -178.4(5) 1_555 1_555 3_766 3_766 yes
N(1) C(11) C(13) C(11) 179.7(2) 1_555 1_555 1_555 3_766 yes
N(1) C(11) C(13) C(12) -0.5(4) 1_555 1_555 1_555 1_555 yes
N(1) C(11) C(13) C(12) 179.6(2) 1_555 1_555 1_555 3_766 yes
N(1) C(11) C(13) C(13) 179.7(2) 1_555 1_555 1_555 3_766 yes
N(1) C(11) C(13) C(14) 0.2(1) 1_555 1_555 1_555 1_555 yes
N(1) C(11) C(13) C(12) -0.8(9) 1_555 1_555 3_766 3_766 yes
N(1) C(11) C(14) C(9) -105.2(7) 1_555 1_555 1_555 1_555 yes
N(1) C(11) C(14) C(12) -178.1(8) 1_555 1_555 1_555 1_555 yes
N(1) C(11) C(14) C(13) -178.7(7) 1_555 1_555 1_555 1_555 yes
N(1) C(11) C(14) C(14) 70.1(6) 1_555 1_555 1_555 3_776 yes
N(1) C(11) C(12) C(13) -107.6(4) 1_555 3_776 3_776 3_776 yes
N(1) C(11) C(12) C(14) 71.2(3) 1_555 3_776 3_776 3_776 yes
N(1) C(12) O(1) C(4) 4.0(2) 1_555 1_555 1_555 2_766 yes
N(1) C(12) O(1) C(5) 35.3(2) 1_555 1_555 1_555 2_766 yes
N(1) C(12) O(1) C(11) -179.9(5) 1_555 1_555 1_555 1_555 yes
N(1) C(12) O(1) C(12) -179.5(2) 1_555 1_555 1_555 3_766 yes
N(1) C(12) O(1) C(13) -179.0(6) 1_555 1_555 1_555 1_555 yes
N(1) C(12) O(1) C(13) -179.6(2) 1_555 1_555 1_555 3_766 yes
N(1) C(12) O(1) C(14) -0.5(2) 1_555 1_555 1_555 1_555 yes
N(1) C(12) O(1) C(11) 178.6(6) 1_555 1_555 3_766 3_766 yes
N(1) C(12) O(2) C(4) 79.4(2) 1_555 1_555 1_555 4_564 yes
N(1) C(12) O(2) C(5) -17.2(2) 1_555 1_555 1_555 2_666 yes
N(1) C(12) O(2) C(11) 179.4(2) 1_555 1_555 1_555 3_766 yes
N(1) C(12) O(2) C(13) 179.1(5) 1_555 1_555 1_555 1_555 yes
N(1) C(12) O(2) C(14) 0.5(2) 1_555 1_555 1_555 1_555 yes
N(1) C(12) N(1) C(14) 0.5(3) 1_555 1_555 3_776 3_776 yes
N(1) C(12) C(11) C(11) -179.4(3) 1_555 1_555 1_555 3_766 yes
N(1) C(12) C(11) C(12) -179.4(3) 1_555 1_555 1_555 3_766 yes
N(1) C(12) C(11) C(13) -179.3(5) 1_555 1_555 1_555 1_555 yes
N(1) C(12) C(11) C(13) -179.5(3) 1_555 1_555 1_555 3_766 yes
N(1) C(12) C(11) C(14) -0.5(2) 1_555 1_555 1_555 1_555 yes
N(1) C(12) C(11) C(12) 178.8(5) 1_555 1_555 3_766 3_766 yes
N(1) C(12) C(11) C(13) -1.0(5) 1_555 1_555 3_766 1_555 yes
N(1) C(12) C(12) C(11) -169(4) 1_555 1_555 3_766 3_766 yes
N(1) C(12) C(12) C(13) 10(4) 1_555 1_555 3_766 3_766 yes
N(1) C(12) C(12) C(14) 170(4) 1_555 1_555 3_766 3_766 yes
N(1) C(12) C(13) C(11) 179.3(5) 1_555 1_555 1_555 1_555 yes
N(1) C(12) C(13) C(11) 179.5(3) 1_555 1_555 1_555 3_766 yes
N(1) C(12) C(13) C(12) 179.4(3) 1_555 1_555 1_555 3_766 yes
N(1) C(12) C(13) C(13) 179.4(3) 1_555 1_555 1_555 3_766 yes
N(1) C(12) C(13) C(14) 0.5(2) 1_555 1_555 1_555 1_555 yes
N(1) C(12) C(13) C(11) 0.9(4) 1_555 1_555 3_766 1_555 yes
N(1) C(12) C(13) C(12) -179.0(5) 1_555 1_555 3_766 3_766 yes
N(1) C(12) C(14) C(9) -44(23) 1_555 1_555 1_555 1_555 yes
N(1) C(12) C(14) C(11) 63(23) 1_555 1_555 1_555 1_555 yes
N(1) C(12) C(14) C(13) -117(23) 1_555 1_555 1_555 1_555 yes
N(1) C(12) C(14) C(14) 130(23) 1_555 1_555 1_555 3_776 yes
N(1) C(13) O(1) C(4) 4.3(2) 1_555 1_555 1_555 2_766 yes
N(1) C(13) O(1) C(5) 41.8(2) 1_555 1_555 1_555 2_766 yes
N(1) C(13) O(1) C(11) 179.4(7) 1_555 1_555 1_555 1_555 yes
N(1) C(13) O(1) C(12) 0.9(5) 1_555 1_555 1_555 1_555 yes
N(1) C(13) O(1) C(12) -179.7(2) 1_555 1_555 1_555 3_766 yes
N(1) C(13) O(1) C(13) -179.9(2) 1_555 1_555 1_555 3_766 yes
N(1) C(13) O(1) C(14) -0.2(1) 1_555 1_555 1_555 1_555 yes
N(1) C(13) O(1) C(11) 178(1) 1_555 1_555 3_766 3_766 yes
N(1) C(13) O(2) C(4) 83.8(1) 1_555 1_555 1_555 4_564 yes
N(1) C(13) O(2) C(5) -21.0(3) 1_555 1_555 1_555 2_666 yes
N(1) C(13) O(2) C(11) 179.8(3) 1_555 1_555 1_555 3_766 yes
N(1) C(13) O(2) C(12) -0.7(3) 1_555 1_555 1_555 1_555 yes
N(1) C(13) O(2) C(14) 0.1(1) 1_555 1_555 1_555 1_555 yes
N(1) C(13) C(11) C(11) -179.7(2) 1_555 1_555 1_555 3_766 yes
N(1) C(13) C(11) C(12) 0.5(4) 1_555 1_555 1_555 1_555 yes
N(1) C(13) C(11) C(12) -179.6(2) 1_555 1_555 1_555 3_766 yes
N(1) C(13) C(11) C(13) -179.7(2) 1_555 1_555 1_555 3_766 yes
N(1) C(13) C(11) C(14) -0.2(1) 1_555 1_555 1_555 1_555 yes
N(1) C(13) C(11) C(12) 0.8(9) 1_555 1_555 3_766 3_766 yes
N(1) C(13) C(12) C(11) -179.3(5) 1_555 1_555 1_555 1_555 yes
N(1) C(13) C(12) C(11) -179.5(3) 1_555 1_555 1_555 3_766 yes
N(1) C(13) C(12) C(12) -179.4(3) 1_555 1_555 1_555 3_766 yes
N(1) C(13) C(12) C(13) -179.4(3) 1_555 1_555 1_555 3_766 yes
N(1) C(13) C(12) C(14) -0.5(2) 1_555 1_555 1_555 1_555 yes
N(1) C(13) C(12) C(11) -179.6(4) 1_555 1_555 3_766 3_766 yes
N(1) C(13) C(12) C(13) 0.5(2) 1_555 1_555 3_766 3_766 yes
N(1) C(13) C(12) C(14) 178.6(5) 1_555 1_555 3_766 3_766 yes
N(1) C(13) C(13) C(11) 0.3(2) 1_555 1_555 3_766 1_555 yes
N(1) C(13) C(13) C(12) -179.6(2) 1_555 1_555 3_766 3_766 yes
N(1) C(13) C(14) C(9) 74.3(7) 1_555 1_555 1_555 1_555 yes
N(1) C(13) C(14) C(11) 178.6(8) 1_555 1_555 1_555 1_555 yes
N(1) C(13) C(14) C(12) 177.9(9) 1_555 1_555 1_555 1_555 yes
N(1) C(13) C(14) C(14) -109.6(8) 1_555 1_555 1_555 3_776 yes
N(1) C(14) O(1) C(4) 2.7(4) 1_555 1_555 1_555 2_766 yes
N(1) C(14) O(1) C(5) 26.9(4) 1_555 1_555 1_555 2_766 yes
N(1) C(14) O(1) C(11) 179.1(5) 1_555 1_555 1_555 1_555 yes
N(1) C(14) O(1) C(12) 178.8(5) 1_555 1_555 1_555 1_555 yes
N(1) C(14) O(1) C(12) 179.6(4) 1_555 1_555 1_555 3_766 yes
N(1) C(14) O(1) C(13) 179.2(5) 1_555 1_555 1_555 1_555 yes
N(1) C(14) O(1) C(13) 179.5(4) 1_555 1_555 1_555 3_766 yes
N(1) C(14) O(2) C(4) 78.7(4) 1_555 1_555 1_555 4_564 yes
N(1) C(14) O(2) C(5) -17.1(4) 1_555 1_555 1_555 2_666 yes
N(1) C(14) O(2) C(11) -179.7(4) 1_555 1_555 1_555 3_766 yes
N(1) C(14) O(2) C(12) -178.8(5) 1_555 1_555 1_555 1_555 yes
N(1) C(14) O(2) C(13) -179.5(5) 1_555 1_555 1_555 1_555 yes
N(1) C(14) N(1) C(14) 0.0 1_555 1_555 3_776 3_776 yes
N(1) C(14) C(9) C(7) -40(1) 1_555 1_555 1_555 1_555 yes
N(1) C(14) C(9) C(8) -140(1) 1_555 1_555 1_555 1_555 yes
N(1) C(14) C(9) C(10) -163.0(6) 1_555 1_555 1_555 1_555 yes
N(1) C(14) C(11) C(11) 179.0(6) 1_555 1_555 1_555 3_766 yes
N(1) C(14) C(11) C(12) 178.1(8) 1_555 1_555 1_555 1_555 yes
N(1) C(14) C(11) C(12) 179.4(6) 1_555 1_555 1_555 3_766 yes
N(1) C(14) C(11) C(13) 178.7(7) 1_555 1_555 1_555 1_555 yes
N(1) C(14) C(11) C(13) 179.9(6) 1_555 1_555 1_555 3_766 yes
N(1) C(14) C(12) C(11) -63(23) 1_555 1_555 1_555 1_555 yes
N(1) C(14) C(12) C(11) 119(22) 1_555 1_555 1_555 3_766 yes
N(1) C(14) C(12) C(12) -82(23) 1_555 1_555 1_555 3_766 yes
N(1) C(14) C(12) C(13) 117(23) 1_555 1_555 1_555 1_555 yes
N(1) C(14) C(12) C(13) -64(23) 1_555 1_555 1_555 3_766 yes
N(1) C(14) C(13) C(11) -178.6(8) 1_555 1_555 1_555 1_555 yes
N(1) C(14) C(13) C(11) -179.7(7) 1_555 1_555 1_555 3_766 yes
N(1) C(14) C(13) C(12) -177.9(9) 1_555 1_555 1_555 1_555 yes
N(1) C(14) C(13) C(12) -179.2(7) 1_555 1_555 1_555 3_766 yes
N(1) C(14) C(13) C(13) -178.9(7) 1_555 1_555 1_555 3_766 yes
N(1) C(14) C(14) N(1) 180.0 1_555 1_555 3_776 3_776 yes
N(1) C(14) C(14) C(12) -0.9(5) 1_555 1_555 3_776 3_776 yes
N(1) C(14) C(12) C(11) -67.3(3) 1_555 3_776 3_776 3_776 yes
N(1) C(14) C(12) C(13) 111.5(4) 1_555 3_776 3_776 3_776 yes
C(1) S(1) S(2) C(2) 168.5(3) 1_555 1_555 1_555 1_555 yes
C(1) S(1) S(2) C(3) 168.5(3) 1_555 1_555 1_555 1_555 yes
C(1) S(1) S(2) C(6) -1.1(3) 1_555 1_555 1_555 1_555 yes
C(1) S(1) S(3) C(6) 1.0(2) 1_555 1_555 1_555 1_555 yes
C(1) S(1) S(3) C(7) -10.7(3) 1_555 1_555 1_555 1_555 yes
C(1) S(1) S(3) C(8) -1.6(2) 1_555 1_555 1_555 1_555 yes
C(1) S(1) S(5) C(2) -9.6(3) 1_555 1_555 1_555 1_555 yes
C(1) S(1) S(5) C(3) -8.8(2) 1_555 1_555 1_555 1_555 yes
C(1) S(1) S(5) C(4) -19.8(3) 1_555 1_555 1_555 1_555 yes
C(1) S(1) S(5) C(5) -30.5(2) 1_555 1_555 1_555 1_555 yes
C(1) S(1) C(2) C(3) -6.1(4) 1_555 1_555 1_555 1_555 yes
C(1) S(1) C(2) C(4) -177.4(5) 1_555 1_555 1_555 1_555 yes
C(1) S(1) C(2) C(5) -95.6(7) 1_555 1_555 1_555 1_555 yes
C(1) S(1) C(3) C(2) 173.4(4) 1_555 1_555 1_555 1_555 yes
C(1) S(1) C(3) C(4) 177.0(2) 1_555 1_555 1_555 1_555 yes
C(1) S(1) C(3) C(5) -161.8(3) 1_555 1_555 1_555 1_555 yes
C(1) S(1) C(6) C(6) 89.2(4) 1_555 1_555 1_555 2_656 yes
C(1) S(1) C(6) C(7) -172.7(5) 1_555 1_555 1_555 1_555 yes
C(1) S(1) C(6) C(8) -170.4(9) 1_555 1_555 1_555 1_555 yes
C(1) S(2) S(1) C(2) -168.5(3) 1_555 1_555 1_555 1_555 yes
C(1) S(2) S(1) C(3) -168.5(3) 1_555 1_555 1_555 1_555 yes
C(1) S(2) S(1) C(6) 1.1(3) 1_555 1_555 1_555 1_555 yes
C(1) S(2) S(4) C(6) 0.9(2) 1_555 1_555 1_555 1_555 yes
C(1) S(2) S(4) C(7) 7.4(2) 1_555 1_555 1_555 1_555 yes
C(1) S(2) S(4) C(8) 16.5(3) 1_555 1_555 1_555 1_555 yes
C(1) S(2) S(6) C(2) 6.8(2) 1_555 1_555 1_555 1_555 yes
C(1) S(2) S(6) C(3) 6.1(3) 1_555 1_555 1_555 1_555 yes
C(1) S(2) S(6) C(4) 10.6(2) 1_555 1_555 1_555 1_555 yes
C(1) S(2) S(6) C(5) 44.3(3) 1_555 1_555 1_555 1_555 yes
C(1) S(2) C(2) C(3) -173.3(4) 1_555 1_555 1_555 1_555 yes
C(1) S(2) C(2) C(4) -178.2(3) 1_555 1_555 1_555 1_555 yes
C(1) S(2) C(2) C(5) 167.7(2) 1_555 1_555 1_555 1_555 yes
C(1) S(2) C(3) C(2) 6.3(4) 1_555 1_555 1_555 1_555 yes
C(1) S(2) C(3) C(4) 123(3) 1_555 1_555 1_555 1_555 yes
C(1) S(2) C(3) C(5) 145.0(4) 1_555 1_555 1_555 1_555 yes
C(1) S(2) C(6) C(6) -78.3(4) 1_555 1_555 1_555 2_656 yes
C(1) S(2) C(6) C(7) 165.2(8) 1_555 1_555 1_555 1_555 yes
C(1) S(2) C(6) C(8) 175.4(5) 1_555 1_555 1_555 1_555 yes
C(1) S(3) S(1) C(2) 19.7(3) 1_555 1_555 1_555 1_555 yes
C(1) S(3) S(1) C(3) 7.3(2) 1_555 1_555 1_555 1_555 yes
C(1) S(3) S(1) C(6) -1.0(2) 1_555 1_555 1_555 1_555 yes
C(1) S(3) S(4) C(6) -1.0(3) 1_555 1_555 1_555 1_555 yes
C(1) S(3) S(4) C(7) -170.9(2) 1_555 1_555 1_555 1_555 yes
C(1) S(3) S(4) C(8) -172.1(2) 1_555 1_555 1_555 1_555 yes
C(1) S(3) S(7) C(7) 12.1(3) 1_555 1_555 1_555 1_555 yes
C(1) S(3) S(7) C(8) 14.0(2) 1_555 1_555 1_555 1_555 yes
C(1) S(3) S(7) C(9) 54.5(4) 1_555 1_555 1_555 1_555 yes
C(1) S(3) S(7) C(10) 26.8(3) 1_555 1_555 1_555 1_555 yes
C(1) S(3) C(6) C(6) 76.0(3) 1_555 1_555 1_555 2_656 yes
C(1) S(3) C(6) C(7) -173.0(4) 1_555 1_555 1_555 1_555 yes
C(1) S(3) C(6) C(8) -176.4(4) 1_555 1_555 1_555 1_555 yes
C(1) S(3) C(7) C(6) 3.3(2) 1_555 1_555 1_555 1_555 yes
C(1) S(3) C(7) C(8) 10.4(4) 1_555 1_555 1_555 1_555 yes
C(1) S(3) C(7) C(9) 147.5(4) 1_555 1_555 1_555 1_555 yes
C(1) S(3) C(7) C(10) 107(1) 1_555 1_555 1_555 1_555 yes
C(1) S(3) C(8) C(6) 1.5(2) 1_555 1_555 1_555 1_555 yes
C(1) S(3) C(8) C(7) -170.9(4) 1_555 1_555 1_555 1_555 yes
C(1) S(3) C(8) C(9) 168.2(2) 1_555 1_555 1_555 1_555 yes
C(1) S(3) C(8) C(10) 172.6(2) 1_555 1_555 1_555 1_555 yes
C(1) S(4) S(2) C(2) -4.4(2) 1_555 1_555 1_555 1_555 yes
C(1) S(4) S(2) C(3) -14.6(3) 1_555 1_555 1_555 1_555 yes
C(1) S(4) S(2) C(6) -0.9(2) 1_555 1_555 1_555 1_555 yes
C(1) S(4) S(3) C(6) 1.0(3) 1_555 1_555 1_555 1_555 yes
C(1) S(4) S(3) C(7) 170.9(2) 1_555 1_555 1_555 1_555 yes
C(1) S(4) S(3) C(8) 172.1(2) 1_555 1_555 1_555 1_555 yes
C(1) S(4) S(8) C(2) 80.8(2) 1_555 1_555 1_555 2_756 yes
C(1) S(4) S(8) C(3) 101.1(2) 1_555 1_555 1_555 2_756 yes
C(1) S(4) S(8) C(7) -7.1(2) 1_555 1_555 1_555 1_555 yes
C(1) S(4) S(8) C(8) -5.3(3) 1_555 1_555 1_555 1_555 yes
C(1) S(4) S(8) C(9) -25.9(3) 1_555 1_555 1_555 1_555 yes
C(1) S(4) S(8) C(10) -25.7(4) 1_555 1_555 1_555 1_555 yes
C(1) S(4) C(6) C(6) -80.3(3) 1_555 1_555 1_555 2_656 yes
C(1) S(4) C(6) C(7) 175.6(4) 1_555 1_555 1_555 1_555 yes
C(1) S(4) C(6) C(8) 174.0(3) 1_555 1_555 1_555 1_555 yes
C(1) S(4) C(7) C(6) -1.9(2) 1_555 1_555 1_555 1_555 yes
C(1) S(4) C(7) C(8) 174.7(4) 1_555 1_555 1_555 1_555 yes
C(1) S(4) C(7) C(9) -160.2(3) 1_555 1_555 1_555 1_555 yes
C(1) S(4) C(7) C(10) -175.4(2) 1_555 1_555 1_555 1_555 yes
C(1) S(4) C(8) C(6) -3.0(2) 1_555 1_555 1_555 1_555 yes
C(1) S(4) C(8) C(7) -6.1(4) 1_555 1_555 1_555 1_555 yes
C(1) S(4) C(8) C(9) -90.9(7) 1_555 1_555 1_555 1_555 yes
C(1) S(4) C(8) C(10) -163.1(4) 1_555 1_555 1_555 1_555 yes
C(1) C(2) S(1) C(3) 6.1(4) 1_555 1_555 1_555 1_555 yes
C(1) C(2) S(1) C(6) -3.9(2) 1_555 1_555 1_555 1_555 yes
C(1) C(2) S(2) C(3) 173.3(4) 1_555 1_555 1_555 1_555 yes
C(1) C(2) S(2) C(6) 2.1(2) 1_555 1_555 1_555 1_555 yes
C(1) C(2) S(5) C(3) -165.7(9) 1_555 1_555 1_555 1_555 yes
C(1) C(2) S(5) C(4) -174.7(5) 1_555 1_555 1_555 1_555 yes
C(1) C(2) S(5) C(5) 172.3(6) 1_555 1_555 1_555 1_555 yes
C(1) C(2) S(6) C(3) -2.8(4) 1_555 1_555 1_555 1_555 yes
C(1) C(2) S(6) C(4) -179.9(2) 1_555 1_555 1_555 1_555 yes
C(1) C(2) S(6) C(5) -152.8(2) 1_555 1_555 1_555 1_555 yes
C(1) C(2) S(8) C(8) 22.8(2) 1_555 1_555 2_756 2_756 yes
C(1) C(2) S(8) C(10) 124.6(2) 1_555 1_555 2_756 2_756 yes
C(1) C(2) C(3) C(4) 179.7(2) 1_555 1_555 1_555 1_555 yes
C(1) C(2) C(3) C(5) -163.5(2) 1_555 1_555 1_555 1_555 yes
C(1) C(2) C(4) C(3) -1.3(7) 1_555 1_555 1_555 1_555 yes
C(1) C(2) C(4) C(5) -32.9(9) 1_555 1_555 1_555 1_555 yes
C(1) C(2) C(5) C(3) 23.3(3) 1_555 1_555 1_555 1_555 yes
C(1) C(2) C(5) C(4) 167.9(3) 1_555 1_555 1_555 1_555 yes
C(1) C(3) S(1) C(2) -173.4(4) 1_555 1_555 1_555 1_555 yes
C(1) C(3) S(1) C(6) -2.2(2) 1_555 1_555 1_555 1_555 yes
C(1) C(3) S(2) C(2) -6.3(4) 1_555 1_555 1_555 1_555 yes
C(1) C(3) S(2) C(6) 3.9(2) 1_555 1_555 1_555 1_555 yes
C(1) C(3) S(5) C(2) 6.0(4) 1_555 1_555 1_555 1_555 yes
C(1) C(3) S(5) C(4) 177.2(2) 1_555 1_555 1_555 1_555 yes
C(1) C(3) S(5) C(5) 160.2(2) 1_555 1_555 1_555 1_555 yes
C(1) C(3) S(6) C(2) 172.7(9) 1_555 1_555 1_555 1_555 yes
C(1) C(3) S(6) C(4) 175.2(6) 1_555 1_555 1_555 1_555 yes
C(1) C(3) S(6) C(5) -157.8(6) 1_555 1_555 1_555 1_555 yes
C(1) C(3) S(8) C(8) -10.6(2) 1_555 1_555 2_756 2_756 yes
C(1) C(3) S(8) C(10) 99.9(2) 1_555 1_555 2_756 2_756 yes
C(1) C(3) C(2) C(4) -179.7(2) 1_555 1_555 1_555 1_555 yes
C(1) C(3) C(2) C(5) 163.5(2) 1_555 1_555 1_555 1_555 yes
C(1) C(3) C(4) C(2) 0.5(3) 1_555 1_555 1_555 1_555 yes
C(1) C(3) C(4) C(5) 143.7(4) 1_555 1_555 1_555 1_555 yes
C(1) C(3) C(5) C(2) -44.7(5) 1_555 1_555 1_555 1_555 yes
C(1) C(3) C(5) C(4) -77.5(6) 1_555 1_555 1_555 1_555 yes
C(1) C(6) S(1) C(2) 9.3(4) 1_555 1_555 1_555 1_555 yes
C(1) C(6) S(1) C(3) 4.7(4) 1_555 1_555 1_555 1_555 yes
C(1) C(6) S(2) C(2) -4.7(4) 1_555 1_555 1_555 1_555 yes
C(1) C(6) S(2) C(3) -9.2(4) 1_555 1_555 1_555 1_555 yes
C(1) C(6) S(3) C(7) 173.0(4) 1_555 1_555 1_555 1_555 yes
C(1) C(6) S(3) C(8) 176.4(4) 1_555 1_555 1_555 1_555 yes
C(1) C(6) S(4) C(7) -175.6(4) 1_555 1_555 1_555 1_555 yes
C(1) C(6) S(4) C(8) -174.0(3) 1_555 1_555 1_555 1_555 yes
C(1) C(6) C(1) C(6) 33.7(4) 1_555 1_555 2_656 2_656 yes
C(1) C(6) C(6) C(1) -145.4(4) 1_555 1_555 2_656 2_656 yes
C(1) C(6) C(7) C(8) 162(1) 1_555 1_555 1_555 1_555 yes
C(1) C(6) C(7) C(9) -144(1) 1_555 1_555 1_555 1_555 yes
C(1) C(6) C(7) C(10) 174(1) 1_555 1_555 1_555 1_555 yes
C(1) C(6) C(8) C(7) -164(1) 1_555 1_555 1_555 1_555 yes
C(1) C(6) C(8) C(9) 171(1) 1_555 1_555 1_555 1_555 yes
C(1) C(6) C(8) C(10) 165.7(10) 1_555 1_555 1_555 1_555 yes
C(1) C(6) S(3) C(7) -88.9(2) 1_555 2_656 2_656 2_656 yes
C(1) C(6) S(4) C(8) 96.5(2) 1_555 2_656 2_656 2_656 yes
C(1) C(8) S(4) C(6) 97.3(2) 1_555 2_756 2_756 2_756 yes
C(1) C(8) S(8) C(10) -102.7(2) 1_555 2_756 2_756 2_756 yes
C(2) S(1) S(2) C(3) 0.0(2) 1_555 1_555 1_555 1_555 yes
C(2) S(1) S(2) C(6) -169.6(2) 1_555 1_555 1_555 1_555 yes
C(2) S(1) S(3) C(6) 20.7(3) 1_555 1_555 1_555 1_555 yes
C(2) S(1) S(3) C(7) 9.0(4) 1_555 1_555 1_555 1_555 yes
C(2) S(1) S(3) C(8) 18.1(3) 1_555 1_555 1_555 1_555 yes
C(2) S(1) S(5) C(3) 0.8(3) 1_555 1_555 1_555 1_555 yes
C(2) S(1) S(5) C(4) -10.1(3) 1_555 1_555 1_555 1_555 yes
C(2) S(1) S(5) C(5) -20.9(3) 1_555 1_555 1_555 1_555 yes
C(2) S(1) C(1) C(3) 3.0(2) 1_555 1_555 1_555 1_555 yes
C(2) S(1) C(1) C(6) -171.9(4) 1_555 1_555 1_555 1_555 yes
C(2) S(1) C(1) C(6) 109.6(2) 1_555 1_555 1_555 2_656 yes
C(2) S(1) C(1) C(8) -88.6(2) 1_555 1_555 1_555 2_756 yes
C(2) S(1) C(3) C(4) 3.6(3) 1_555 1_555 1_555 1_555 yes
C(2) S(1) C(3) C(5) 24.8(3) 1_555 1_555 1_555 1_555 yes
C(2) S(1) C(6) C(6) 98.5(2) 1_555 1_555 1_555 2_656 yes
C(2) S(1) C(6) C(7) -163.4(2) 1_555 1_555 1_555 1_555 yes
C(2) S(1) C(6) C(8) -161.1(6) 1_555 1_555 1_555 1_555 yes
C(2) S(2) S(1) C(3) 0.0(2) 1_555 1_555 1_555 1_555 yes
C(2) S(2) S(1) C(6) 169.6(2) 1_555 1_555 1_555 1_555 yes
C(2) S(2) S(4) C(6) -3.5(2) 1_555 1_555 1_555 1_555 yes
C(2) S(2) S(4) C(7) 2.9(2) 1_555 1_555 1_555 1_555 yes
C(2) S(2) S(4) C(8) 12.0(3) 1_555 1_555 1_555 1_555 yes
C(2) S(2) S(6) C(3) -0.7(3) 1_555 1_555 1_555 1_555 yes
C(2) S(2) S(6) C(4) 3.7(2) 1_555 1_555 1_555 1_555 yes
C(2) S(2) S(6) C(5) 37.4(2) 1_555 1_555 1_555 1_555 yes
C(2) S(2) C(1) C(3) 3.0(2) 1_555 1_555 1_555 1_555 yes
C(2) S(2) C(1) C(6) 175.0(4) 1_555 1_555 1_555 1_555 yes
C(2) S(2) C(1) C(6) -99.5(2) 1_555 1_555 1_555 2_656 yes
C(2) S(2) C(1) C(8) 88.9(1) 1_555 1_555 1_555 2_756 yes
C(2) S(2) C(3) C(4) 116(3) 1_555 1_555 1_555 1_555 yes
C(2) S(2) C(3) C(5) 138.7(6) 1_555 1_555 1_555 1_555 yes
C(2) S(2) C(6) C(6) -83.0(1) 1_555 1_555 1_555 2_656 yes
C(2) S(2) C(6) C(7) 160.5(6) 1_555 1_555 1_555 1_555 yes
C(2) S(2) C(6) C(8) 170.7(2) 1_555 1_555 1_555 1_555 yes
C(2) S(5) S(1) C(3) -0.8(3) 1_555 1_555 1_555 1_555 yes
C(2) S(5) S(1) C(6) -21.3(3) 1_555 1_555 1_555 1_555 yes
C(2) S(5) S(6) C(3) 1.2(2) 1_555 1_555 1_555 1_555 yes
C(2) S(5) S(6) C(4) -170.9(3) 1_555 1_555 1_555 1_555 yes
C(2) S(5) S(6) C(5) -139.1(2) 1_555 1_555 1_555 1_555 yes
C(2) S(5) C(3) C(4) -171.2(4) 1_555 1_555 1_555 1_555 yes
C(2) S(5) C(3) C(5) -154.2(4) 1_555 1_555 1_555 1_555 yes
C(2) S(5) C(4) C(3) 3.4(2) 1_555 1_555 1_555 1_555 yes
C(2) S(5) C(4) C(5) -27.0(4) 1_555 1_555 1_555 1_555 yes
C(2) S(5) C(5) C(3) 9.5(2) 1_555 1_555 1_555 1_555 yes
C(2) S(5) C(5) C(4) 153.1(4) 1_555 1_555 1_555 1_555 yes
C(2) S(6) S(2) C(3) 0.7(3) 1_555 1_555 1_555 1_555 yes
C(2) S(6) S(2) C(6) 16.5(2) 1_555 1_555 1_555 1_555 yes
C(2) S(6) S(5) C(3) -1.2(2) 1_555 1_555 1_555 1_555 yes
C(2) S(6) S(5) C(4) 170.9(3) 1_555 1_555 1_555 1_555 yes
C(2) S(6) S(5) C(5) 139.1(2) 1_555 1_555 1_555 1_555 yes
C(2) S(6) S(5) C(4) -85.6(8) 1_555 1_555 1_545 1_545 yes
C(2) S(6) C(3) C(4) -2.5(4) 1_555 1_555 1_555 1_555 yes
C(2) S(6) C(3) C(5) -29.5(4) 1_555 1_555 1_555 1_555 yes
C(2) S(6) C(4) C(3) 1.1(2) 1_555 1_555 1_555 1_555 yes
C(2) S(6) C(4) C(5) 117.6(3) 1_555 1_555 1_555 1_555 yes
C(2) S(6) C(5) C(3) 11.3(2) 1_555 1_555 1_555 1_555 yes
C(2) S(6) C(5) C(4) -52.6(3) 1_555 1_555 1_555 1_555 yes
C(2) S(8) C(8) C(7) 76.1(4) 1_555 2_756 2_756 2_756 yes
C(2) S(8) C(10) C(9) -120.2(6) 1_555 2_756 2_756 2_756 yes
C(2) C(1) S(1) C(3) -3.0(2) 1_555 1_555 1_555 1_555 yes
C(2) C(1) S(1) C(6) 171.9(4) 1_555 1_555 1_555 1_555 yes
C(2) C(1) S(2) C(3) -3.0(2) 1_555 1_555 1_555 1_555 yes
C(2) C(1) S(2) C(6) -175.0(4) 1_555 1_555 1_555 1_555 yes
C(2) C(1) S(3) C(6) 173.5(5) 1_555 1_555 1_555 1_555 yes
C(2) C(1) S(3) C(7) 165.6(2) 1_555 1_555 1_555 1_555 yes
C(2) C(1) S(3) C(8) 170.2(2) 1_555 1_555 1_555 1_555 yes
C(2) C(1) S(4) C(6) -166.0(8) 1_555 1_555 1_555 1_555 yes
C(2) C(1) S(4) C(7) -161.9(6) 1_555 1_555 1_555 1_555 yes
C(2) C(1) S(4) C(8) -159.1(6) 1_555 1_555 1_555 1_555 yes
C(2) C(1) C(3) C(4) -0.5(3) 1_555 1_555 1_555 1_555 yes
C(2) C(1) C(3) C(5) 46.6(5) 1_555 1_555 1_555 1_555 yes
C(2) C(1) C(6) C(6) -102(1) 1_555 1_555 1_555 2_656 yes
C(2) C(1) C(6) C(7) 1(2) 1_555 1_555 1_555 1_555 yes
C(2) C(1) C(6) C(8) 150.5(8) 1_555 1_555 1_555 1_555 yes
C(2) C(1) C(8) C(7) -107.6(2) 1_555 1_555 2_756 2_756 yes
C(2) C(3) S(1) C(6) 171.3(3) 1_555 1_555 1_555 1_555 yes
C(2) C(3) S(2) C(6) 10.2(4) 1_555 1_555 1_555 1_555 yes
C(2) C(3) S(5) C(4) 171.2(4) 1_555 1_555 1_555 1_555 yes
C(2) C(3) S(5) C(5) 154.2(4) 1_555 1_555 1_555 1_555 yes
C(2) C(3) S(6) C(4) 2.5(4) 1_555 1_555 1_555 1_555 yes
C(2) C(3) S(6) C(5) 29.5(4) 1_555 1_555 1_555 1_555 yes
C(2) C(3) S(8) C(8) -88.3(3) 1_555 1_555 2_756 2_756 yes
C(2) C(3) S(8) C(10) 22.1(3) 1_555 1_555 2_756 2_756 yes
C(2) C(3) C(1) C(6) 159(1) 1_555 1_555 1_555 1_555 yes
C(2) C(3) C(1) C(6) -87.1(3) 1_555 1_555 1_555 2_656 yes
C(2) C(3) C(1) C(8) 88.1(2) 1_555 1_555 1_555 2_756 yes
C(2) C(3) C(4) C(5) 143.1(4) 1_555 1_555 1_555 1_555 yes
C(2) C(3) C(5) C(4) -32.8(3) 1_555 1_555 1_555 1_555 yes
C(2) C(4) S(5) C(3) -3.4(2) 1_555 1_555 1_555 1_555 yes
C(2) C(4) S(5) C(5) 27.0(4) 1_555 1_555 1_555 1_555 yes
C(2) C(4) S(6) C(3) -1.1(2) 1_555 1_555 1_555 1_555 yes
C(2) C(4) S(6) C(5) -117.6(3) 1_555 1_555 1_555 1_555 yes
C(2) C(4) C(3) C(5) -143.1(4) 1_555 1_555 1_555 1_555 yes
C(2) C(4) C(5) C(3) 15.2(2) 1_555 1_555 1_555 1_555 yes
C(2) C(5) S(5) C(3) -9.5(2) 1_555 1_555 1_555 1_555 yes
C(2) C(5) S(5) C(4) -153.1(4) 1_555 1_555 1_555 1_555 yes
C(2) C(5) S(6) C(3) -11.3(2) 1_555 1_555 1_555 1_555 yes
C(2) C(5) S(6) C(4) 52.6(3) 1_555 1_555 1_555 1_555 yes
C(2) C(5) C(3) C(4) 32.8(3) 1_555 1_555 1_555 1_555 yes
C(2) C(5) C(4) C(3) -15.2(2) 1_555 1_555 1_555 1_555 yes
C(3) S(1) S(2) C(6) -169.6(2) 1_555 1_555 1_555 1_555 yes
C(3) S(1) S(3) C(6) 8.3(2) 1_555 1_555 1_555 1_555 yes
C(3) S(1) S(3) C(7) -3.4(3) 1_555 1_555 1_555 1_555 yes
C(3) S(1) S(3) C(8) 5.7(2) 1_555 1_555 1_555 1_555 yes
C(3) S(1) S(5) C(4) -10.9(3) 1_555 1_555 1_555 1_555 yes
C(3) S(1) S(5) C(5) -21.6(1) 1_555 1_555 1_555 1_555 yes
C(3) S(1) C(1) C(6) -174.9(4) 1_555 1_555 1_555 1_555 yes
C(3) S(1) C(1) C(6) 106.7(1) 1_555 1_555 1_555 2_656 yes
C(3) S(1) C(1) C(8) -91.6(1) 1_555 1_555 1_555 2_756 yes
C(3) S(1) C(2) C(4) -171.3(7) 1_555 1_555 1_555 1_555 yes
C(3) S(1) C(2) C(5) -89.5(7) 1_555 1_555 1_555 1_555 yes
C(3) S(1) C(6) C(6) 93.98(10) 1_555 1_555 1_555 2_656 yes
C(3) S(1) C(6) C(7) -167.9(2) 1_555 1_555 1_555 1_555 yes
C(3) S(1) C(6) C(8) -165.6(7) 1_555 1_555 1_555 1_555 yes
C(3) S(2) S(1) C(6) 169.6(2) 1_555 1_555 1_555 1_555 yes
C(3) S(2) S(4) C(6) -13.7(3) 1_555 1_555 1_555 1_555 yes
C(3) S(2) S(4) C(7) -7.2(3) 1_555 1_555 1_555 1_555 yes
C(3) S(2) S(4) C(8) 1.9(5) 1_555 1_555 1_555 1_555 yes
C(3) S(2) S(6) C(4) 4.5(3) 1_555 1_555 1_555 1_555 yes
C(3) S(2) S(6) C(5) 38.1(3) 1_555 1_555 1_555 1_555 yes
C(3) S(2) C(1) C(6) 171.9(4) 1_555 1_555 1_555 1_555 yes
C(3) S(2) C(1) C(6) -102.5(2) 1_555 1_555 1_555 2_656 yes
C(3) S(2) C(1) C(8) 85.9(2) 1_555 1_555 1_555 2_756 yes
C(3) S(2) C(2) C(4) -4.9(3) 1_555 1_555 1_555 1_555 yes
C(3) S(2) C(2) C(5) -19.0(3) 1_555 1_555 1_555 1_555 yes
C(3) S(2) C(6) C(6) -87.6(2) 1_555 1_555 1_555 2_656 yes
C(3) S(2) C(6) C(7) 156.0(6) 1_555 1_555 1_555 1_555 yes
C(3) S(2) C(6) C(8) 166.2(2) 1_555 1_555 1_555 1_555 yes
C(3) S(5) S(1) C(6) -20.5(2) 1_555 1_555 1_555 1_555 yes
C(3) S(5) S(6) C(4) -172.1(3) 1_555 1_555 1_555 1_555 yes
C(3) S(5) S(6) C(5) -140.3(3) 1_555 1_555 1_555 1_555 yes
C(3) S(5) C(2) C(4) 9.0(5) 1_555 1_555 1_555 1_555 yes
C(3) S(5) C(2) C(5) 22.0(4) 1_555 1_555 1_555 1_555 yes
C(3) S(5) C(4) C(5) -30.4(3) 1_555 1_555 1_555 1_555 yes
C(3) S(5) C(5) C(4) 143.5(4) 1_555 1_555 1_555 1_555 yes
C(3) S(6) S(2) C(6) 15.8(3) 1_555 1_555 1_555 1_555 yes
C(3) S(6) S(5) C(4) 172.1(3) 1_555 1_555 1_555 1_555 yes
C(3) S(6) S(5) C(5) 140.3(3) 1_555 1_555 1_555 1_555 yes
C(3) S(6) S(5) C(4) -164.4(6) 1_555 1_555 1_545 1_545 yes
C(3) S(6) C(2) C(4) 177.1(4) 1_555 1_555 1_555 1_555 yes
C(3) S(6) C(2) C(5) 150.0(4) 1_555 1_555 1_555 1_555 yes
C(3) S(6) C(4) C(5) 116.5(3) 1_555 1_555 1_555 1_555 yes
C(3) S(6) C(5) C(4) -63.9(3) 1_555 1_555 1_555 1_555 yes
C(3) S(8) C(8) C(7) 99.1(4) 1_555 2_756 2_756 2_756 yes
C(3) S(8) C(10) C(9) -128.3(6) 1_555 2_756 2_756 2_756 yes
C(3) C(1) S(1) C(6) 174.9(4) 1_555 1_555 1_555 1_555 yes
C(3) C(1) S(2) C(6) -171.9(4) 1_555 1_555 1_555 1_555 yes
C(3) C(1) S(3) C(6) 162.4(8) 1_555 1_555 1_555 1_555 yes
C(3) C(1) S(3) C(7) 154.4(6) 1_555 1_555 1_555 1_555 yes
C(3) C(1) S(3) C(8) 159.0(6) 1_555 1_555 1_555 1_555 yes
C(3) C(1) S(4) C(6) -171.9(5) 1_555 1_555 1_555 1_555 yes
C(3) C(1) S(4) C(7) -167.7(2) 1_555 1_555 1_555 1_555 yes
C(3) C(1) S(4) C(8) -164.9(2) 1_555 1_555 1_555 1_555 yes
C(3) C(1) C(2) C(4) 1.3(7) 1_555 1_555 1_555 1_555 yes
C(3) C(1) C(2) C(5) -21.8(3) 1_555 1_555 1_555 1_555 yes
C(3) C(1) C(6) C(6) 116(1) 1_555 1_555 1_555 2_656 yes
C(3) C(1) C(6) C(7) -140.0(10) 1_555 1_555 1_555 1_555 yes
C(3) C(1) C(6) C(8) 8(2) 1_555 1_555 1_555 1_555 yes
C(3) C(1) C(8) C(7) -137.6(2) 1_555 1_555 2_756 2_756 yes
C(3) C(2) S(1) C(6) -10.1(4) 1_555 1_555 1_555 1_555 yes
C(3) C(2) S(2) C(6) -171.2(3) 1_555 1_555 1_555 1_555 yes
C(3) C(2) S(5) C(4) -9.0(5) 1_555 1_555 1_555 1_555 yes
C(3) C(2) S(5) C(5) -22.0(4) 1_555 1_555 1_555 1_555 yes
C(3) C(2) S(6) C(4) -177.1(4) 1_555 1_555 1_555 1_555 yes
C(3) C(2) S(6) C(5) -150.0(4) 1_555 1_555 1_555 1_555 yes
C(3) C(2) S(8) C(8) 100.0(3) 1_555 1_555 2_756 2_756 yes
C(3) C(2) S(8) C(10) -158.3(3) 1_555 1_555 2_756 2_756 yes
C(3) C(2) C(1) C(6) -160(1) 1_555 1_555 1_555 1_555 yes
C(3) C(2) C(1) C(6) 100.2(3) 1_555 1_555 1_555 2_656 yes
C(3) C(2) C(1) C(8) -92.9(3) 1_555 1_555 1_555 2_756 yes
C(3) C(2) C(4) C(5) -31.6(3) 1_555 1_555 1_555 1_555 yes
C(3) C(2) C(5) C(4) 144.6(4) 1_555 1_555 1_555 1_555 yes
C(3) C(4) S(5) C(5) 30.4(3) 1_555 1_555 1_555 1_555 yes
C(3) C(4) S(6) C(5) -116.5(3) 1_555 1_555 1_555 1_555 yes
C(3) C(4) C(2) C(5) 31.6(3) 1_555 1_555 1_555 1_555 yes
C(3) C(5) S(5) C(4) -143.5(4) 1_555 1_555 1_555 1_555 yes
C(3) C(5) S(6) C(4) 63.9(3) 1_555 1_555 1_555 1_555 yes
C(3) C(5) C(2) C(4) -144.6(4) 1_555 1_555 1_555 1_555 yes
C(4) S(5) S(1) C(6) -31.5(3) 1_555 1_555 1_555 1_555 yes
C(4) S(5) S(6) C(5) 31.8(3) 1_555 1_555 1_555 1_555 yes
C(4) S(5) C(2) C(5) 13.0(2) 1_555 1_555 1_555 1_555 yes
C(4) S(5) C(3) C(5) 16.9(2) 1_555 1_555 1_555 1_555 yes
C(4) S(6) S(2) C(6) 20.3(2) 1_555 1_555 1_555 1_555 yes
C(4) S(6) S(5) C(5) -31.8(3) 1_555 1_555 1_555 1_555 yes
C(4) S(6) C(2) C(5) -27.1(2) 1_555 1_555 1_555 1_555 yes
C(4) S(6) C(3) C(5) -27.0(2) 1_555 1_555 1_555 1_555 yes
C(4) C(2) S(1) C(6) 178.7(4) 1_555 1_555 1_555 1_555 yes
C(4) C(2) S(2) C(6) -176.1(2) 1_555 1_555 1_555 1_555 yes
C(4) C(2) S(5) C(5) -13.0(2) 1_555 1_555 1_555 1_555 yes
C(4) C(2) S(6) C(5) 27.1(2) 1_555 1_555 1_555 1_555 yes
C(4) C(2) S(8) C(8) -172.8(2) 1_555 1_555 2_756 2_756 yes
C(4) C(2) S(8) C(10) -71.1(2) 1_555 1_555 2_756 2_756 yes
C(4) C(2) C(1) C(6) -159.3(10) 1_555 1_555 1_555 1_555 yes
C(4) C(2) C(1) C(6) 101.6(8) 1_555 1_555 1_555 2_656 yes
C(4) C(2) C(1) C(8) -91.5(8) 1_555 1_555 1_555 2_756 yes
C(4) C(2) C(3) C(5) 16.8(2) 1_555 1_555 1_555 1_555 yes
C(4) C(3) S(1) C(6) 174.9(2) 1_555 1_555 1_555 1_555 yes
C(4) C(3) S(2) C(6) 126(3) 1_555 1_555 1_555 1_555 yes
C(4) C(3) S(5) C(5) -16.9(2) 1_555 1_555 1_555 1_555 yes
C(4) C(3) S(6) C(5) 27.0(2) 1_555 1_555 1_555 1_555 yes
C(4) C(3) S(8) C(8) -150.4(2) 1_555 1_555 2_756 2_756 yes
C(4) C(3) S(8) C(10) -40.0(2) 1_555 1_555 2_756 2_756 yes
C(4) C(3) C(1) C(6) 159(1) 1_555 1_555 1_555 1_555 yes
C(4) C(3) C(1) C(6) -87.6(3) 1_555 1_555 1_555 2_656 yes
C(4) C(3) C(1) C(8) 87.6(3) 1_555 1_555 1_555 2_756 yes
C(4) C(3) C(2) C(5) -16.8(2) 1_555 1_555 1_555 1_555 yes
C(5) S(5) S(1) C(6) -42.2(2) 1_555 1_555 1_555 1_555 yes
C(5) S(6) S(2) C(6) 54.0(3) 1_555 1_555 1_555 1_555 yes
C(5) C(2) S(1) C(6) -99.6(6) 1_555 1_555 1_555 1_555 yes
C(5) C(2) S(2) C(6) 169.8(1) 1_555 1_555 1_555 1_555 yes
C(5) C(2) S(8) C(8) 156.7(2) 1_555 1_555 2_756 2_756 yes
C(5) C(2) S(8) C(10) -101.5(2) 1_555 1_555 2_756 2_756 yes
C(5) C(2) C(1) C(6) 177.5(10) 1_555 1_555 1_555 1_555 yes
C(5) C(2) C(1) C(6) 78.4(3) 1_555 1_555 1_555 2_656 yes
C(5) C(2) C(1) C(8) -114.7(3) 1_555 1_555 1_555 2_756 yes
C(5) C(3) S(1) C(6) -164.0(2) 1_555 1_555 1_555 1_555 yes
C(5) C(3) S(2) C(6) 148.8(4) 1_555 1_555 1_555 1_555 yes
C(5) C(3) S(8) C(8) -170.3(2) 1_555 1_555 2_756 2_756 yes
C(5) C(3) S(8) C(10) -59.9(2) 1_555 1_555 2_756 2_756 yes
C(5) C(3) C(1) C(6) -153(1) 1_555 1_555 1_555 1_555 yes
C(5) C(3) C(1) C(6) -40.5(5) 1_555 1_555 1_555 2_656 yes
C(5) C(3) C(1) C(8) 134.6(5) 1_555 1_555 1_555 2_756 yes
C(6) S(1) S(3) C(7) -11.7(3) 1_555 1_555 1_555 1_555 yes
C(6) S(1) S(3) C(8) -2.6(2) 1_555 1_555 1_555 1_555 yes
C(6) S(1) C(1) C(8) 83.3(3) 1_555 1_555 1_555 2_756 yes
C(6) S(2) S(4) C(7) 6.4(2) 1_555 1_555 1_555 1_555 yes
C(6) S(2) S(4) C(8) 15.5(3) 1_555 1_555 1_555 1_555 yes
C(6) S(2) C(1) C(8) -86.0(4) 1_555 1_555 1_555 2_756 yes
C(6) S(3) S(4) C(7) -169.9(3) 1_555 1_555 1_555 1_555 yes
C(6) S(3) S(4) C(8) -171.1(3) 1_555 1_555 1_555 1_555 yes
C(6) S(3) S(7) C(7) 4.2(3) 1_555 1_555 1_555 1_555 yes
C(6) S(3) S(7) C(8) 6.2(2) 1_555 1_555 1_555 1_555 yes
C(6) S(3) S(7) C(9) 46.6(4) 1_555 1_555 1_555 1_555 yes
C(6) S(3) S(7) C(10) 19.0(2) 1_555 1_555 1_555 1_555 yes
C(6) S(3) C(1) C(8) 89.4(4) 1_555 1_555 1_555 2_756 yes
C(6) S(3) C(7) C(8) 7.1(4) 1_555 1_555 1_555 1_555 yes
C(6) S(3) C(7) C(9) 144.2(5) 1_555 1_555 1_555 1_555 yes
C(6) S(3) C(7) C(10) 103(1) 1_555 1_555 1_555 1_555 yes
C(6) S(3) C(8) C(7) -172.4(4) 1_555 1_555 1_555 1_555 yes
C(6) S(3) C(8) C(9) 166.7(3) 1_555 1_555 1_555 1_555 yes
C(6) S(3) C(8) C(10) 171.1(3) 1_555 1_555 1_555 1_555 yes
C(6) S(4) S(3) C(7) 169.9(3) 1_555 1_555 1_555 1_555 yes
C(6) S(4) S(3) C(8) 171.1(3) 1_555 1_555 1_555 1_555 yes
C(6) S(4) S(8) C(7) -1.5(2) 1_555 1_555 1_555 1_555 yes
C(6) S(4) S(8) C(8) 0.2(3) 1_555 1_555 1_555 1_555 yes
C(6) S(4) S(8) C(9) -20.4(3) 1_555 1_555 1_555 1_555 yes
C(6) S(4) S(8) C(10) -20.2(3) 1_555 1_555 1_555 1_555 yes
C(6) S(4) C(1) C(8) -81.2(4) 1_555 1_555 1_555 2_756 yes
C(6) S(4) C(7) C(8) 176.6(4) 1_555 1_555 1_555 1_555 yes
C(6) S(4) C(7) C(9) -158.3(4) 1_555 1_555 1_555 1_555 yes
C(6) S(4) C(7) C(10) -173.5(2) 1_555 1_555 1_555 1_555 yes
C(6) S(4) C(8) C(7) -3.2(4) 1_555 1_555 1_555 1_555 yes
C(6) S(4) C(8) C(9) -87.9(7) 1_555 1_555 1_555 1_555 yes
C(6) S(4) C(8) C(10) -160.2(5) 1_555 1_555 1_555 1_555 yes
C(6) C(1) S(3) C(7) -7.9(4) 1_555 1_555 1_555 1_555 yes
C(6) C(1) S(3) C(8) -3.3(4) 1_555 1_555 1_555 1_555 yes
C(6) C(1) S(4) C(7) 4.1(4) 1_555 1_555 1_555 1_555 yes
C(6) C(1) S(4) C(8) 6.9(4) 1_555 1_555 1_555 1_555 yes
C(6) C(1) C(6) C(1) 33.7(4) 1_555 1_555 2_656 2_656 yes
C(6) C(1) C(8) C(7) 57.2(3) 1_555 1_555 2_756 2_756 yes
C(6) C(6) S(3) C(7) -111.0(2) 1_555 2_656 2_656 2_656 yes
C(6) C(6) S(4) C(8) 105.7(2) 1_555 2_656 2_656 2_656 yes
C(6) C(7) S(3) C(8) -7.1(4) 1_555 1_555 1_555 1_555 yes
C(6) C(7) S(4) C(8) -176.6(4) 1_555 1_555 1_555 1_555 yes
C(6) C(7) S(7) C(8) 177(1) 1_555 1_555 1_555 1_555 yes
C(6) C(7) S(7) C(9) -151.8(7) 1_555 1_555 1_555 1_555 yes
C(6) C(7) S(7) C(10) -172.6(7) 1_555 1_555 1_555 1_555 yes
C(6) C(7) S(8) C(8) -1.7(4) 1_555 1_555 1_555 1_555 yes
C(6) C(7) S(8) C(9) 159.3(3) 1_555 1_555 1_555 1_555 yes
C(6) C(7) S(8) C(10) 167.6(3) 1_555 1_555 1_555 1_555 yes
C(6) C(7) C(8) C(9) 161.6(3) 1_555 1_555 1_555 1_555 yes
C(6) C(7) C(8) C(10) 171.4(2) 1_555 1_555 1_555 1_555 yes
C(6) C(7) C(9) C(8) -50.7(6) 1_555 1_555 1_555 1_555 yes
C(6) C(7) C(9) C(10) -70.4(9) 1_555 1_555 1_555 1_555 yes
C(6) C(7) C(9) C(14) 167.2(7) 1_555 1_555 1_555 1_555 yes
C(6) C(7) C(10) C(8) -12.7(3) 1_555 1_555 1_555 1_555 yes
C(6) C(7) C(10) C(9) 145.4(6) 1_555 1_555 1_555 1_555 yes
C(6) C(8) S(3) C(7) 172.4(4) 1_555 1_555 1_555 1_555 yes
C(6) C(8) S(4) C(7) 3.2(4) 1_555 1_555 1_555 1_555 yes
C(6) C(8) S(7) C(7) -0.8(4) 1_555 1_555 1_555 1_555 yes
C(6) C(8) S(7) C(9) -150.2(4) 1_555 1_555 1_555 1_555 yes
C(6) C(8) S(7) C(10) -170.0(2) 1_555 1_555 1_555 1_555 yes
C(6) C(8) S(8) C(7) 175.8(9) 1_555 1_555 1_555 1_555 yes
C(6) C(8) S(8) C(9) 159.6(6) 1_555 1_555 1_555 1_555 yes
C(6) C(8) S(8) C(10) 164.9(6) 1_555 1_555 1_555 1_555 yes
C(6) C(8) C(7) C(9) -161.6(3) 1_555 1_555 1_555 1_555 yes
C(6) C(8) C(7) C(10) -171.4(2) 1_555 1_555 1_555 1_555 yes
C(6) C(8) C(9) C(7) 25.1(4) 1_555 1_555 1_555 1_555 yes
C(6) C(8) C(9) C(10) -176.0(4) 1_555 1_555 1_555 1_555 yes
C(6) C(8) C(9) C(14) 160.3(9) 1_555 1_555 1_555 1_555 yes
C(6) C(8) C(10) C(7) 28.3(7) 1_555 1_555 1_555 1_555 yes
C(6) C(8) C(10) C(9) 9.5(10) 1_555 1_555 1_555 1_555 yes
C(7) S(3) S(4) C(8) -1.2(2) 1_555 1_555 1_555 1_555 yes
C(7) S(3) S(7) C(8) 1.9(3) 1_555 1_555 1_555 1_555 yes
C(7) S(3) S(7) C(9) 42.4(4) 1_555 1_555 1_555 1_555 yes
C(7) S(3) S(7) C(10) 14.8(3) 1_555 1_555 1_555 1_555 yes
C(7) S(3) C(1) C(8) 81.4(2) 1_555 1_555 1_555 2_756 yes
C(7) S(3) C(6) C(8) -3.4(2) 1_555 1_555 1_555 1_555 yes
C(7) S(3) C(8) C(9) -20.9(4) 1_555 1_555 1_555 1_555 yes
C(7) S(3) C(8) C(10) -16.5(4) 1_555 1_555 1_555 1_555 yes
C(7) S(4) S(3) C(8) 1.2(2) 1_555 1_555 1_555 1_555 yes
C(7) S(4) S(8) C(8) 1.8(3) 1_555 1_555 1_555 1_555 yes
C(7) S(4) S(8) C(9) -18.9(2) 1_555 1_555 1_555 1_555 yes
C(7) S(4) S(8) C(10) -18.6(3) 1_555 1_555 1_555 1_555 yes
C(7) S(4) C(1) C(8) -77.1(1) 1_555 1_555 1_555 2_756 yes
C(7) S(4) C(6) C(8) -1.5(2) 1_555 1_555 1_555 1_555 yes
C(7) S(4) C(8) C(9) -84.8(8) 1_555 1_555 1_555 1_555 yes
C(7) S(4) C(8) C(10) -157.0(7) 1_555 1_555 1_555 1_555 yes
C(7) S(7) S(3) C(8) -1.9(3) 1_555 1_555 1_555 1_555 yes
C(7) S(7) S(8) C(8) -1.0(3) 1_555 1_555 1_555 1_555 yes
C(7) S(7) S(8) C(9) 143.2(4) 1_555 1_555 1_555 1_555 yes
C(7) S(7) S(8) C(10) 164.1(3) 1_555 1_555 1_555 1_555 yes
C(7) S(7) C(8) C(9) 149.4(6) 1_555 1_555 1_555 1_555 yes
C(7) S(7) C(8) C(10) 169.2(5) 1_555 1_555 1_555 1_555 yes
C(7) S(7) C(9) C(8) -11.5(2) 1_555 1_555 1_555 1_555 yes
C(7) S(7) C(9) C(10) -53.9(7) 1_555 1_555 1_555 1_555 yes
C(7) S(7) C(9) C(14) -174.8(3) 1_555 1_555 1_555 1_555 yes
C(7) S(7) C(10) C(8) -4.2(2) 1_555 1_555 1_555 1_555 yes
C(7) S(7) C(10) C(9) 126.4(7) 1_555 1_555 1_555 1_555 yes
C(7) S(8) S(4) C(8) -1.8(3) 1_555 1_555 1_555 1_555 yes
C(7) S(8) S(7) C(8) 1.0(3) 1_555 1_555 1_555 1_555 yes
C(7) S(8) S(7) C(9) -143.2(4) 1_555 1_555 1_555 1_555 yes
C(7) S(8) S(7) C(10) -164.1(3) 1_555 1_555 1_555 1_555 yes
C(7) S(8) C(8) C(9) 16.2(4) 1_555 1_555 1_555 1_555 yes
C(7) S(8) C(8) C(10) 10.9(5) 1_555 1_555 1_555 1_555 yes
C(7) S(8) C(9) C(8) -7.2(2) 1_555 1_555 1_555 1_555 yes
C(7) S(8) C(9) C(10) 161.2(7) 1_555 1_555 1_555 1_555 yes
C(7) S(8) C(9) C(14) 162.0(5) 1_555 1_555 1_555 1_555 yes
C(7) S(8) C(10) C(8) -4.1(2) 1_555 1_555 1_555 1_555 yes
C(7) S(8) C(10) C(9) -15.8(6) 1_555 1_555 1_555 1_555 yes
C(7) C(6) S(3) C(8) 3.4(2) 1_555 1_555 1_555 1_555 yes
C(7) C(6) S(4) C(8) 1.5(2) 1_555 1_555 1_555 1_555 yes
C(7) C(6) C(1) C(8) -67(1) 1_555 1_555 1_555 2_756 yes
C(7) C(6) C(8) C(9) -23.1(3) 1_555 1_555 1_555 1_555 yes
C(7) C(6) C(8) C(10) -29.5(7) 1_555 1_555 1_555 1_555 yes
C(7) C(8) S(7) C(9) -149.4(6) 1_555 1_555 1_555 1_555 yes
C(7) C(8) S(7) C(10) -169.2(5) 1_555 1_555 1_555 1_555 yes
C(7) C(8) S(8) C(9) -16.2(4) 1_555 1_555 1_555 1_555 yes
C(7) C(8) S(8) C(10) -10.9(5) 1_555 1_555 1_555 1_555 yes
C(7) C(8) C(9) C(10) 158.9(6) 1_555 1_555 1_555 1_555 yes
C(7) C(8) C(9) C(14) 135(1) 1_555 1_555 1_555 1_555 yes
C(7) C(8) C(10) C(9) -18.7(5) 1_555 1_555 1_555 1_555 yes
C(7) C(9) S(7) C(8) 11.5(2) 1_555 1_555 1_555 1_555 yes
C(7) C(9) S(7) C(10) 53.9(7) 1_555 1_555 1_555 1_555 yes
C(7) C(9) S(8) C(8) 7.2(2) 1_555 1_555 1_555 1_555 yes
C(7) C(9) S(8) C(10) -161.2(7) 1_555 1_555 1_555 1_555 yes
C(7) C(9) C(8) C(10) -158.9(6) 1_555 1_555 1_555 1_555 yes
C(7) C(9) C(10) C(8) 9.3(3) 1_555 1_555 1_555 1_555 yes
C(7) C(9) C(14) C(11) 108(1) 1_555 1_555 1_555 1_555 yes
C(7) C(9) C(14) C(12) 138(1) 1_555 1_555 1_555 1_555 yes
C(7) C(9) C(14) C(13) 166(1) 1_555 1_555 1_555 1_555 yes
C(7) C(9) C(14) C(14) 37(3) 1_555 1_555 1_555 3_776 yes
C(7) C(10) S(7) C(8) 4.2(2) 1_555 1_555 1_555 1_555 yes
C(7) C(10) S(7) C(9) -126.4(7) 1_555 1_555 1_555 1_555 yes
C(7) C(10) S(8) C(8) 4.1(2) 1_555 1_555 1_555 1_555 yes
C(7) C(10) S(8) C(9) 15.8(6) 1_555 1_555 1_555 1_555 yes
C(7) C(10) C(8) C(9) 18.7(5) 1_555 1_555 1_555 1_555 yes
C(7) C(10) C(9) C(8) -9.3(3) 1_555 1_555 1_555 1_555 yes
C(7) C(10) C(9) C(14) 164.2(5) 1_555 1_555 1_555 1_555 yes
C(8) S(3) S(7) C(9) 40.5(3) 1_555 1_555 1_555 1_555 yes
C(8) S(3) S(7) C(10) 12.9(2) 1_555 1_555 1_555 1_555 yes
C(8) S(3) C(7) C(9) 137.1(7) 1_555 1_555 1_555 1_555 yes
C(8) S(3) C(7) C(10) 96(1) 1_555 1_555 1_555 1_555 yes
C(8) S(4) S(8) C(9) -20.6(3) 1_555 1_555 1_555 1_555 yes
C(8) S(4) S(8) C(10) -20.4(4) 1_555 1_555 1_555 1_555 yes
C(8) S(4) C(7) C(9) 25.1(4) 1_555 1_555 1_555 1_555 yes
C(8) S(4) C(7) C(10) 9.9(3) 1_555 1_555 1_555 1_555 yes
C(8) S(7) S(8) C(9) 144.1(4) 1_555 1_555 1_555 1_555 yes
C(8) S(7) S(8) C(10) 165.0(3) 1_555 1_555 1_555 1_555 yes
C(8) S(7) C(7) C(9) -30.3(5) 1_555 1_555 1_555 1_555 yes
C(8) S(7) C(7) C(10) -9.5(4) 1_555 1_555 1_555 1_555 yes
C(8) S(7) C(9) C(10) -42.4(6) 1_555 1_555 1_555 1_555 yes
C(8) S(7) C(9) C(14) -163.3(4) 1_555 1_555 1_555 1_555 yes
C(8) S(7) C(10) C(9) 130.6(7) 1_555 1_555 1_555 1_555 yes
C(8) S(8) S(7) C(9) -144.1(4) 1_555 1_555 1_555 1_555 yes
C(8) S(8) S(7) C(10) -165.0(3) 1_555 1_555 1_555 1_555 yes
C(8) S(8) C(7) C(9) -161.0(5) 1_555 1_555 1_555 1_555 yes
C(8) S(8) C(7) C(10) -169.3(5) 1_555 1_555 1_555 1_555 yes
C(8) S(8) C(9) C(10) 168.4(7) 1_555 1_555 1_555 1_555 yes
C(8) S(8) C(9) C(14) 169.2(4) 1_555 1_555 1_555 1_555 yes
C(8) S(8) C(10) C(9) -11.6(7) 1_555 1_555 1_555 1_555 yes
C(8) C(6) C(7) C(9) 53.1(6) 1_555 1_555 1_555 1_555 yes
C(8) C(6) C(7) C(10) 11.8(3) 1_555 1_555 1_555 1_555 yes
C(8) C(7) S(7) C(9) 30.3(5) 1_555 1_555 1_555 1_555 yes
C(8) C(7) S(7) C(10) 9.5(4) 1_555 1_555 1_555 1_555 yes
C(8) C(7) S(8) C(9) 161.0(5) 1_555 1_555 1_555 1_555 yes
C(8) C(7) S(8) C(10) 169.3(5) 1_555 1_555 1_555 1_555 yes
C(8) C(7) C(9) C(10) -19.6(6) 1_555 1_555 1_555 1_555 yes
C(8) C(7) C(9) C(14) -142(1) 1_555 1_555 1_555 1_555 yes
C(8) C(7) C(10) C(9) 158.1(6) 1_555 1_555 1_555 1_555 yes
C(8) C(9) S(7) C(10) 42.4(6) 1_555 1_555 1_555 1_555 yes
C(8) C(9) S(8) C(10) -168.4(7) 1_555 1_555 1_555 1_555 yes
C(8) C(9) C(7) C(10) 19.6(6) 1_555 1_555 1_555 1_555 yes
C(8) C(9) C(14) C(11) 8(1) 1_555 1_555 1_555 1_555 yes
C(8) C(9) C(14) C(12) 38(1) 1_555 1_555 1_555 1_555 yes
C(8) C(9) C(14) C(13) 66(1) 1_555 1_555 1_555 1_555 yes
C(8) C(9) C(14) C(14) -62(3) 1_555 1_555 1_555 3_776 yes
C(8) C(10) S(7) C(9) -130.6(7) 1_555 1_555 1_555 1_555 yes
C(8) C(10) S(8) C(9) 11.6(7) 1_555 1_555 1_555 1_555 yes
C(8) C(10) C(7) C(9) -158.1(6) 1_555 1_555 1_555 1_555 yes
C(8) C(10) C(9) C(14) 173.5(3) 1_555 1_555 1_555 1_555 yes
C(9) S(7) S(8) C(10) 20.9(5) 1_555 1_555 1_555 1_555 yes
C(9) S(7) C(7) C(10) 20.8(3) 1_555 1_555 1_555 1_555 yes
C(9) S(7) C(8) C(10) 19.7(4) 1_555 1_555 1_555 1_555 yes
C(9) S(8) S(7) C(10) -20.9(5) 1_555 1_555 1_555 1_555 yes
C(9) S(8) C(7) C(10) -8.3(3) 1_555 1_555 1_555 1_555 yes
C(9) S(8) C(8) C(10) -5.3(3) 1_555 1_555 1_555 1_555 yes
C(9) C(7) S(7) C(10) -20.8(3) 1_555 1_555 1_555 1_555 yes
C(9) C(7) S(8) C(10) 8.3(3) 1_555 1_555 1_555 1_555 yes
C(9) C(7) C(8) C(10) 9.9(3) 1_555 1_555 1_555 1_555 yes
C(9) C(8) S(7) C(10) -19.7(4) 1_555 1_555 1_555 1_555 yes
C(9) C(8) S(8) C(10) 5.3(3) 1_555 1_555 1_555 1_555 yes
C(9) C(8) C(7) C(10) -9.9(3) 1_555 1_555 1_555 1_555 yes
C(9) C(14) O(1) C(11) 77.9(3) 1_555 1_555 1_555 1_555 yes
C(9) C(14) O(1) C(12) 77.6(3) 1_555 1_555 1_555 1_555 yes
C(9) C(14) O(1) C(12) 78.4(2) 1_555 1_555 1_555 3_766 yes
C(9) C(14) O(1) C(13) 78.0(2) 1_555 1_555 1_555 1_555 yes
C(9) C(14) O(1) C(13) 78.3(2) 1_555 1_555 1_555 3_766 yes
C(9) C(14) O(2) C(11) -98.6(2) 1_555 1_555 1_555 3_766 yes
C(9) C(14) O(2) C(12) -97.7(3) 1_555 1_555 1_555 1_555 yes
C(9) C(14) O(2) C(13) -98.4(3) 1_555 1_555 1_555 1_555 yes
C(9) C(14) N(1) C(10) 50(1) 1_555 1_555 1_555 1_565 yes
C(9) C(14) N(1) C(11) 106.5(7) 1_555 1_555 1_555 1_555 yes
C(9) C(14) N(1) C(11) -161.5(2) 1_555 1_555 1_555 3_776 yes
C(9) C(14) N(1) C(12) 44(23) 1_555 1_555 1_555 1_555 yes
C(9) C(14) N(1) C(12) 175.6(2) 1_555 1_555 1_555 3_776 yes
C(9) C(14) N(1) C(13) -71.2(7) 1_555 1_555 1_555 1_555 yes
C(9) C(14) N(1) C(14) 175.2(3) 1_555 1_555 1_555 3_776 yes
C(9) C(14) N(1) C(14) -165.2(8) 1_555 1_555 3_776 3_776 yes
C(9) C(14) C(11) C(11) 73.8(2) 1_555 1_555 1_555 3_766 yes
C(9) C(14) C(11) C(12) 72.9(4) 1_555 1_555 1_555 1_555 yes
C(9) C(14) C(11) C(12) 74.1(3) 1_555 1_555 1_555 3_766 yes
C(9) C(14) C(11) C(13) 73.5(2) 1_555 1_555 1_555 1_555 yes
C(9) C(14) C(11) C(13) 74.6(6) 1_555 1_555 1_555 3_766 yes
C(9) C(14) C(12) C(11) -108.2(3) 1_555 1_555 1_555 1_555 yes
C(9) C(14) C(12) C(11) 74.3(6) 1_555 1_555 1_555 3_766 yes
C(9) C(14) C(12) C(12) -127(6) 1_555 1_555 1_555 3_766 yes
C(9) C(14) C(12) C(13) 73.0(4) 1_555 1_555 1_555 1_555 yes
C(9) C(14) C(12) C(13) -109.2(5) 1_555 1_555 1_555 3_766 yes
C(9) C(14) C(13) C(11) -104.3(2) 1_555 1_555 1_555 1_555 yes
C(9) C(14) C(13) C(11) -105.4(6) 1_555 1_555 1_555 3_766 yes
C(9) C(14) C(13) C(12) -103.5(4) 1_555 1_555 1_555 1_555 yes
C(9) C(14) C(13) C(12) -104.9(2) 1_555 1_555 1_555 3_766 yes
C(9) C(14) C(13) C(13) -104.6(2) 1_555 1_555 1_555 3_766 yes
C(9) C(14) C(14) C(12) -79(2) 1_555 1_555 3_776 3_776 yes
C(10) S(7) C(9) C(14) -120.9(9) 1_555 1_555 1_555 1_555 yes
C(10) S(8) C(9) C(14) 0.8(5) 1_555 1_555 1_555 1_555 yes
C(10) C(7) C(9) C(14) -122(1) 1_555 1_555 1_555 1_555 yes
C(10) C(8) C(9) C(14) -23.7(8) 1_555 1_555 1_555 1_555 yes
C(10) C(9) C(14) C(11) -13.8(5) 1_555 1_555 1_555 1_555 yes
C(10) C(9) C(14) C(12) 16.2(5) 1_555 1_555 1_555 1_555 yes
C(10) C(9) C(14) C(13) 44.3(5) 1_555 1_555 1_555 1_555 yes
C(10) C(9) C(14) C(14) -84(2) 1_555 1_555 1_555 3_776 yes
C(11) O(1) O(2) C(13) 0.0(3) 1_555 1_555 3_766 3_766 yes
C(11) O(1) N(1) C(12) 0.0(2) 1_555 1_555 1_555 1_555 yes
C(11) O(1) N(1) C(12) -112.5(3) 1_555 1_555 1_555 3_776 yes
C(11) O(1) N(1) C(13) -0.2(2) 1_555 1_555 1_555 1_555 yes
C(11) O(1) N(1) C(14) -0.8(4) 1_555 1_555 1_555 1_555 yes
C(11) O(1) N(1) C(14) -95.9(3) 1_555 1_555 1_555 3_776 yes
C(11) O(1) N(1) C(14) 122.3(4) 1_555 1_555 3_776 3_776 yes
C(11) O(1) C(12) C(12) -0.4(4) 1_555 1_555 1_555 3_766 yes
C(11) O(1) C(12) C(13) -0.9(6) 1_555 1_555 1_555 1_555 yes
C(11) O(1) C(12) C(13) -0.3(4) 1_555 1_555 1_555 3_766 yes
C(11) O(1) C(12) C(14) -179.5(5) 1_555 1_555 1_555 1_555 yes
C(11) O(1) C(12) C(13) -178.7(9) 1_555 1_555 3_766 3_766 yes
C(11) O(1) C(12) C(14) -177.9(7) 1_555 1_555 3_766 3_766 yes
C(11) O(1) C(13) C(12) 178.5(10) 1_555 1_555 1_555 1_555 yes
C(11) O(1) C(13) C(12) -0.9(7) 1_555 1_555 1_555 3_766 yes
C(11) O(1) C(13) C(13) -0.7(6) 1_555 1_555 1_555 3_766 yes
C(11) O(1) C(13) C(14) 179.6(7) 1_555 1_555 1_555 1_555 yes
C(11) O(1) C(13) C(12) 0.9(6) 1_555 1_555 3_766 3_766 yes
C(11) O(1) C(14) C(12) 0.3(3) 1_555 1_555 1_555 1_555 yes
C(11) O(1) C(14) C(13) -0.1(3) 1_555 1_555 1_555 1_555 yes
C(11) O(1) C(14) C(14) -105.7(3) 1_555 1_555 1_555 3_776 yes
C(11) O(2) C(13) C(12) 179.5(6) 1_555 3_766 3_766 3_766 yes
C(11) N(1) O(1) C(12) 0.0(2) 1_555 1_555 1_555 1_555 yes
C(11) N(1) O(1) C(12) 0.4(2) 1_555 1_555 1_555 3_766 yes
C(11) N(1) O(1) C(13) 0.2(2) 1_555 1_555 1_555 1_555 yes
C(11) N(1) O(1) C(13) 0.3(2) 1_555 1_555 1_555 3_766 yes
C(11) N(1) O(1) C(14) 0.8(4) 1_555 1_555 1_555 1_555 yes
C(11) N(1) C(11) C(12) -41.7(2) 1_555 1_555 3_776 3_776 yes
C(11) N(1) C(12) C(12) -9(4) 1_555 1_555 1_555 3_766 yes
C(11) N(1) C(12) C(13) -179.3(5) 1_555 1_555 1_555 1_555 yes
C(11) N(1) C(12) C(13) -0.5(3) 1_555 1_555 1_555 3_766 yes
C(11) N(1) C(12) C(14) -116(23) 1_555 1_555 1_555 1_555 yes
C(11) N(1) C(12) C(13) -100.2(3) 1_555 1_555 3_776 3_776 yes
C(11) N(1) C(12) C(14) 19.6(3) 1_555 1_555 3_776 3_776 yes
C(11) N(1) C(13) C(12) 0.4(3) 1_555 1_555 1_555 1_555 yes
C(11) N(1) C(13) C(12) -0.4(2) 1_555 1_555 1_555 3_766 yes
C(11) N(1) C(13) C(13) -0.2(1) 1_555 1_555 1_555 3_766 yes
C(11) N(1) C(13) C(14) -1.3(7) 1_555 1_555 1_555 1_555 yes
C(11) N(1) C(14) C(12) 61(22) 1_555 1_555 1_555 1_555 yes
C(11) N(1) C(14) C(13) 177(1) 1_555 1_555 1_555 1_555 yes
C(11) N(1) C(14) C(14) -68.7(6) 1_555 1_555 1_555 3_776 yes
C(11) N(1) C(14) C(12) -158.6(3) 1_555 1_555 3_776 3_776 yes
C(11) N(1) C(14) C(12) -153(22) 1_555 3_776 3_776 3_776 yes
C(11) C(11) C(12) C(13) 0.1(3) 1_555 3_766 3_766 3_766 yes
C(11) C(11) C(12) C(14) 178.9(4) 1_555 3_766 3_766 3_766 yes
C(11) C(11) C(13) C(12) -0.1(3) 1_555 3_766 1_555 1_555 yes
C(11) C(11) C(13) C(12) 0.1(3) 1_555 3_766 1_555 3_766 yes
C(11) C(11) C(13) C(13) 0.0 1_555 3_766 1_555 3_766 yes
C(11) C(11) C(13) C(14) 1.0(5) 1_555 3_766 1_555 1_555 yes
C(11) C(12) O(1) C(12) 0.4(4) 1_555 1_555 1_555 3_766 yes
C(11) C(12) O(1) C(13) 0.9(6) 1_555 1_555 1_555 1_555 yes
C(11) C(12) O(1) C(13) 0.3(4) 1_555 1_555 1_555 3_766 yes
C(11) C(12) O(1) C(14) 179.5(5) 1_555 1_555 1_555 1_555 yes
C(11) C(12) O(2) C(13) -0.5(6) 1_555 1_555 1_555 1_555 yes
C(11) C(12) O(2) C(14) -179.2(7) 1_555 1_555 1_555 1_555 yes
C(11) C(12) N(1) C(12) 67.6(3) 1_555 1_555 1_555 3_776 yes
C(11) C(12) N(1) C(13) 179.3(5) 1_555 1_555 1_555 1_555 yes
C(11) C(12) N(1) C(14) 116(23) 1_555 1_555 1_555 1_555 yes
C(11) C(12) N(1) C(14) 67.5(3) 1_555 1_555 1_555 3_776 yes
C(11) C(12) N(1) C(14) -120.6(4) 1_555 1_555 3_776 3_776 yes
C(11) C(12) C(11) C(12) 0.0 1_555 1_555 3_766 3_766 yes
C(11) C(12) C(11) C(13) -179.8(5) 1_555 1_555 3_766 1_555 yes
C(11) C(12) C(12) C(11) 180.0 1_555 1_555 3_766 3_766 yes
C(11) C(12) C(12) C(13) 0.1(3) 1_555 1_555 3_766 3_766 yes
C(11) C(12) C(12) C(14) 160(6) 1_555 1_555 3_766 3_766 yes
C(11) C(12) C(13) C(12) 0.1(3) 1_555 1_555 1_555 3_766 yes
C(11) C(12) C(13) C(13) 0.1(3) 1_555 1_555 1_555 3_766 yes
C(11) C(12) C(13) C(14) -178.8(6) 1_555 1_555 1_555 1_555 yes
C(11) C(12) C(13) C(12) -179.8(5) 1_555 1_555 3_766 3_766 yes
C(11) C(12) C(14) C(13) 178.8(6) 1_555 1_555 1_555 1_555 yes
C(11) C(12) C(14) C(14) 67.0(4) 1_555 1_555 1_555 3_776 yes
C(11) C(12) C(11) C(13) 0.1(3) 1_555 3_766 3_766 1_555 yes
C(11) C(13) O(1) C(12) -178.5(10) 1_555 1_555 1_555 1_555 yes
C(11) C(13) O(1) C(12) 0.9(7) 1_555 1_555 1_555 3_766 yes
C(11) C(13) O(1) C(13) 0.7(6) 1_555 1_555 1_555 3_766 yes
C(11) C(13) O(1) C(14) -179.6(7) 1_555 1_555 1_555 1_555 yes
C(11) C(13) O(2) C(12) 0.4(4) 1_555 1_555 1_555 1_555 yes
C(11) C(13) O(2) C(14) 1.2(6) 1_555 1_555 1_555 1_555 yes
C(11) C(13) N(1) C(12) -0.4(3) 1_555 1_555 1_555 1_555 yes
C(11) C(13) N(1) C(12) 71.9(2) 1_555 1_555 1_555 3_776 yes
C(11) C(13) N(1) C(14) 1.3(7) 1_555 1_555 1_555 1_555 yes
C(11) C(13) N(1) C(14) 64.0(1) 1_555 1_555 1_555 3_776 yes
C(11) C(13) C(11) C(12) -0.1(3) 1_555 1_555 3_766 3_766 yes
C(11) C(13) C(12) C(12) -0.1(3) 1_555 1_555 1_555 3_766 yes
C(11) C(13) C(12) C(13) -0.1(3) 1_555 1_555 1_555 3_766 yes
C(11) C(13) C(12) C(14) 178.8(6) 1_555 1_555 1_555 1_555 yes
C(11) C(13) C(12) C(13) 0.1(2) 1_555 1_555 3_766 3_766 yes
C(11) C(13) C(12) C(14) 178.1(6) 1_555 1_555 3_766 3_766 yes
C(11) C(13) C(13) C(12) -179.9(3) 1_555 1_555 3_766 3_766 yes
C(11) C(13) C(14) C(12) -0.7(4) 1_555 1_555 1_555 1_555 yes
C(11) C(13) C(14) C(14) 71.8(2) 1_555 1_555 1_555 3_776 yes
C(11) C(13) C(12) C(14) -178.9(3) 1_555 3_766 3_766 3_766 yes
C(11) C(14) O(1) C(12) -0.3(3) 1_555 1_555 1_555 1_555 yes
C(11) C(14) O(1) C(12) 0.5(2) 1_555 1_555 1_555 3_766 yes
C(11) C(14) O(1) C(13) 0.1(3) 1_555 1_555 1_555 1_555 yes
C(11) C(14) O(1) C(13) 0.4(2) 1_555 1_555 1_555 3_766 yes
C(11) C(14) O(2) C(12) 0.2(2) 1_555 1_555 1_555 1_555 yes
C(11) C(14) O(2) C(13) -0.5(3) 1_555 1_555 1_555 1_555 yes
C(11) C(14) N(1) C(12) -61(22) 1_555 1_555 1_555 1_555 yes
C(11) C(14) N(1) C(12) 69.1(7) 1_555 1_555 1_555 3_776 yes
C(11) C(14) N(1) C(13) -177(1) 1_555 1_555 1_555 1_555 yes
C(11) C(14) N(1) C(14) 68.7(6) 1_555 1_555 1_555 3_776 yes
C(11) C(14) N(1) C(14) -146.9(4) 1_555 1_555 3_776 3_776 yes
C(11) C(14) C(12) C(12) -19(6) 1_555 1_555 1_555 3_766 yes
C(11) C(14) C(12) C(13) -178.8(6) 1_555 1_555 1_555 1_555 yes
C(11) C(14) C(12) C(13) -1.0(3) 1_555 1_555 1_555 3_766 yes
C(11) C(14) C(13) C(12) 0.7(4) 1_555 1_555 1_555 1_555 yes
C(11) C(14) C(13) C(12) -0.6(2) 1_555 1_555 1_555 3_766 yes
C(11) C(14) C(13) C(13) -0.3(1) 1_555 1_555 1_555 3_766 yes
C(11) C(14) C(14) C(12) -150.9(2) 1_555 1_555 3_776 3_776 yes
C(12) O(1) O(2) C(13) -0.1(2) 1_555 1_555 3_766 3_766 yes
C(12) O(1) N(1) C(13) -0.2(1) 1_555 1_555 1_555 1_555 yes
C(12) O(1) N(1) C(14) -0.8(4) 1_555 1_555 1_555 1_555 yes
C(12) O(1) N(1) C(14) -95.9(2) 1_555 1_555 1_555 3_776 yes
C(12) O(1) N(1) C(14) 92.0(3) 1_555 1_555 3_776 3_776 yes
C(12) O(1) C(11) C(13) 0.6(4) 1_555 1_555 1_555 1_555 yes
C(12) O(1) C(11) C(13) 179.6(6) 1_555 1_555 1_555 3_766 yes
C(12) O(1) C(11) C(14) 0.3(3) 1_555 1_555 1_555 1_555 yes
C(12) O(1) C(12) C(13) -179.2(6) 1_555 1_555 3_766 3_766 yes
C(12) O(1) C(12) C(14) -178.4(5) 1_555 1_555 3_766 3_766 yes
C(12) O(1) C(13) C(13) -179.2(6) 1_555 1_555 1_555 3_766 yes
C(12) O(1) C(13) C(14) 1.1(5) 1_555 1_555 1_555 1_555 yes
C(12) O(1) C(14) C(13) -0.4(2) 1_555 1_555 1_555 1_555 yes
C(12) O(1) C(14) C(14) -106.0(3) 1_555 1_555 1_555 3_776 yes
C(12) O(1) C(11) C(13) -0.5(3) 1_555 3_766 3_766 1_555 yes
C(12) O(2) O(2) C(13) -168.6(4) 1_555 1_555 3_666 3_666 yes
C(12) O(2) C(11) C(13) -0.3(3) 1_555 1_555 3_766 1_555 yes
C(12) O(2) C(13) C(13) 176(3) 1_555 1_555 1_555 3_766 yes
C(12) O(2) C(13) C(14) -0.8(3) 1_555 1_555 1_555 1_555 yes
C(12) O(2) C(14) C(13) 0.8(3) 1_555 1_555 1_555 1_555 yes
C(12) O(2) C(14) C(14) 80.2(3) 1_555 1_555 1_555 3_776 yes
C(12) N(1) O(1) C(13) 0.2(1) 1_555 1_555 1_555 1_555 yes
C(12) N(1) O(1) C(13) 0.3(2) 1_555 1_555 1_555 3_766 yes
C(12) N(1) O(1) C(14) 0.8(4) 1_555 1_555 1_555 1_555 yes
C(12) N(1) C(11) C(13) 0.4(3) 1_555 1_555 1_555 1_555 yes
C(12) N(1) C(11) C(13) 1.3(6) 1_555 1_555 1_555 3_766 yes
C(12) N(1) C(11) C(14) 1.5(6) 1_555 1_555 1_555 1_555 yes
C(12) N(1) C(12) C(13) -120.2(3) 1_555 1_555 3_776 3_776 yes
C(12) N(1) C(12) C(14) -0.4(2) 1_555 1_555 3_776 3_776 yes
C(12) N(1) C(13) C(13) -0.6(3) 1_555 1_555 1_555 3_766 yes
C(12) N(1) C(13) C(14) -1.7(7) 1_555 1_555 1_555 1_555 yes
C(12) N(1) C(14) C(13) 116(23) 1_555 1_555 1_555 1_555 yes
C(12) N(1) C(14) C(14) -130(23) 1_555 1_555 1_555 3_776 yes
C(12) C(11) O(1) C(13) -0.6(4) 1_555 1_555 1_555 1_555 yes
C(12) C(11) O(1) C(13) -179.6(6) 1_555 1_555 1_555 3_766 yes
C(12) C(11) O(1) C(14) -0.3(3) 1_555 1_555 1_555 1_555 yes
C(12) C(11) O(2) C(13) -0.5(6) 1_555 1_555 3_766 3_766 yes
C(12) C(11) N(1) C(13) -0.4(3) 1_555 1_555 1_555 1_555 yes
C(12) C(11) N(1) C(14) -1.5(6) 1_555 1_555 1_555 1_555 yes
C(12) C(11) N(1) C(14) -105.2(3) 1_555 1_555 1_555 3_776 yes
C(12) C(11) N(1) C(14) 65.1(4) 1_555 1_555 3_776 3_776 yes
C(12) C(11) C(11) C(12) 180.0 1_555 1_555 3_766 3_766 yes
C(12) C(11) C(11) C(13) 0.1(3) 1_555 1_555 3_766 1_555 yes
C(12) C(11) C(12) C(11) 0.0 1_555 1_555 3_766 3_766 yes
C(12) C(11) C(12) C(13) -179.8(5) 1_555 1_555 3_766 3_766 yes
C(12) C(11) C(12) C(14) -177.8(7) 1_555 1_555 3_766 3_766 yes
C(12) C(11) C(13) C(13) -179.8(5) 1_555 1_555 1_555 3_766 yes
C(12) C(11) C(13) C(14) 0.7(4) 1_555 1_555 1_555 1_555 yes
C(12) C(11) C(14) C(13) -0.7(3) 1_555 1_555 1_555 1_555 yes
C(12) C(11) C(14) C(14) -111.8(4) 1_555 1_555 1_555 3_776 yes
C(12) C(11) C(12) C(13) 0.1(3) 1_555 3_766 3_766 3_766 yes
C(12) C(11) C(12) C(14) 178.9(4) 1_555 3_766 3_766 3_766 yes
C(12) C(11) C(13) C(13) 0.1(3) 1_555 3_766 1_555 3_766 yes
C(12) C(11) C(13) C(14) 1.1(3) 1_555 3_766 1_555 1_555 yes
C(12) C(12) C(11) C(13) 0.1(3) 1_555 3_766 3_766 1_555 yes
C(12) C(13) O(1) C(13) 179.2(6) 1_555 1_555 1_555 3_766 yes
C(12) C(13) O(1) C(14) -1.1(5) 1_555 1_555 1_555 1_555 yes
C(12) C(13) O(2) C(14) 0.8(3) 1_555 1_555 1_555 1_555 yes
C(12) C(13) N(1) C(14) 1.7(7) 1_555 1_555 1_555 1_555 yes
C(12) C(13) N(1) C(14) 64.3(3) 1_555 1_555 1_555 3_776 yes
C(12) C(13) C(11) C(13) 179.8(5) 1_555 1_555 1_555 3_766 yes
C(12) C(13) C(11) C(14) -0.7(4) 1_555 1_555 1_555 1_555 yes
C(12) C(13) C(12) C(13) 0.0 1_555 1_555 3_766 3_766 yes
C(12) C(13) C(12) C(14) 178.1(6) 1_555 1_555 3_766 3_766 yes
C(12) C(13) C(13) C(12) 180.0 1_555 1_555 3_766 3_766 yes
C(12) C(13) C(14) C(14) 72.5(4) 1_555 1_555 1_555 3_776 yes
C(12) C(13) C(11) C(13) -0.1(3) 1_555 3_766 1_555 1_555 yes
C(12) C(13) C(11) C(14) -1.1(3) 1_555 3_766 1_555 1_555 yes
C(12) C(13) C(12) C(14) -178.8(4) 1_555 3_766 3_766 3_766 yes
C(12) C(14) O(1) C(13) 0.4(2) 1_555 1_555 1_555 1_555 yes
C(12) C(14) O(1) C(13) 0.7(2) 1_555 1_555 1_555 3_766 yes
C(12) C(14) O(2) C(13) -0.8(3) 1_555 1_555 1_555 1_555 yes
C(12) C(14) N(1) C(13) -116(23) 1_555 1_555 1_555 1_555 yes
C(12) C(14) N(1) C(14) 130(23) 1_555 1_555 1_555 3_776 yes
C(12) C(14) N(1) C(14) -179.1(5) 1_555 1_555 3_776 3_776 yes
C(12) C(14) C(11) C(13) 0.7(3) 1_555 1_555 1_555 1_555 yes
C(12) C(14) C(11) C(13) 1.8(6) 1_555 1_555 1_555 3_766 yes
C(12) C(14) C(13) C(13) -1.0(3) 1_555 1_555 1_555 3_766 yes
C(12) C(14) C(14) C(12) -180.0 1_555 1_555 3_776 3_776 yes
C(13) O(1) N(1) C(14) -0.6(4) 1_555 1_555 1_555 1_555 yes
C(13) O(1) N(1) C(14) -95.7(1) 1_555 1_555 1_555 3_776 yes
C(13) O(1) N(1) C(14) 104.3(3) 1_555 1_555 3_776 3_776 yes
C(13) O(1) C(11) C(14) -0.3(6) 1_555 1_555 1_555 1_555 yes
C(13) O(1) C(12) C(14) -178.5(7) 1_555 1_555 1_555 1_555 yes
C(13) O(1) C(12) C(14) -178.6(5) 1_555 1_555 3_766 3_766 yes
C(13) O(1) C(14) C(14) -105.6(2) 1_555 1_555 1_555 3_776 yes
C(13) O(2) O(2) C(13) 180.0 1_555 1_555 3_666 3_666 yes
C(13) O(2) C(12) C(14) 178.6(5) 1_555 1_555 1_555 1_555 yes
C(13) O(2) C(14) C(14) 79.4(3) 1_555 1_555 1_555 3_776 yes
C(13) N(1) O(1) C(14) 0.6(4) 1_555 1_555 1_555 1_555 yes
C(13) N(1) C(11) C(14) 1.2(6) 1_555 1_555 1_555 1_555 yes
C(13) N(1) C(12) C(14) 62(23) 1_555 1_555 1_555 1_555 yes
C(13) N(1) C(12) C(14) -19.3(3) 1_555 1_555 3_776 3_776 yes
C(13) N(1) C(14) C(14) 113.6(8) 1_555 1_555 1_555 3_776 yes
C(13) C(11) O(1) C(14) 0.3(6) 1_555 1_555 1_555 1_555 yes
C(13) C(11) N(1) C(14) -1.2(6) 1_555 1_555 1_555 1_555 yes
C(13) C(11) N(1) C(14) -104.8(2) 1_555 1_555 1_555 3_776 yes
C(13) C(11) N(1) C(14) 91.9(4) 1_555 1_555 3_776 3_776 yes
C(13) C(11) C(12) C(14) -178.8(6) 1_555 1_555 1_555 1_555 yes
C(13) C(11) C(12) C(14) -177.9(6) 1_555 1_555 3_766 3_766 yes
C(13) C(11) C(14) C(14) -111.1(2) 1_555 1_555 1_555 3_776 yes
C(13) C(11) C(12) C(14) 179.0(3) 1_555 3_766 3_766 3_766 yes
C(13) C(12) O(1) C(14) 178.5(7) 1_555 1_555 1_555 1_555 yes
C(13) C(12) O(2) C(14) -178.6(5) 1_555 1_555 1_555 1_555 yes
C(13) C(12) N(1) C(14) -62(23) 1_555 1_555 1_555 1_555 yes
C(13) C(12) N(1) C(14) -111.8(3) 1_555 1_555 1_555 3_776 yes
C(13) C(12) N(1) C(14) 120.7(4) 1_555 1_555 3_776 3_776 yes
C(13) C(12) C(11) C(14) 178.8(6) 1_555 1_555 1_555 1_555 yes
C(13) C(12) C(12) C(13) 180.0 1_555 1_555 3_766 3_766 yes
C(13) C(12) C(12) C(14) -20(6) 1_555 1_555 3_766 3_766 yes
C(13) C(12) C(13) C(12) 0.0 1_555 1_555 3_766 3_766 yes
C(13) C(12) C(14) C(14) -111.8(3) 1_555 1_555 1_555 3_776 yes
C(13) C(13) C(11) C(14) -1.0(5) 1_555 3_766 1_555 1_555 yes
C(13) C(13) C(12) C(14) -178.8(4) 1_555 3_766 3_766 3_766 yes
C(13) C(14) N(1) C(14) -113.6(8) 1_555 1_555 1_555 3_776 yes
C(13) C(14) N(1) C(14) 154.2(4) 1_555 1_555 3_776 3_776 yes
C(14) N(1) C(14) N(1) 0.0 1_555 1_555 3_776 3_776 yes
C(14) C(12) C(12) C(14) -180.0 1_555 1_555 3_766 3_766 yes
